data_4132019
loop_
_publ_author_name
'Gheewala, Chirag D.'
'Hirschi, Jennifer S.'
'Lee, Wai-Hang'
'Paley, Daniel W.'
'Vetticatt, Mathew J.'
'Lambert, Tristan H.'

_publ_section_title
;
 Asymmetric Induction via a Helically Chiral Anion: Enantioselective
 Pentacarboxycyclopentadiene Br\/onsted Acid-Catalyzed
 Inverse-Electron-Demand Diels-Alder Cycloaddition of Oxocarbenium Ions.
;
_journal_issue 10
_journal_name_full 'Journal of the American Chemical Society'
_journal_page_first 3523
_journal_page_last 3527
_journal_paper_doi 10.1021/jacs.8b00260
_journal_volume 140
_journal_year 2018
_chemical_absolute_configuration ad
_chemical_formula_moiety '1(C4 H12 N), 0.21(C H Cl3), C75 H85 O15'
_chemical_formula_sum 'C79.21 H97.21 Cl0.63 N O15'
_chemical_formula_weight 1325.69
_space_group_crystal_system monoclinic
_space_group_IT_number 4
_space_group_name_Hall 'P 2yb'
_space_group_name_H-M_alt 'P 1 21 1'
_atom_sites_solution_hydrogens geom
_audit_creation_date 2017-06-24
_audit_creation_method
;
Olex2 1.2
(compiled 2017.03.28 svn.r3405 for OlexSys, GUI svn.r5337)
;
_cell_angle_alpha 90
_cell_angle_beta 90.4715(15)
_cell_angle_gamma 90
_cell_formula_units_Z 8
_cell_length_a 15.7236(3)
_cell_length_b 33.2669(4)
_cell_length_c 27.9753(5)
_cell_measurement_reflns_used 39610
_cell_measurement_temperature 100.0(3)
_cell_measurement_theta_max 72.6260
_cell_measurement_theta_min 3.8430
_cell_volume 14632.7(4)
_computing_cell_refinement 'CrysAlisPro 1.171.38.46 (Rigaku OD, 2015)'
_computing_data_collection 'CrysAlisPro 1.171.38.46 (Rigaku OD, 2015)'
_computing_data_reduction 'CrysAlisPro 1.171.38.46 (Rigaku OD, 2015)'
_computing_molecular_graphics 'Olex2 (Dolomanov et al., 2009)'
_computing_publication_material 'Olex2 (Dolomanov et al., 2009)'
_computing_structure_refinement 'SHELXL-2016/6 (Sheldrick, 2016)'
_diffrn_ambient_environment N~2~
_diffrn_ambient_temperature 100.0(3)
_diffrn_detector 'CCD plate'
_diffrn_detector_area_resol_mean 8.0549
_diffrn_detector_type EosS2
_diffrn_measured_fraction_theta_full 1.000
_diffrn_measured_fraction_theta_max 0.990
_diffrn_measurement_details
;
List of Runs (angles in degrees, time in seconds):

  # Type    Start    End  Width  t~exp~   \w     \q     \k     \f   Frames
--------------------------------------------------------------------------
  1  \w    146.00 173.00   1.00   25.00    --  111.00  77.00   0.00   27
  2  \w    153.00 178.00   1.00   25.00    --  111.00  77.00 -30.00   25
  3  \w    143.00 169.00   1.00   25.00    --  111.00  77.00  30.00   26
  4  \w    146.00 172.00   1.00   25.00    --  111.00  61.00  30.00   26
  5  \w    149.00 177.00   1.00   25.00    --  111.00  61.00 -30.00   28
  6  \w    143.00 175.00   1.00   25.00    --  111.00  30.00 -90.00   32
  7  \w    153.00 178.00   1.00   25.00    --  111.00  77.00-150.00   25
  8  \w    153.00 178.00   1.00   25.00    --  111.00  77.00-120.00   25
  9  \w    148.00 175.00   1.00   25.00    --  111.00  77.00 -60.00   27
 10  \w    141.00 178.00   1.00   25.00    --  111.00  61.00-120.00   37
 11  \w    138.00 164.00   1.00   25.00    --  111.00  61.00-180.00   26
 12  \w    141.00 176.00   1.00   25.00    --  111.00  77.00-180.00   35
 13  \w    135.00 164.00   1.00   25.00    --  111.00  30.00-120.00   29
 14  \w    134.00 173.00   1.00   25.00    --  111.00  77.00 -90.00   39
 15  \w    135.00 170.00   1.00   25.00    --  111.00  30.00 -30.00   35
 16  \w    134.00 173.00   1.00   25.00    --  111.00  30.00   0.00   39
 17  \w    133.00 159.00   1.00   25.00    --  111.00  30.00  60.00   26
 18  \w    138.00 175.00   1.00   25.00    --  111.00  45.00  90.00   37
 19  \w    152.00 178.00   1.00   25.00    --  111.00  30.00 150.00   26
 20  \w    118.00 144.00   1.00   25.00    --  111.00  77.00  60.00   26
 21  \w    123.00 172.00   1.00   25.00    --  111.00  77.00 120.00   49
 22  \w    129.00 170.00   1.00   25.00    --  111.00  30.00  30.00   41
 23  \w    125.00 173.00   1.00   25.00    --  111.00  30.00 -60.00   48
 24  \w    124.00 173.00   1.00   25.00    --  111.00  30.00-150.00   49
 25  \w     94.00 140.00   1.00   25.00    --  111.00  45.00 -90.00   46
 26  \w     93.00 118.00   1.00   25.00    --  111.00  61.00-180.00   25
 27  \w     90.00 170.00   1.00   25.00    --  111.00  30.00-180.00   80
 28  \w     90.00 130.00   1.00   25.00    --  111.00  30.00 -30.00   40
 29  \w     90.00 130.00   1.00   25.00    --  111.00  30.00   0.00   40
 30  \w     93.00 122.00   1.00   25.00    --  111.00  61.00  30.00   29
 31  \w     90.00 138.00   1.00   25.00    --  111.00  30.00  90.00   48
 32  \w    118.00 143.00   1.00   25.00    --  111.00  77.00 150.00   25
 33  \w     96.00 125.00   1.00   25.00    --  111.00  45.00  90.00   29
 34  \w     93.00 119.00   1.00   25.00    --  111.00  61.00 120.00   26
 35  \w     93.00 119.00   1.00   25.00    --  111.00  61.00 150.00   26
 36  \w     84.00 110.00   1.00   25.00    --  111.00  77.00 150.00   26
 37  \w     84.00 109.00   1.00   25.00    --  111.00  77.00 120.00   25
 38  \w     93.00 118.00   1.00   25.00    --  111.00  61.00  90.00   25
 39  \w     90.00 125.00   1.00   25.00    --  111.00  30.00  60.00   35
 40  \w     93.00 119.00   1.00   25.00    --  111.00  61.00   0.00   26
 41  \w     93.00 119.00   1.00   25.00    --  111.00  61.00 -30.00   26
 42  \w     91.00 117.00   1.00   25.00    --  111.00  30.00 -60.00   26
 43  \w     91.00 123.00   1.00   25.00    --  111.00  30.00 -90.00   32
 44  \w     94.00 120.00   1.00   25.00    --  111.00  45.00 -60.00   26
 45  \w     93.00 119.00   1.00   25.00    --  111.00  61.00 -90.00   26
 46  \w     93.00 118.00   1.00   25.00    --  111.00  61.00-120.00   25
 47  \w     93.00 129.00   1.00   25.00    --  111.00  61.00-150.00   36
 48  \w     90.00 132.00   1.00   25.00    --  111.00  30.00-120.00   42
 49  \w     93.00 142.00   1.00   25.00    --  111.00  61.00 -60.00   49
 50  \w     90.00 119.00   1.00   25.00    --  111.00  30.00-150.00   29
 51  \w     84.00 110.00   1.00   25.00    --  111.00  77.00 -90.00   26
 52  \w     84.00 125.00   1.00   25.00    --  111.00  77.00-120.00   41
 53  \w     84.00 109.00   1.00   25.00    --  111.00  77.00-150.00   25
 54  \w     84.00 110.00   1.00   25.00    --  111.00  77.00-180.00   26
 55  \w     84.00 109.00   1.00   25.00    --  111.00  77.00 -60.00   25
 56  \w     84.00 110.00   1.00   25.00    --  111.00  77.00 -30.00   26
 57  \w     84.00 109.00   1.00   25.00    --  111.00  77.00   0.00   25
 58  \w     84.00 109.00   1.00   25.00    --  111.00  77.00  30.00   25
 59  \w     93.00 119.00   1.00   25.00    --  111.00  61.00  60.00   26
 60  \w     84.00 109.00   1.00   25.00    --  111.00  77.00  60.00   25
 61  \w     84.00 109.00   1.00   25.00    --  111.00  77.00  90.00   25
 62  \w     90.00 131.00   1.00   25.00    --  111.00  30.00 150.00   41
 63  \w    103.00 142.00   1.00   25.00    --  111.00 -18.00 139.22   39
 64  \w     90.00 157.00   1.00   25.00    --  111.00  30.00 120.00   67
 65  \w     90.00 119.00   1.00   25.00    --  111.00  30.00  30.00   29
 66  \w     91.00 130.00   1.00   25.00    --  111.00 -30.00 -60.00   39
 67  \w     99.00 125.00   1.00   25.00    --  111.00 -77.00  30.00   26
 68  \w     94.00 122.00   1.00   25.00    --  111.00 -61.00  30.00   28
 69  \w     81.00 116.00   1.00   25.00    --  111.00-111.00  60.00   35
 70  \w     61.00 123.00   1.00   25.00    --  111.00 -61.00 -60.00   62
 71  \w     84.00 111.00   1.00   25.00    --  111.00 -77.00-120.00   27
 72  \w     87.00 116.00   1.00   25.00    --  111.00-111.00-150.00   29
 73  \w     49.00 106.00   1.00   25.00    --  111.00 -94.00 -30.00   57
 74  \w     54.00 116.00   1.00   25.00    --  111.00-111.00 -60.00   62
 75  \w     51.00 121.00   1.00   25.00    --  111.00 -30.00-150.00   70
 76  \w     55.00  96.00   1.00   25.00    --  111.00 -48.00 -68.24   41
 77  \w     47.00  93.00   1.00   25.00    --  111.00 -77.00  30.00   46
 78  \w     55.00  81.00   1.00   25.00    --  111.00 -61.00  30.00   26
 79  \w     42.00  68.00   1.00   25.00    --  111.00-111.00  60.00   26
 80  \w     45.00 113.00   1.00   25.00    --  111.00-111.00 120.00   68
 81  \w     56.00 111.00   1.00   25.00    --  111.00 -61.00 120.00   55
 82  \w     48.00  98.00   1.00   25.00    --  111.00 -94.00 150.00   50
 83  \w     50.00  87.00   1.00   25.00    --  111.00 -18.00 139.22   37
 84  \w     37.00  76.00   1.00    5.00    --   37.78 -99.00 150.00   39
 85  \w     83.00 109.00   1.00    5.00    --   37.78-178.00 -30.00   26
 86  \w     44.00  98.00   1.00   25.00    --  111.00 -94.00-120.00   54
 87  \w     51.00 102.00   1.00   25.00    --  111.00 -94.00 -60.00   51
 88  \w     50.00  75.00   1.00   25.00    --  111.00 -30.00 -60.00   25
 89  \w     43.00  72.00   1.00   25.00    --  111.00 -77.00-120.00   29
 90  \w     43.00  69.00   1.00   25.00    --  111.00-111.00-150.00   26
 91  \w      1.00  77.00   1.00    5.00    --   37.78 -99.00 -60.00   76
 92  \w    -30.00  53.00   1.00    5.00    --   37.78 -57.00 -30.00   83
 93  \w    -47.00 -13.00   1.00    5.00    --  -37.78 -77.00-150.00   34
 94  \w    -58.00 -11.00   1.00    5.00    --  -37.78 -77.00 -90.00   47
 95  \w    -64.00 -12.00   1.00    5.00    --  -37.78 -77.00   0.00   52
 96  \w    -58.00 -11.00   1.00    5.00    --  -37.78 -77.00  90.00   47
 97  \w    -56.00 -11.00   1.00    5.00    --  -37.78 -77.00  30.00   45
 98  \w    -62.00 -12.00   1.00    5.00    --  -37.78 -77.00 150.00   50
 99  \w    -83.00 -20.00   1.00    5.00    --  -37.78 -37.00 -30.00   63
100  \w    -53.00  31.00   1.00    5.00    --  -37.78  37.00 -90.00   84
101  \w      4.00  30.00   1.00    5.00    --   37.78  89.00 -67.75   26
102  \w    -56.00  30.00   1.00    5.00    --  -37.78  37.00-180.00   86
103  \w    -93.00 -61.00   1.00    5.00    --  -37.78 -77.00 -90.00   32
104  \w    -97.00 -23.00   1.00    5.00    --  -37.78 -57.00 -60.00   74
105  \w   -105.00 -73.00   1.00    5.00    --  -37.78 -77.00  90.00   32
106  \w   -107.00 -19.00   1.00    5.00    --  -37.78 -37.00  90.00   88
107  \w   -110.00 -39.00   1.00    5.00    --  -37.78-178.00 -30.00   71
108  \w   -106.00 -20.00   1.00    5.00    --  -37.78 -37.00-180.00   86
;
_diffrn_measurement_device 'four-circle diffractometer'
_diffrn_measurement_device_type 'SuperNova, Dual, Cu at zero, EosS2'
_diffrn_measurement_method '\w scans'
_diffrn_orient_matrix_type 'CrysAlisPro convention (1999,Acta A55,543-557)'
_diffrn_orient_matrix_UB_11 0.0627373000
_diffrn_orient_matrix_UB_12 -0.0188657000
_diffrn_orient_matrix_UB_13 0.0361677000
_diffrn_orient_matrix_UB_21 -0.0592869000
_diffrn_orient_matrix_UB_22 -0.0365939000
_diffrn_orient_matrix_UB_23 0.0052267000
_diffrn_orient_matrix_UB_31 0.0463796000
_diffrn_orient_matrix_UB_32 -0.0212139000
_diffrn_orient_matrix_UB_33 -0.0411888000
_diffrn_radiation_monochromator mirror
_diffrn_radiation_probe x-ray
_diffrn_radiation_type CuK\a
_diffrn_radiation_wavelength 1.54184
_diffrn_reflns_av_R_equivalents 0.0761
_diffrn_reflns_av_unetI/netI 0.0580
_diffrn_reflns_Laue_measured_fraction_full 1.000
_diffrn_reflns_Laue_measured_fraction_max 0.990
_diffrn_reflns_limit_h_max 19
_diffrn_reflns_limit_h_min -19
_diffrn_reflns_limit_k_max 41
_diffrn_reflns_limit_k_min -40
_diffrn_reflns_limit_l_max 34
_diffrn_reflns_limit_l_min -34
_diffrn_reflns_number 307530
_diffrn_reflns_point_group_measured_fraction_full 1.000
_diffrn_reflns_point_group_measured_fraction_max 0.987
_diffrn_reflns_theta_full 67.684
_diffrn_reflns_theta_max 73.417
_diffrn_reflns_theta_min 3.428
_diffrn_source 'micro-focus sealed X-ray tube'
_diffrn_source_type 'SuperNova (Cu) X-ray Source'
_exptl_absorpt_coefficient_mu 0.867
_exptl_absorpt_correction_T_max 1.000
_exptl_absorpt_correction_T_min 0.459
_exptl_absorpt_correction_type gaussian
_exptl_absorpt_process_details
;
CrysAlisPro 1.171.38.46 (Rigaku Oxford Diffraction, 2015)
Numerical absorption correction based on gaussian integration over
			a multifaceted crystal model
Empirical absorption correction using spherical harmonics,
 implemented in SCALE3 ABSPACK scaling algorithm.
;
_exptl_crystal_colour colourless
_exptl_crystal_colour_primary colourless
_exptl_crystal_density_diffrn 1.204
_exptl_crystal_description needle
_exptl_crystal_F_000 5682
_exptl_crystal_size_max 0.373
_exptl_crystal_size_mid 0.076
_exptl_crystal_size_min 0.053
_refine_diff_density_max 0.999
_refine_diff_density_min -0.586
_refine_diff_density_rms 0.062
_refine_ls_abs_structure_details
;
 Flack x determined using 18107 quotients [(I+)-(I-)]/[(I+)+(I-)]
 (Parsons, Flack and Wagner, Acta Cryst. B69 (2013) 249-259).
;
_refine_ls_abs_structure_Flack 0.024(13)
_refine_ls_extinction_method none
_refine_ls_goodness_of_fit_ref 1.014
_refine_ls_hydrogen_treatment constr
_refine_ls_matrix_type full
_refine_ls_number_parameters 3669
_refine_ls_number_reflns 58110
_refine_ls_number_restraints 917
_refine_ls_restrained_S_all 1.012
_refine_ls_R_factor_all 0.0892
_refine_ls_R_factor_gt 0.0717
_refine_ls_shift/su_max 0.027
_refine_ls_shift/su_mean 0.001
_refine_ls_structure_factor_coef Fsqd
_refine_ls_weighting_details 'w=1/[\s^2^(Fo^2^)+(0.1188P)^2^+5.1491P] where P=(Fo^2^+2Fc^2^)/3'
_refine_ls_weighting_scheme calc
_refine_ls_wR_factor_gt 0.1847
_refine_ls_wR_factor_ref 0.1989
_reflns_Friedel_coverage 0.957
_reflns_Friedel_fraction_full 1.000
_reflns_Friedel_fraction_max 0.983
_reflns_number_gt 46998
_reflns_number_total 58110
_reflns_threshold_expression 'I > 2\s(I)'
_cod_data_source_file ja8b00260_si_004.cif
_cod_data_source_block chirag5c
_cod_database_code 4132019
_shelx_shelxl_version_number 2016/6
_chemical_oxdiff_formula 'C100 H100 O12'
_shelx_space_group_comment
;
The symmetry employed for this shelxl refinement is uniquely defined
by the following loop, which should always be used as a source of
symmetry information in preference to the above space-group names.
They are only intended as comments.
;
_reflns_odcompleteness_completeness 98.56
_reflns_odcompleteness_iscentric 1
_reflns_odcompleteness_theta 73.59
_olex2_refinement_description
;
1. Fixed Uiso
 At 1.2 times of:
  All C(H) groups, All C(H,H) groups
 At 1.5 times of:
  All C(H,H,H) groups
2. Restrained distances
 N1_11-N1_11 = C3B_11-N1_11 = C4B_11-N1_11 = C5B_11-?
 N1_12-C2B_12 = N1_12-C3B_12 = N1_12-C4B_12 = N1_12-C5B_12
 N1_13-C2B_13 = N1_13-C3B_13 = N1_13-C4B_13 = N1_13-C5B_13
 N1_14-C2B_14 = N1_14-C3B_14 = N1_14-C4B_14 = N1_14-C5B_14
 1.47238 with sigma of 0.02
 C3B_11-C4B_11 = C5B_11-C3B_11 = C4B_11-C3B_11 = C5B_11-C4B_11 = C5B_11-?
 C2B_12-C3B_12 = C2B_12-C4B_12 = C2B_12-C5B_12 = C3B_12-C4B_12 = C3B_12-C5B_12
 = C4B_12-C5B_12
 C2B_13-C3B_13 = C2B_13-C4B_13 = C2B_13-C5B_13 = C3B_13-C4B_13 = C3B_13-C5B_13
 = C4B_13-C5B_13
 C2B_14-C3B_14 = C2B_14-C4B_14 = C2B_14-C5B_14 = C3B_14-C4B_14 = C3B_14-C5B_14
 = C4B_14-C5B_14
 2.404397 with sigma of 0.02
 N1_11-C2_11 = N1_11-C3_11 = N1_11-C4_11 = N1_11-C5_11
 N1_12-C2_12 = N1_12-C3_12 = N1_12-C4_12 = N1_12-C5_12
 N1_13-C2_13 = N1_13-C3_13 = N1_13-C4_13 = N1_13-C5_13
 N1_14-C2_14 = N1_14-C3_14 = N1_14-C4_14 = N1_14-C5_14
 1.47238 with sigma of 0.02
 C2_11-C3_11 = C2_11-C4_11 = C2_11-C5_11 = C3_11-C4_11 = C3_11-C5_11 = C4_11-
 C5_11
 C2_12-C3_12 = C2_12-C4_12 = C2_12-C5_12 = C3_12-C4_12 = C3_12-C5_12 = C4_12-
 C5_12
 C2_13-C3_13 = C2_13-C4_13 = C2_13-C5_13 = C3_13-C4_13 = C3_13-C5_13 = C4_13-
 C5_13
 C2_14-C3_14 = C2_14-C4_14 = C2_14-C5_14 = C3_14-C4_14 = C3_14-C5_14 = C4_14-
 C5_14
 2.404397 with sigma of 0.02
3. Uiso/Uaniso restraints and constraints
All non-hydrogen atoms have similar U: within 1A with sigma of 0.01 and sigma
for terminal atoms of 0.02
: within 2A with sigma of 0.04 and sigma for terminal atoms of 0.08
: within 2A with sigma of 0.04 and sigma for terminal atoms of 0.08
4. Rigid body (RIGU) restrains
 N1_11, C2_11, C3_11, C4_11, C5_11, C3B_11, C4B_11, C5B_11
 N1_12, C2_12, C3_12, C4_12, C5_12, C2B_12, C3B_12, C4B_12, C5B_12
 N1_13, C2_13, C3_13, C4_13, C5_13, C2B_13, C3B_13, C4B_13, C5B_13
 N1_14, C2_14, C3_14, C4_14, C5_14, C2B_14, C3B_14, C4B_14, C5B_14
 with sigma for 1-2 distances of 0.004 and sigma for 1-3 distances of 0.004
 C61, Cl62, Cl63, Cl64, C71, Cl72, Cl73, Cl74
 with sigma for 1-2 distances of 0.004 and sigma for 1-3 distances of 0.004
 with sigma for 1-2 distances of 0.004 and sigma for 1-3 distances of 0.004
 with sigma for 1-2 distances of 0.004 and sigma for 1-3 distances of 0.004
5. Others
 Sof(C3B)=Sof(H3B1)=Sof(H3B2)=Sof(H3B3)=Sof(C4B)=Sof(H4B1)=Sof(H4B2)=Sof(H4B3)=
 Sof(C5B)=Sof(H5B1)=Sof(H5B2)=Sof(H5B3)=1-FVAR(1)
 Sof(C3)=Sof(H3A)=Sof(H3B)=Sof(H3C)=Sof(C4)=Sof(H4A)=Sof(H4B)=Sof(H4C)=Sof(C5)=
 Sof(H5A)=Sof(H5B)=Sof(H5C)=FVAR(1)
 Sof(C2B)=Sof(H2B1)=Sof(H2B2)=Sof(H2B3)=Sof(C3B)=Sof(H3B1)=Sof(H3B2)=Sof(H3B3)=
 Sof(C4B)=Sof(H4B1)=Sof(H4B2)=Sof(H4B3)=Sof(C5B)=Sof(H5B1)=Sof(H5B2)=Sof(H5B3)=
 1-FVAR(2)
 Sof(C2)=Sof(H2A)=Sof(H2B)=Sof(H2C)=Sof(C3)=Sof(H3A)=Sof(H3B)=Sof(H3C)=Sof(C4)=
 Sof(H4A)=Sof(H4B)=Sof(H4C)=Sof(C5)=Sof(H5A)=Sof(H5B)=Sof(H5C)=FVAR(2)
 Sof(C2B)=Sof(H2B1)=Sof(H2B2)=Sof(H2B3)=Sof(C3B)=Sof(H3B1)=Sof(H3B2)=Sof(H3B3)=
 Sof(C4B)=Sof(H4B1)=Sof(H4B2)=Sof(H4B3)=Sof(C5B)=Sof(H5B1)=Sof(H5B2)=Sof(H5B3)=
 1-FVAR(3)
 Sof(C2)=Sof(H2A)=Sof(H2B)=Sof(H2C)=Sof(C3)=Sof(H3A)=Sof(H3B)=Sof(H3C)=Sof(C4)=
 Sof(H4A)=Sof(H4B)=Sof(H4C)=Sof(C5)=Sof(H5A)=Sof(H5B)=Sof(H5C)=FVAR(3)
 Sof(C2B)=Sof(H2B1)=Sof(H2B2)=Sof(H2B3)=Sof(C3B)=Sof(H3B1)=Sof(H3B2)=Sof(H3B3)=
 Sof(C4B)=Sof(H4B1)=Sof(H4B2)=Sof(H4B3)=Sof(C5B)=Sof(H5B1)=Sof(H5B2)=Sof(H5B3)=
 1-FVAR(4)
 Sof(C2)=Sof(H2A)=Sof(H2B)=Sof(H2C)=Sof(C3)=Sof(H3A)=Sof(H3B)=Sof(H3C)=Sof(C4)=
 Sof(H4A)=Sof(H4B)=Sof(H4C)=Sof(C5)=Sof(H5A)=Sof(H5B)=Sof(H5C)=FVAR(4)
 1(DFIX)=1(DFIX)=FVAR(5)
 1(DFIX)=1(DFIX)=1.633*FVAR(6)
 Sof(C61)=Sof(H61)=Sof(Cl62)=Sof(Cl63)=Sof(Cl64)=FVAR(6)
 Sof(C71)=Sof(H71)=Sof(Cl72)=Sof(Cl73)=Sof(Cl74)=FVAR(7)
 Sof(O237)=Sof(C238)=Sof(H23A)=Sof(H23B)=Sof(H23C)=1-FVAR(8)
 Sof(O137)=Sof(C138)=Sof(H13C)=Sof(H13D)=Sof(H13E)=FVAR(8)
6.a Free rotating group:
 C71(Cl72,Cl73,Cl74)
6.b Ternary CH refined with riding coordinates:
 H61(Cl62), C71(H71), C105(H105), C106(H106), C125(H125), C126(H126),
 C145(H145), C146(H146), C165(H165), C166(H166), C185(H185), C186(H186),
 C105(H105), C106(H106), C125(H125), C126(H126), C145(H145), C146(H146),
 C165(H165), C166(H166), C185(H185), C186(H186), C105(H105), C106(H106),
 C125(H125), C126(H126), C145(H145), C146(H146), C165(H165), C166(H166),
 C185(H185), C186(H186), C105(H105), C106(H106), C125(H125), C126(H126),
 C145(H145), C146(H146), C165(H165), C166(H166), C185(H185), C186(H186)
6.c Secondary CH2 refined with riding coordinates:
 C107(H10A,H10B), C108(H10C,H10D), C109(H10E,H10F), C110(H11A,H11B), C127(H12A,
 H12B), C128(H12C,H12D), C129(H12E,H12F), C130(H13A,H13B), C147(H14A,H14B),
 C148(H14C,H14D), C149(H14E,H14F), C150(H15A,H15B), C167(H16A,H16B), C168(H16C,
 H16D), C169(H16E,H16F), C170(H17A,H17B), C187(H18A,H18B), C188(H18C,H18D),
 C189(H18E,H18F), C190(H19A,H19B), C107(H10A,H10B), C108(H10C,H10D), C109(H10E,
 H10F), C110(H11A,H11B), C127(H12A,H12B), C128(H12C,H12D), C129(H12E,H12F),
 C130(H13A,H13B), C147(H14A,H14B), C148(H14C,H14D), C149(H14E,H14F), C150(H15A,
 H15B), C167(H16A,H16B), C168(H16C,H16D), C169(H16E,H16F), C170(H17A,H17B),
 C187(H18A,H18B), C188(H18C,H18D), C189(H18E,H18F), C190(H19A,H19B), C107(H10A,
 H10B), C108(H10C,H10D), C109(H10E,H10F), C110(H11A,H11B), C127(H12A,H12B),
 C128(H12C,H12D), C129(H12E,H12F), C130(H13A,H13B), C147(H14A,H14B), C148(H14C,
 H14D), C149(H14E,H14F), C150(H15A,H15B), C167(H16A,H16B), C168(H16C,H16D),
 C169(H16E,H16F), C170(H17A,H17B), C187(H18A,H18B), C188(H18C,H18D), C189(H18E,
 H18F), C190(H19A,H19B), C107(H10A,H10B), C108(H10C,H10D), C109(H10E,H10F),
 C110(H11A,H11B), C127(H12A,H12B), C128(H12C,H12D), C129(H12E,H12F), C130(H13A,
 H13B), C147(H14A,H14B), C148(H14C,H14D), C149(H14E,H14F), C150(H15A,H15B),
 C167(H16A,H16B), C168(H16C,H16D), C169(H16E,H16F), C170(H17A,H17B), C187(H18A,
 H18B), C188(H18C,H18D), C189(H18E,H18F), C190(H19A,H19B)
6.d Me refined with riding coordinates:
 C2(H2A,H2B,H2C), C3(H3A,H3B,H3C), C4(H4A,H4B,H4C), C5(H5A,H5B,H5C), C3B(H3B1,
 H3B2,H3B3), C4B(H4B1,H4B2,H4B3), C5B(H5B1,H5B2,H5B3), C2(H2A,H2B,H2C), C3(H3A,
 H3B,H3C), C4(H4A,H4B,H4C), C5(H5A,H5B,H5C), C2B(H2B1,H2B2,H2B3), C3B(H3B1,H3B2,
 H3B3), C4B(H4B1,H4B2,H4B3), C5B(H5B1,H5B2,H5B3), C2(H2A,H2B,H2C), C3(H3A,H3B,
 H3C), C4(H4A,H4B,H4C), C5(H5A,H5B,H5C), C2B(H2B1,H2B2,H2B3), C3B(H3B1,H3B2,
 H3B3), C4B(H4B1,H4B2,H4B3), C5B(H5B1,H5B2,H5B3), C2(H2A,H2B,H2C), C3(H3A,H3B,
 H3C), C4(H4A,H4B,H4C), C5(H5A,H5B,H5C), C2B(H2B1,H2B2,H2B3), C3B(H3B1,H3B2,
 H3B3), C4B(H4B1,H4B2,H4B3), C5B(H5B1,H5B2,H5B3)
6.e Aromatic/amide H refined with riding coordinates:
 C112(H112), C113(H113), C115(H115), C116(H116), C132(H132), C133(H133),
 C135(H135), C136(H136), C152(H152), C153(H153), C155(H155), C156(H156),
 C172(H172), C173(H173), C175(H175), C176(H176), C192(H192), C193(H193),
 C195(H195), C196(H196), C112(H112), C113(H113), C115(H115), C116(H116),
 C132(H132), C133(H133), C135(H135), C136(H136), C152(H152), C153(H153),
 C155(H155), C156(H156), C172(H172), C173(H173), C175(H175), C176(H176),
 C192(H192), C193(H193), C195(H195), C196(H196), C112(H112), C113(H113),
 C115(H115), C116(H116), C132(H132), C133(H133), C135(H135), C136(H136),
 C152(H152), C153(H153), C155(H155), C156(H156), C172(H172), C173(H173),
 C175(H175), C176(H176), C192(H192), C193(H193), C195(H195), C196(H196),
 C112(H112), C113(H113), C115(H115), C116(H116), C132(H132), C133(H133),
 C135(H135), C136(H136), C152(H152), C153(H153), C155(H155), C156(H156),
 C172(H172), C173(H173), C175(H175), C176(H176), C192(H192), C193(H193),
 C195(H195), C196(H196)
6.f Idealised Me refined as rotating group:
 C118(H11C,H11D,H11E), C138(H13C,H13D,H13E), C158(H15C,H15D,H15E), C178(H17C,
 H17D,H17E), C198(H19C,H19D,H19E), C118(H11C,H11D,H11E), C138(H13C,H13D,H13E),
 C238(H23A,H23B,H23C), C158(H15C,H15D,H15E), C178(H17C,H17D,H17E), C198(H19C,
 H19D,H19E), C118(H11C,H11D,H11E), C138(H13C,H13D,H13E), C158(H15C,H15D,H15E),
 C178(H17C,H17D,H17E), C198(H19C,H19D,H19E), C118(H11C,H11D,H11E), C138(H13C,
 H13D,H13E), C158(H15C,H15D,H15E), C178(H17C,H17D,H17E), C198(H19C,H19D,H19E)
;
_olex2_submission_special_instructions 'No special instructions were received'
_oxdiff_exptl_absorpt_empirical_details
;
Empirical correction (ABSPACK) includes:
- Absorption correction using spherical harmonics
- Frame scaling
;
_oxdiff_exptl_absorpt_empirical_full_max 1.266
_oxdiff_exptl_absorpt_empirical_full_min 0.814

loop_
_space_group_symop_operation_xyz
'x, y, z'
'-x, y+1/2, -z'

loop_
_atom_site_label
_atom_site_type_symbol
_atom_site_fract_x
_atom_site_fract_y
_atom_site_fract_z
_atom_site_U_iso_or_equiv
_atom_site_adp_type
_atom_site_occupancy
_atom_site_site_symmetry_order
_atom_site_calc_flag
_atom_site_refinement_flags_posn
_atom_site_refinement_flags_adp
_atom_site_refinement_flags_occupancy
_atom_site_disorder_assembly
_atom_site_disorder_group
C61 C 0.5644(5) -0.7370(2) 0.1580(2) 0.086(8) Uani 0.242(5) 1 d . U P E 2
H61 H 0.621830 -0.729366 0.148117 0.103 Uiso 0.242(5) 1 calc R . P E 2
Cl62 Cl 0.4924(6) -0.7211(2) 0.1126(2) 0.078(3) Uani 0.242(5) 1 d R U P E 2
Cl63 Cl 0.5434(7) -0.7126(3) 0.2131(3) 0.085(3) Uani 0.242(5) 1 d . U P E 2
Cl64 Cl 0.5626(10) -0.7901(2) 0.1646(3) 0.116(5) Uani 0.242(5) 1 d . U P E 2
C71 C 0.51378(18) -0.57170(8) 0.15632(10) 0.063(3) Uani 0.601(5) 1 d . U P F 2
H71 H 0.526822 -0.555576 0.127997 0.076 Uiso 0.601(5) 1 calc R . P F 2
Cl72 Cl 0.5682(2) -0.54990(9) 0.20580(12) 0.0745(11) Uani 0.601(5) 1 d G U P F 2
Cl73 Cl 0.5497(2) -0.62148(9) 0.14552(15) 0.0942(15) Uani 0.601(5) 1 d G U P F 2
Cl74 Cl 0.40190(17) -0.57038(14) 0.1644(2) 0.1061(18) Uani 0.601(5) 1 d G U P F 2
N1_11 N -0.5714(4) -0.17938(13) -0.5089(2) 0.0568(15) Uani 1 1 d D U . . .
C2_11 C -0.6297(9) -0.2131(2) -0.5116(6) 0.139(6) Uani 1 1 d D U . . .
H2A_11 H -0.623965 -0.229171 -0.483342 0.209 Uiso 1 1 calc R . . . .
H2B_11 H -0.686973 -0.203225 -0.514198 0.209 Uiso 1 1 calc R . . . .
H2C_11 H -0.616824 -0.229066 -0.539203 0.209 Uiso 1 1 calc R . . . .
C3_11 C -0.5139(15) -0.1751(7) -0.4699(8) 0.150(11) Uani 0.604(15) 1 d D U P A 1
H3A_11 H -0.480492 -0.151190 -0.474132 0.225 Uiso 0.604(15) 1 calc R . P A 1
H3B_11 H -0.545223 -0.173069 -0.440671 0.225 Uiso 0.604(15) 1 calc R . P A 1
H3C_11 H -0.476965 -0.198040 -0.468406 0.225 Uiso 0.604(15) 1 calc R . P A 1
C4_11 C -0.6197(11) -0.1422(3) -0.5168(7) 0.086(6) Uani 0.604(15) 1 d D U P A 1
H4A_11 H -0.658129 -0.145815 -0.543278 0.129 Uiso 0.604(15) 1 calc R . P A 1
H4B_11 H -0.651465 -0.135956 -0.488578 0.129 Uiso 0.604(15) 1 calc R . P A 1
H4C_11 H -0.581176 -0.120648 -0.523583 0.129 Uiso 0.604(15) 1 calc R . P A 1
C5_11 C -0.5154(17) -0.1847(8) -0.5540(8) 0.169(12) Uani 0.604(15) 1 d D U P A 1
H5A_11 H -0.551334 -0.187800 -0.581659 0.253 Uiso 0.604(15) 1 calc R . P A 1
H5B_11 H -0.479918 -0.161503 -0.557850 0.253 Uiso 0.604(15) 1 calc R . P A 1
H5C_11 H -0.480450 -0.208193 -0.550266 0.253 Uiso 0.604(15) 1 calc R . P A 1
C3B_11 C -0.4974(19) -0.1980(8) -0.4942(11) 0.097(9) Uani 0.396(15) 1 d D U P A 2
H3B1_11 H -0.509308 -0.215507 -0.467794 0.146 Uiso 0.396(15) 1 calc R . P A 2
H3B2_11 H -0.474718 -0.213481 -0.520136 0.146 Uiso 0.396(15) 1 calc R . P A 2
H3B3_11 H -0.456683 -0.178094 -0.484463 0.146 Uiso 0.396(15) 1 calc R . P A 2
C4B_11 C -0.6081(14) -0.1547(5) -0.4630(8) 0.062(5) Uani 0.396(15) 1 d D U P A 2
H4B1_11 H -0.609950 -0.172238 -0.435733 0.093 Uiso 0.396(15) 1 calc R . P A 2
H4B2_11 H -0.571635 -0.132306 -0.456090 0.093 Uiso 0.396(15) 1 calc R . P A 2
H4B3_11 H -0.664432 -0.145178 -0.470149 0.093 Uiso 0.396(15) 1 calc R . P A 2
C5B_11 C -0.5704(18) -0.1527(6) -0.5465(8) 0.070(7) Uani 0.396(15) 1 d D U P A 2
H5B1_11 H -0.626841 -0.142590 -0.552048 0.105 Uiso 0.396(15) 1 calc R . P A 2
H5B2_11 H -0.532906 -0.130822 -0.539081 0.105 Uiso 0.396(15) 1 calc R . P A 2
H5B3_11 H -0.550941 -0.166209 -0.574754 0.105 Uiso 0.396(15) 1 calc R . P A 2
N1_12 N -0.4015(3) 0.06263(11) -0.48625(17) 0.0341(9) Uani 1 1 d D U . . .
C2_12 C -0.4156(6) 0.0333(2) -0.4455(3) 0.047(2) Uani 0.805(12) 1 d D U P B 1
H2A_12 H -0.419255 0.047832 -0.415926 0.070 Uiso 0.805(12) 1 calc R . P B 1
H2B_12 H -0.467580 0.018789 -0.450932 0.070 Uiso 0.805(12) 1 calc R . P B 1
H2C_12 H -0.368954 0.014725 -0.443819 0.070 Uiso 0.805(12) 1 calc R . P B 1
C3_12 C -0.3196(6) 0.0839(4) -0.4773(5) 0.043(3) Uani 0.805(12) 1 d D U P B 1
H3A_12 H -0.323300 0.099033 -0.448221 0.065 Uiso 0.805(12) 1 calc R . P B 1
H3B_12 H -0.274486 0.064520 -0.474513 0.065 Uiso 0.805(12) 1 calc R . P B 1
H3C_12 H -0.308105 0.101705 -0.503443 0.065 Uiso 0.805(12) 1 calc R . P B 1
C4_12 C -0.3963(6) 0.0394(2) -0.5305(3) 0.0447(19) Uani 0.805(12) 1 d D U P B 1
H4A_12 H -0.349367 0.021033 -0.528462 0.067 Uiso 0.805(12) 1 calc R . P B 1
H4B_12 H -0.448136 0.024657 -0.535255 0.067 Uiso 0.805(12) 1 calc R . P B 1
H4C_12 H -0.387971 0.057368 -0.556970 0.067 Uiso 0.805(12) 1 calc R . P B 1
C5_12 C -0.4715(5) 0.09165(19) -0.4861(4) 0.050(2) Uani 0.805(12) 1 d D U P B 1
H5A_12 H -0.471589 0.105866 -0.456225 0.075 Uiso 0.805(12) 1 calc R . P B 1
H5B_12 H -0.464403 0.110406 -0.511822 0.075 Uiso 0.805(12) 1 calc R . P B 1
H5C_12 H -0.524568 0.077695 -0.490107 0.075 Uiso 0.805(12) 1 calc R . P B 1
C2B_12 C -0.474(2) 0.0558(9) -0.4570(14) 0.075(12) Uani 0.195(12) 1 d D U P B 2
H2B1_12 H -0.517128 0.042168 -0.475350 0.113 Uiso 0.195(12) 1 calc R . P B 2
H2B2_12 H -0.457929 0.039475 -0.430098 0.113 Uiso 0.195(12) 1 calc R . P B 2
H2B3_12 H -0.495753 0.081040 -0.445937 0.113 Uiso 0.195(12) 1 calc R . P B 2
C3B_12 C -0.330(2) 0.0831(13) -0.4637(16) 0.045(10) Uani 0.195(12) 1 d D U P B 2
H3B1_12 H -0.284876 0.086130 -0.486474 0.068 Uiso 0.195(12) 1 calc R . P B 2
H3B2_12 H -0.347565 0.109139 -0.452849 0.068 Uiso 0.195(12) 1 calc R . P B 2
H3B3_12 H -0.309741 0.067575 -0.437010 0.068 Uiso 0.195(12) 1 calc R . P B 2
C4B_12 C -0.374(2) 0.0262(7) -0.5111(14) 0.055(8) Uani 0.195(12) 1 d D U P B 2
H4B1_12 H -0.324853 0.032314 -0.530275 0.082 Uiso 0.195(12) 1 calc R . P B 2
H4B2_12 H -0.358859 0.005933 -0.488114 0.082 Uiso 0.195(12) 1 calc R . P B 2
H4B3_12 H -0.418809 0.016552 -0.531351 0.082 Uiso 0.195(12) 1 calc R . P B 2
C5B_12 C -0.431(3) 0.0912(9) -0.5266(12) 0.083(12) Uani 0.195(12) 1 d D U P B 2
H5B1_12 H -0.384649 0.096836 -0.547426 0.125 Uiso 0.195(12) 1 calc R . P B 2
H5B2_12 H -0.476489 0.078709 -0.544505 0.125 Uiso 0.195(12) 1 calc R . P B 2
H5B3_12 H -0.451559 0.115857 -0.512887 0.125 Uiso 0.195(12) 1 calc R . P B 2
N1_13 N 0.1062(4) -0.54541(13) -0.0156(2) 0.0472(12) Uani 1 1 d D U . . .
C2_13 C 0.0851(10) -0.5205(3) 0.0229(4) 0.064(4) Uani 0.610(11) 1 d D U P C 1
H2A_13 H 0.136174 -0.509834 0.037031 0.096 Uiso 0.610(11) 1 calc R . P C 1
H2B_13 H 0.049931 -0.498847 0.011731 0.096 Uiso 0.610(11) 1 calc R . P C 1
H2C_13 H 0.054842 -0.535845 0.046351 0.096 Uiso 0.610(11) 1 calc R . P C 1
C3_13 C 0.1545(8) -0.5201(2) -0.0525(4) 0.052(3) Uani 0.610(11) 1 d D U P C 1
H3A_13 H 0.169538 -0.536686 -0.079241 0.078 Uiso 0.610(11) 1 calc R . P C 1
H3B_13 H 0.118979 -0.498397 -0.063360 0.078 Uiso 0.610(11) 1 calc R . P C 1
H3C_13 H 0.205265 -0.509348 -0.038086 0.078 Uiso 0.610(11) 1 calc R . P C 1
C4_13 C 0.1683(8) -0.5778(3) -0.0018(5) 0.062(3) Uani 0.610(11) 1 d D U P C 1
H4A_13 H 0.180733 -0.594027 -0.029228 0.093 Uiso 0.610(11) 1 calc R . P C 1
H4B_13 H 0.219831 -0.565764 0.010040 0.093 Uiso 0.610(11) 1 calc R . P C 1
H4C_13 H 0.144058 -0.594368 0.022710 0.093 Uiso 0.610(11) 1 calc R . P C 1
C5_13 C 0.0363(9) -0.5643(4) -0.0414(5) 0.074(4) Uani 0.610(11) 1 d D U P C 1
H5A_13 H 0.058428 -0.580559 -0.066793 0.112 Uiso 0.610(11) 1 calc R . P C 1
H5B_13 H 0.004536 -0.580993 -0.019898 0.112 Uiso 0.610(11) 1 calc R . P C 1
H5C_13 H -0.000375 -0.543995 -0.054518 0.112 Uiso 0.610(11) 1 calc R . P C 1
C2B_13 C 0.0353(18) -0.5539(6) 0.0237(10) 0.118(11) Uani 0.390(11) 1 d D U P C 2
H2B1_13 H 0.018740 -0.529050 0.038324 0.177 Uiso 0.390(11) 1 calc R . P C 2
H2B2_13 H -0.013343 -0.566178 0.008751 0.177 Uiso 0.390(11) 1 calc R . P C 2
H2B3_13 H 0.057953 -0.571681 0.047704 0.177 Uiso 0.390(11) 1 calc R . P C 2
C3B_13 C 0.0609(17) -0.5191(6) -0.0494(8) 0.085(7) Uani 0.390(11) 1 d D U P C 2
H3B1_13 H 0.049784 -0.493660 -0.034511 0.127 Uiso 0.390(11) 1 calc R . P C 2
H3B2_13 H 0.095339 -0.514982 -0.077216 0.127 Uiso 0.390(11) 1 calc R . P C 2
H3B3_13 H 0.008122 -0.531399 -0.058744 0.127 Uiso 0.390(11) 1 calc R . P C 2
C4B_13 C 0.1721(16) -0.5228(7) 0.0086(11) 0.115(11) Uani 0.390(11) 1 d D U P C 2
H4B1_13 H 0.149343 -0.497635 0.019350 0.173 Uiso 0.390(11) 1 calc R . P C 2
H4B2_13 H 0.192630 -0.537873 0.035636 0.173 Uiso 0.390(11) 1 calc R . P C 2
H4B3_13 H 0.218027 -0.517955 -0.012985 0.173 Uiso 0.390(11) 1 calc R . P C 2
C5B_13 C 0.1253(13) -0.5833(4) -0.0342(8) 0.064(6) Uani 0.390(11) 1 d D U P C 2
H5B1_13 H 0.075353 -0.594437 -0.049114 0.095 Uiso 0.390(11) 1 calc R . P C 2
H5B2_13 H 0.169469 -0.580764 -0.057500 0.095 Uiso 0.390(11) 1 calc R . P C 2
H5B3_13 H 0.144072 -0.600683 -0.008879 0.095 Uiso 0.390(11) 1 calc R . P C 2
N1_14 N 0.0695(4) -0.28796(14) 0.0112(2) 0.0591(16) Uani 1 1 d D U . . .
C2_14 C 0.1059(10) -0.3212(3) -0.0162(7) 0.081(6) Uani 0.559(15) 1 d D U P D 1
H2A_14 H 0.123815 -0.311515 -0.046802 0.121 Uiso 0.559(15) 1 calc R . P D 1
H2B_14 H 0.153922 -0.331980 0.000894 0.121 Uiso 0.559(15) 1 calc R . P D 1
H2C_14 H 0.063813 -0.341785 -0.020486 0.121 Uiso 0.559(15) 1 calc R . P D 1
C3_14 C 0.1391(11) -0.2570(4) 0.0183(8) 0.094(6) Uani 0.559(15) 1 d D U P D 1
H3A_14 H 0.158495 -0.247816 -0.012304 0.140 Uiso 0.559(15) 1 calc R . P D 1
H3B_14 H 0.117159 -0.234587 0.036012 0.140 Uiso 0.559(15) 1 calc R . P D 1
H3C_14 H 0.185649 -0.268828 0.035602 0.140 Uiso 0.559(15) 1 calc R . P D 1
C4_14 C 0.0014(10) -0.2681(4) -0.0157(7) 0.079(5) Uani 0.559(15) 1 d D U P D 1
H4A_14 H 0.022284 -0.259780 -0.046260 0.119 Uiso 0.559(15) 1 calc R . P D 1
H4B_14 H -0.045150 -0.286427 -0.020119 0.119 Uiso 0.559(15) 1 calc R . P D 1
H4C_14 H -0.017778 -0.244967 0.001752 0.119 Uiso 0.559(15) 1 calc R . P D 1
C5_14 C 0.0417(18) -0.3010(5) 0.0574(6) 0.123(9) Uani 0.559(15) 1 d D U P D 1
H5A_14 H 0.088045 -0.313922 0.073870 0.184 Uiso 0.559(15) 1 calc R . P D 1
H5B_14 H 0.022959 -0.278261 0.075507 0.184 Uiso 0.559(15) 1 calc R . P D 1
H5C_14 H -0.004414 -0.319721 0.053636 0.184 Uiso 0.559(15) 1 calc R . P D 1
C2B_14 C 0.020(2) -0.3158(8) -0.0215(9) 0.124(11) Uani 0.441(15) 1 d D U P D 2
H2B1_14 H -0.001879 -0.337824 -0.003235 0.186 Uiso 0.441(15) 1 calc R . P D 2
H2B2_14 H -0.026030 -0.301311 -0.036068 0.186 Uiso 0.441(15) 1 calc R . P D 2
H2B3_14 H 0.057137 -0.325863 -0.045831 0.186 Uiso 0.441(15) 1 calc R . P D 2
C3B_14 C 0.105(2) -0.2548(7) -0.0113(14) 0.173(15) Uani 0.441(15) 1 d D U P D 2
H3B1_14 H 0.060707 -0.240429 -0.028230 0.259 Uiso 0.441(15) 1 calc R . P D 2
H3B2_14 H 0.130141 -0.237474 0.012153 0.259 Uiso 0.441(15) 1 calc R . P D 2
H3B3_14 H 0.147010 -0.263546 -0.033475 0.259 Uiso 0.441(15) 1 calc R . P D 2
C4B_14 C -0.002(2) -0.2761(10) 0.0461(12) 0.161(14) Uani 0.441(15) 1 d D U P D 2
H4B1_14 H -0.024475 -0.299851 0.060855 0.241 Uiso 0.441(15) 1 calc R . P D 2
H4B2_14 H 0.020617 -0.258544 0.070294 0.241 Uiso 0.441(15) 1 calc R . P D 2
H4B3_14 H -0.046584 -0.262540 0.028859 0.241 Uiso 0.441(15) 1 calc R . P D 2
C5B_14 C 0.1276(18) -0.3134(8) 0.0387(13) 0.150(14) Uani 0.441(15) 1 d D U P D 2
H5B1_14 H 0.096468 -0.335244 0.052583 0.225 Uiso 0.441(15) 1 calc R . P D 2
H5B2_14 H 0.170661 -0.323846 0.018030 0.225 Uiso 0.441(15) 1 calc R . P D 2
H5B3_14 H 0.153792 -0.297774 0.063659 0.225 Uiso 0.441(15) 1 calc R . P D 2
C101_1 C -0.6401(3) -0.31255(11) -0.49346(16) 0.0208(8) Uani 1 1 d . U . . .
C102_1 C -0.7290(3) -0.30949(12) -0.47715(17) 0.0234(9) Uani 1 1 d . U . . .
O103_1 O -0.7785(2) -0.28412(11) -0.49116(14) 0.0348(8) Uani 1 1 d . U . . .
O104_1 O -0.7494(2) -0.33761(9) -0.44477(12) 0.0261(6) Uani 1 1 d . U . . .
C105_1 C -0.8320(3) -0.33307(16) -0.4216(2) 0.0328(10) Uani 1 1 d . U . . .
H105_1 H -0.873336 -0.322332 -0.444707 0.039 Uiso 1 1 calc R . . . .
C106_1 C -0.8598(3) -0.37475(17) -0.4059(2) 0.0361(11) Uani 1 1 d . U . . .
H106_1 H -0.815918 -0.385530 -0.384424 0.043 Uiso 1 1 calc R . . . .
C107_1 C -0.9435(4) -0.3714(2) -0.3774(2) 0.0491(15) Uani 1 1 d . U . . .
H10A_1 H -0.989113 -0.363323 -0.398963 0.059 Uiso 1 1 calc R . . . .
H10B_1 H -0.957812 -0.397518 -0.364481 0.059 Uiso 1 1 calc R . . . .
C108_1 C -0.9370(4) -0.3416(3) -0.3374(3) 0.0587(19) Uani 1 1 d . U . . .
H10C_1 H -0.897421 -0.351736 -0.313507 0.070 Uiso 1 1 calc R . . . .
H10D_1 H -0.992192 -0.338998 -0.322473 0.070 Uiso 1 1 calc R . . . .
C109_1 C -0.9076(4) -0.3006(2) -0.3538(3) 0.0553(17) Uani 1 1 d . U . . .
H10E_1 H -0.900870 -0.282965 -0.326358 0.066 Uiso 1 1 calc R . . . .
H10F_1 H -0.950011 -0.288867 -0.374979 0.066 Uiso 1 1 calc R . . . .
C110_1 C -0.8232(4) -0.30418(19) -0.3798(2) 0.0431(13) Uani 1 1 d . U . . .
H11A_1 H -0.805950 -0.277961 -0.391408 0.052 Uiso 1 1 calc R . . . .
H11B_1 H -0.779733 -0.313851 -0.357898 0.052 Uiso 1 1 calc R . . . .
C111_1 C -0.8717(3) -0.40419(15) -0.4468(2) 0.0327(11) Uani 1 1 d . U . . .
C112_1 C -0.8492(4) -0.44429(17) -0.4410(2) 0.0419(13) Uani 1 1 d . U . . .
H112_1 H -0.821780 -0.452053 -0.412928 0.050 Uiso 1 1 calc R . . . .
C113_1 C -0.8662(4) -0.47339(16) -0.4757(2) 0.0414(13) Uani 1 1 d . U . . .
H113_1 H -0.849787 -0.499948 -0.470922 0.050 Uiso 1 1 calc R . . . .
C114_1 C -0.9081(3) -0.46212(16) -0.5176(2) 0.0371(12) Uani 1 1 d . U . . .
C115_1 C -0.9308(3) -0.42206(16) -0.5241(2) 0.0354(11) Uani 1 1 d . U . . .
H115_1 H -0.959072 -0.414345 -0.551973 0.043 Uiso 1 1 calc R . . . .
C116_1 C -0.9120(3) -0.39362(15) -0.4897(2) 0.0334(11) Uani 1 1 d . U . . .
H116_1 H -0.926500 -0.366890 -0.495107 0.040 Uiso 1 1 calc R . . . .
O117_1 O -0.9314(3) -0.48783(12) -0.55376(17) 0.0447(10) Uani 1 1 d . U . . .
C118_1 C -0.9178(5) -0.52998(18) -0.5463(3) 0.0572(18) Uani 1 1 d . U . . .
H11C_1 H -0.858451 -0.534843 -0.540440 0.086 Uiso 1 1 calc GR . . . .
H11D_1 H -0.935840 -0.544575 -0.574182 0.086 Uiso 1 1 calc GR . . . .
H11E_1 H -0.950045 -0.538750 -0.519216 0.086 Uiso 1 1 calc GR . . . .
C121_1 C -0.5679(3) -0.31065(12) -0.46392(16) 0.0221(8) Uani 1 1 d . U . . .
C122_1 C -0.5695(3) -0.30668(13) -0.41154(18) 0.0265(9) Uani 1 1 d . U . . .
O123_1 O -0.6196(3) -0.28543(13) -0.39113(15) 0.0420(9) Uani 1 1 d . U . . .
O124_1 O -0.5104(2) -0.32896(10) -0.39007(12) 0.0326(8) Uani 1 1 d . U . . .
C125_1 C -0.4940(4) -0.32070(18) -0.33931(19) 0.0421(13) Uani 1 1 d . U . . .
H125_1 H -0.541692 -0.305600 -0.325903 0.051 Uiso 1 1 calc R . . . .
C126_1 C -0.4851(4) -0.3606(2) -0.3138(2) 0.0434(13) Uani 1 1 d . U . . .
H126_1 H -0.438977 -0.375531 -0.329136 0.052 Uiso 1 1 calc R . . . .
C127_1 C -0.4585(5) -0.3529(3) -0.2612(2) 0.066(2) Uani 1 1 d . U . . .
H12A_1 H -0.505339 -0.340101 -0.244722 0.079 Uiso 1 1 calc R . . . .
H12B_1 H -0.447433 -0.378440 -0.245721 0.079 Uiso 1 1 calc R . . . .
C128_1 C -0.3800(6) -0.3265(4) -0.2567(3) 0.078(3) Uani 1 1 d . U . . .
H12C_1 H -0.368844 -0.320861 -0.223177 0.094 Uiso 1 1 calc R . . . .
H12D_1 H -0.331224 -0.340650 -0.269349 0.094 Uiso 1 1 calc R . . . .
C129_1 C -0.3917(6) -0.2879(3) -0.2830(3) 0.081(3) Uani 1 1 d . U . . .
H12E_1 H -0.340000 -0.272116 -0.280721 0.097 Uiso 1 1 calc R . . . .
H12F_1 H -0.437277 -0.272623 -0.268514 0.097 Uiso 1 1 calc R . . . .
C130_1 C -0.4133(4) -0.2957(2) -0.3360(2) 0.0507(16) Uani 1 1 d . U . . .
H13A_1 H -0.421514 -0.270372 -0.352548 0.061 Uiso 1 1 calc R . . . .
H13B_1 H -0.366822 -0.309924 -0.351088 0.061 Uiso 1 1 calc R . . . .
C131_1 C -0.5641(4) -0.38644(19) -0.3160(2) 0.0406(12) Uani 1 1 d . U . . .
C132_1 C -0.5643(4) -0.42461(19) -0.3362(2) 0.0420(13) Uani 1 1 d . U . . .
H132_1 H -0.514529 -0.433833 -0.350223 0.050 Uiso 1 1 calc R . . . .
C133_1 C -0.6347(4) -0.44964(18) -0.3366(2) 0.0420(13) Uani 1 1 d . U . . .
H133_1 H -0.631791 -0.475108 -0.350184 0.050 Uiso 1 1 calc R . . . .
C134_1 C -0.7097(4) -0.43600(18) -0.3163(2) 0.0387(12) Uani 1 1 d . U . . .
C135_1 C -0.7124(4) -0.39758(19) -0.2965(2) 0.0448(14) Uani 1 1 d . U . . .
H135_1 H -0.762764 -0.388226 -0.283286 0.054 Uiso 1 1 calc R . . . .
C136_1 C -0.6417(4) -0.3734(2) -0.2963(2) 0.0461(14) Uani 1 1 d . U . . .
H136_1 H -0.644913 -0.347836 -0.282943 0.055 Uiso 1 1 calc R . . . .
O137_1 O -0.7841(3) -0.45717(13) -0.31511(15) 0.0441(9) Uani 1 1 d . U . . .
C138_1 C -0.7805(5) -0.49831(18) -0.3301(2) 0.0469(14) Uani 1 1 d . U . . .
H13C_1 H -0.766816 -0.499473 -0.363492 0.070 Uiso 1 1 calc GR . . . .
H13D_1 H -0.834703 -0.510832 -0.325050 0.070 Uiso 1 1 calc GR . . . .
H13E_1 H -0.737612 -0.512191 -0.311955 0.070 Uiso 1 1 calc GR . . . .
C141_1 C -0.4954(3) -0.30720(11) -0.49361(16) 0.0217(8) Uani 1 1 d . U . . .
C142_1 C -0.4084(3) -0.29837(13) -0.47767(17) 0.0255(9) Uani 1 1 d . U . . .
O143_1 O -0.3908(3) -0.27329(15) -0.44741(19) 0.0547(13) Uani 1 1 d . U . . .
O144_1 O -0.3499(2) -0.31998(9) -0.50043(12) 0.0253(6) Uani 1 1 d . U . . .
C145_1 C -0.2609(3) -0.30817(14) -0.49593(18) 0.0290(10) Uani 1 1 d . U . . .
H145_1 H -0.254427 -0.287906 -0.470735 0.035 Uiso 1 1 calc R . . . .
C146_1 C -0.2093(3) -0.34551(16) -0.48325(19) 0.0317(10) Uani 1 1 d . U . . .
H146_1 H -0.223343 -0.366335 -0.506802 0.038 Uiso 1 1 calc R . . . .
C147_1 C -0.1141(3) -0.3366(2) -0.4871(2) 0.0454(14) Uani 1 1 d . U . . .
H14A_1 H -0.097916 -0.317798 -0.462147 0.055 Uiso 1 1 calc R . . . .
H14B_1 H -0.082561 -0.361308 -0.481769 0.055 Uiso 1 1 calc R . . . .
C148_1 C -0.0898(4) -0.3192(2) -0.5353(2) 0.0511(16) Uani 1 1 d . U . . .
H14C_1 H -0.101512 -0.338748 -0.560294 0.061 Uiso 1 1 calc R . . . .
H14D_1 H -0.029405 -0.313291 -0.535554 0.061 Uiso 1 1 calc R . . . .
C149_1 C -0.1403(4) -0.2809(2) -0.5450(2) 0.0497(15) Uani 1 1 d . U . . .
H14E_1 H -0.125344 -0.270078 -0.575995 0.060 Uiso 1 1 calc R . . . .
H14F_1 H -0.126681 -0.260896 -0.520881 0.060 Uiso 1 1 calc R . . . .
C150_1 C -0.2355(4) -0.29048(19) -0.5439(2) 0.0411(13) Uani 1 1 d . U . . .
H15A_1 H -0.267694 -0.266081 -0.549755 0.049 Uiso 1 1 calc R . . . .
H15B_1 H -0.249148 -0.309453 -0.569139 0.049 Uiso 1 1 calc R . . . .
C151_1 C -0.2300(3) -0.36199(14) -0.43429(19) 0.0305(10) Uani 1 1 d . U . . .
C152_1 C -0.2829(3) -0.39545(15) -0.4293(2) 0.0342(11) Uani 1 1 d . U . . .
H152_1 H -0.307837 -0.406524 -0.456554 0.041 Uiso 1 1 calc R . . . .
C153_1 C -0.2995(4) -0.41268(16) -0.3854(2) 0.0390(12) Uani 1 1 d . U . . .
H153_1 H -0.336000 -0.434578 -0.383176 0.047 Uiso 1 1 calc R . . . .
C154_1 C -0.2612(4) -0.39696(18) -0.3450(2) 0.0414(13) Uani 1 1 d . U . . .
C155_1 C -0.2100(4) -0.36294(19) -0.3487(2) 0.0444(13) Uani 1 1 d . U . . .
H155_1 H -0.185819 -0.351647 -0.321408 0.053 Uiso 1 1 calc R . . . .
C156_1 C -0.1952(4) -0.34591(18) -0.3930(2) 0.0395(12) Uani 1 1 d . U . . .
H156_1 H -0.161136 -0.323138 -0.395054 0.047 Uiso 1 1 calc R . . . .
O157_1 O -0.2708(3) -0.41226(17) -0.30021(18) 0.0589(13) Uani 1 1 d . U . . .
C158_1 C -0.3164(5) -0.4487(3) -0.2960(3) 0.074(3) Uani 1 1 d . U . . .
H15C_1 H -0.375508 -0.443911 -0.302632 0.111 Uiso 1 1 calc GR . . . .
H15D_1 H -0.309851 -0.459002 -0.264164 0.111 Uiso 1 1 calc GR . . . .
H15E_1 H -0.294655 -0.467885 -0.318460 0.111 Uiso 1 1 calc GR . . . .
C161_1 C -0.5230(3) -0.30759(11) -0.54154(16) 0.0210(8) Uani 1 1 d . U . . .
C162_1 C -0.4713(3) -0.30037(12) -0.58460(17) 0.0245(9) Uani 1 1 d . U . . .
O163_1 O -0.4243(2) -0.27205(10) -0.58946(14) 0.0338(8) Uani 1 1 d . U . . .
O164_1 O -0.4842(2) -0.32888(9) -0.61809(12) 0.0274(7) Uani 1 1 d . U . . .
C165_1 C -0.4500(3) -0.32125(15) -0.66575(18) 0.0312(10) Uani 1 1 d . U . . .
H165_1 H -0.400444 -0.303526 -0.663059 0.037 Uiso 1 1 calc R . . . .
C166_1 C -0.4225(4) -0.36180(15) -0.68606(19) 0.0335(11) Uani 1 1 d . U . . .
H166_1 H -0.469848 -0.380597 -0.682040 0.040 Uiso 1 1 calc R . . . .
C167_1 C -0.4047(5) -0.3585(2) -0.7397(2) 0.0487(14) Uani 1 1 d . U . . .
H16A_1 H -0.353545 -0.342774 -0.744226 0.058 Uiso 1 1 calc R . . . .
H16B_1 H -0.394478 -0.385212 -0.752336 0.058 Uiso 1 1 calc R . . . .
C168_1 C -0.4770(5) -0.3393(3) -0.7674(2) 0.0589(18) Uani 1 1 d . U . . .
H16C_1 H -0.461739 -0.337221 -0.800809 0.071 Uiso 1 1 calc R . . . .
H16D_1 H -0.527279 -0.356135 -0.765223 0.071 Uiso 1 1 calc R . . . .
C169_1 C -0.4965(5) -0.2981(2) -0.7479(2) 0.0552(17) Uani 1 1 d . U . . .
H16E_1 H -0.543737 -0.286489 -0.765661 0.066 Uiso 1 1 calc R . . . .
H16F_1 H -0.447419 -0.280771 -0.752014 0.066 Uiso 1 1 calc R . . . .
C170_1 C -0.5190(4) -0.3005(2) -0.6947(2) 0.0449(13) Uani 1 1 d . U . . .
H17A_1 H -0.527233 -0.273492 -0.682416 0.054 Uiso 1 1 calc R . . . .
H17B_1 H -0.572006 -0.315010 -0.691204 0.054 Uiso 1 1 calc R . . . .
C171_1 C -0.3464(3) -0.37871(13) -0.65888(19) 0.0302(10) Uani 1 1 d . U . . .
C172_1 C -0.2636(4) -0.36548(16) -0.6680(2) 0.0396(12) Uani 1 1 d . U . . .
H172_1 H -0.255026 -0.345859 -0.691153 0.048 Uiso 1 1 calc R . . . .
C173_1 C -0.1949(4) -0.38069(16) -0.6437(2) 0.0416(13) Uani 1 1 d . U . . .
H173_1 H -0.140672 -0.371437 -0.650856 0.050 Uiso 1 1 calc R . . . .
C174_1 C -0.2052(4) -0.41008(15) -0.6082(2) 0.0390(12) Uani 1 1 d . U . . .
C175_1 C -0.2861(4) -0.42319(16) -0.5986(2) 0.0417(13) Uani 1 1 d . U . . .
H175_1 H -0.294758 -0.442428 -0.575065 0.050 Uiso 1 1 calc R . . . .
C176_1 C -0.3552(4) -0.40775(16) -0.6241(2) 0.0376(11) Uani 1 1 d . U . . .
H176_1 H -0.409366 -0.417406 -0.617483 0.045 Uiso 1 1 calc R . . . .
O177_1 O -0.1331(3) -0.42354(13) -0.5866(2) 0.0540(12) Uani 1 1 d . U . . .
C178_1 C -0.1434(4) -0.4522(2) -0.5498(3) 0.0588(19) Uani 1 1 d . U . . .
H17C_1 H -0.170890 -0.439789 -0.523031 0.088 Uiso 1 1 calc GR . . . .
H17D_1 H -0.088735 -0.462172 -0.539964 0.088 Uiso 1 1 calc GR . . . .
H17E_1 H -0.177716 -0.474055 -0.561340 0.088 Uiso 1 1 calc GR . . . .
C181_1 C -0.6133(3) -0.31068(11) -0.54134(17) 0.0233(9) Uani 1 1 d . U . . .
C182_1 C -0.6678(3) -0.30558(12) -0.58303(17) 0.0227(8) Uani 1 1 d . U . . .
O183_1 O -0.6525(2) -0.28223(11) -0.61572(14) 0.0344(8) Uani 1 1 d . U . . .
O184_1 O -0.7378(2) -0.32791(9) -0.58178(12) 0.0265(7) Uani 1 1 d . U . . .
C185_1 C -0.8021(3) -0.31934(14) -0.61858(18) 0.0306(10) Uani 1 1 d . U . . .
H185_1 H -0.773749 -0.310102 -0.647658 0.037 Uiso 1 1 calc R . . . .
C186_1 C -0.8487(4) -0.35799(15) -0.62909(19) 0.0343(11) Uani 1 1 d . U . . .
H186_1 H -0.876505 -0.366328 -0.599489 0.041 Uiso 1 1 calc R . . . .
C187_1 C -0.9195(4) -0.34935(19) -0.6662(2) 0.0431(13) Uani 1 1 d . U . . .
H18A_1 H -0.893750 -0.342527 -0.696525 0.052 Uiso 1 1 calc R . . . .
H18B_1 H -0.953198 -0.373477 -0.670910 0.052 Uiso 1 1 calc R . . . .
C188_1 C -0.9776(4) -0.3152(2) -0.6510(2) 0.0454(14) Uani 1 1 d . U . . .
H18C_1 H -1.017318 -0.309328 -0.676742 0.054 Uiso 1 1 calc R . . . .
H18D_1 H -1.010295 -0.323769 -0.623503 0.054 Uiso 1 1 calc R . . . .
C189_1 C -0.9292(4) -0.27763(19) -0.6383(2) 0.0435(13) Uani 1 1 d . U . . .
H18E_1 H -0.968115 -0.257626 -0.625959 0.052 Uiso 1 1 calc R . . . .
H18F_1 H -0.902998 -0.266758 -0.666813 0.052 Uiso 1 1 calc R . . . .
C190_1 C -0.8604(4) -0.28663(17) -0.6008(2) 0.0389(12) Uani 1 1 d . U . . .
H19A_1 H -0.827723 -0.262481 -0.594324 0.047 Uiso 1 1 calc R . . . .
H19B_1 H -0.886805 -0.295123 -0.571262 0.047 Uiso 1 1 calc R . . . .
C191_1 C -0.7931(4) -0.39221(17) -0.6447(2) 0.0391(12) Uani 1 1 d . U . . .
C192_1 C -0.8246(5) -0.43182(17) -0.6403(2) 0.0463(14) Uani 1 1 d . U . . .
H192_1 H -0.878460 -0.436004 -0.627731 0.056 Uiso 1 1 calc R . . . .
C193_1 C -0.7767(5) -0.46415(19) -0.6542(3) 0.0548(17) Uani 1 1 d . U . . .
H193_1 H -0.798492 -0.489977 -0.650830 0.066 Uiso 1 1 calc R . . . .
C194_1 C -0.6968(4) -0.45898(18) -0.6732(2) 0.0452(14) Uani 1 1 d . U . . .
C195_1 C -0.6650(4) -0.41996(19) -0.6791(2) 0.0467(14) Uani 1 1 d . U . . .
H195_1 H -0.612106 -0.415676 -0.692783 0.056 Uiso 1 1 calc R . . . .
C196_1 C -0.7147(4) -0.38765(17) -0.6639(2) 0.0437(13) Uani 1 1 d . U . . .
H196_1 H -0.692943 -0.361791 -0.667034 0.052 Uiso 1 1 calc R . . . .
O197_1 O -0.6539(4) -0.49282(15) -0.6862(2) 0.0720(16) Uani 1 1 d . U . . .
C198_1 C -0.5688(6) -0.4884(2) -0.7027(3) 0.069(2) Uani 1 1 d . U . . .
H19C_1 H -0.567017 -0.467901 -0.726769 0.104 Uiso 1 1 calc GR . . . .
H19D_1 H -0.549756 -0.513430 -0.715970 0.104 Uiso 1 1 calc GR . . . .
H19E_1 H -0.532429 -0.481002 -0.676414 0.104 Uiso 1 1 calc GR . . . .
C101_2 C -0.4774(3) -0.06234(12) -0.46989(18) 0.0294(10) Uani 1 1 d . U . . .
C102_2 C -0.4481(4) -0.06320(14) -0.42010(19) 0.0333(11) Uani 1 1 d . U . . .
O103_2 O -0.4718(4) -0.03948(13) -0.38927(15) 0.0540(13) Uani 1 1 d . U . . .
O104_2 O -0.3933(3) -0.09341(9) -0.41102(13) 0.0335(8) Uani 1 1 d . U . . .
C105_2 C -0.3475(4) -0.09235(14) -0.36569(19) 0.0391(13) Uani 1 1 d . U . . .
H105_2 H -0.374724 -0.073067 -0.344186 0.047 Uiso 1 1 calc R . . . .
C106_2 C -0.3501(4) -0.13418(15) -0.3436(2) 0.0420(13) Uani 1 1 d . U . . .
H106_2 H -0.325161 -0.152957 -0.366580 0.050 Uiso 1 1 calc R . . . .
C107_2 C -0.2943(6) -0.13501(18) -0.2976(2) 0.0570(19) Uani 1 1 d . U . . .
H10A_2 H -0.320053 -0.118021 -0.273558 0.068 Uiso 1 1 calc R . . . .
H10B_2 H -0.292366 -0.162222 -0.285229 0.068 Uiso 1 1 calc R . . . .
C108_2 C -0.2042(5) -0.12055(19) -0.3069(3) 0.059(2) Uani 1 1 d . U . . .
H10C_2 H -0.175930 -0.139513 -0.327839 0.071 Uiso 1 1 calc R . . . .
H10D_2 H -0.172761 -0.119725 -0.276961 0.071 Uiso 1 1 calc R . . . .
C109_2 C -0.2029(6) -0.0790(2) -0.3298(3) 0.061(2) Uani 1 1 d . U . . .
H10E_2 H -0.144802 -0.071598 -0.337160 0.073 Uiso 1 1 calc R . . . .
H10F_2 H -0.225306 -0.059390 -0.307598 0.073 Uiso 1 1 calc R . . . .
C110_2 C -0.2565(5) -0.07909(17) -0.3756(2) 0.0477(15) Uani 1 1 d . U . . .
H11A_2 H -0.257017 -0.052290 -0.389214 0.057 Uiso 1 1 calc R . . . .
H11B_2 H -0.231174 -0.097152 -0.398642 0.057 Uiso 1 1 calc R . . . .
C111_2 C -0.4393(5) -0.14841(16) -0.3331(2) 0.0432(14) Uani 1 1 d . U . . .
C112_2 C -0.4694(5) -0.18469(16) -0.3514(2) 0.0456(14) Uani 1 1 d . U . . .
H112_2 H -0.435185 -0.199257 -0.372106 0.055 Uiso 1 1 calc R . . . .
C113_2 C -0.5490(5) -0.19984(17) -0.3397(2) 0.0484(15) Uani 1 1 d . U . . .
H113_2 H -0.567429 -0.224147 -0.352538 0.058 Uiso 1 1 calc R . . . .
C114_2 C -0.5998(5) -0.17883(19) -0.3094(3) 0.0544(17) Uani 1 1 d . U . . .
C115_2 C -0.5707(7) -0.1426(2) -0.2899(4) 0.082(3) Uani 1 1 d . U . . .
H115_2 H -0.604246 -0.128459 -0.268411 0.098 Uiso 1 1 calc R . . . .
C116_2 C -0.4925(6) -0.1279(2) -0.3025(3) 0.070(2) Uani 1 1 d . U . . .
H116_2 H -0.474708 -0.103354 -0.290022 0.084 Uiso 1 1 calc R . . . .
O117_2 O -0.6787(4) -0.19084(16) -0.2943(2) 0.0716(17) Uani 1 1 d . U . . .
C118_2 C -0.7040(6) -0.2297(2) -0.3067(3) 0.070(2) Uani 1 1 d . U . . .
H11C_2 H -0.698175 -0.233374 -0.340554 0.105 Uiso 1 1 calc GR . . . .
H11D_2 H -0.762357 -0.233629 -0.297968 0.105 Uiso 1 1 calc GR . . . .
H11E_2 H -0.668943 -0.248876 -0.290115 0.105 Uiso 1 1 calc GR . . . .
C121_2 C -0.4259(3) -0.06767(12) -0.51017(17) 0.0257(9) Uani 1 1 d . U . . .
C122_2 C -0.3328(3) -0.07293(13) -0.50937(18) 0.0274(9) Uani 1 1 d . U . . .
O123_2 O -0.2846(3) -0.04910(12) -0.49039(16) 0.0417(9) Uani 1 1 d . U . . .
O124_2 O -0.3057(2) -0.10552(10) -0.53330(15) 0.0351(8) Uani 1 1 d . U . . .
C125_2 C -0.2157(4) -0.10727(17) -0.5457(2) 0.0415(13) Uani 1 1 d . U . . .
H125_2 H -0.182474 -0.091146 -0.522960 0.050 Uiso 1 1 calc R . . . .
C126_2 C -0.1871(4) -0.15081(18) -0.5432(2) 0.0422(13) Uani 1 1 d . U . . .
H126_2 H -0.227801 -0.166989 -0.561627 0.051 Uiso 1 1 calc R . . . .
C127_2 C -0.0989(5) -0.1555(3) -0.5665(3) 0.0577(17) Uani 1 1 d . U . . .
H12A_2 H -0.056559 -0.142697 -0.546146 0.069 Uiso 1 1 calc R . . . .
H12B_2 H -0.085051 -0.183839 -0.568323 0.069 Uiso 1 1 calc R . . . .
C128_2 C -0.0941(5) -0.1376(3) -0.6157(3) 0.0600(18) Uani 1 1 d . U . . .
H12C_2 H -0.131330 -0.152353 -0.637187 0.072 Uiso 1 1 calc R . . . .
H12D_2 H -0.036437 -0.139986 -0.627445 0.072 Uiso 1 1 calc R . . . .
C129_2 C -0.1199(5) -0.0935(3) -0.6155(3) 0.065(2) Uani 1 1 d . U . . .
H12E_2 H -0.079880 -0.078121 -0.596288 0.079 Uiso 1 1 calc R . . . .
H12F_2 H -0.118936 -0.082982 -0.647859 0.079 Uiso 1 1 calc R . . . .
C130_2 C -0.2085(4) -0.0893(2) -0.5952(3) 0.0535(16) Uani 1 1 d . U . . .
H13A_2 H -0.223499 -0.061053 -0.593860 0.064 Uiso 1 1 calc R . . . .
H13B_2 H -0.248836 -0.102553 -0.616406 0.064 Uiso 1 1 calc R . . . .
C131_2 C -0.1843(4) -0.16730(16) -0.4923(2) 0.0409(13) Uani 1 1 d . U . . .
C132_2 C -0.2447(4) -0.1936(2) -0.4754(3) 0.0556(18) Uani 1 1 d . U . . .
H132_2 H -0.290494 -0.200404 -0.495056 0.067 Uiso 1 1 calc R . . . .
C133_2 C -0.2393(5) -0.2102(2) -0.4298(3) 0.0605(19) Uani 1 1 d . U . . .
H133_2 H -0.282286 -0.226999 -0.418782 0.073 Uiso 1 1 calc R . . . .
C134_2 C -0.1695(6) -0.2017(2) -0.4008(3) 0.0604(18) Uani 1 1 d . U . . .
C135_2 C -0.1095(5) -0.1743(2) -0.4165(3) 0.0589(17) Uani 1 1 d . U . . .
H135_2 H -0.064052 -0.167343 -0.396764 0.071 Uiso 1 1 calc R . . . .
C136_2 C -0.1170(4) -0.1573(2) -0.4615(3) 0.0505(15) Uani 1 1 d . U . . .
H136_2 H -0.076422 -0.138858 -0.471478 0.061 Uiso 1 1 calc R . . . .
O137_2 O -0.1532(12) -0.2155(6) -0.3565(6) 0.078(4) Uani 0.668(19) 1 d . U P G 1
C138_2 C -0.2180(11) -0.2406(3) -0.3406(5) 0.083(5) Uani 0.668(19) 1 d . U P G 1
H13C_2 H -0.262230 -0.224738 -0.326647 0.124 Uiso 0.668(19) 1 calc GR . P G 1
H13D_2 H -0.195532 -0.258891 -0.317086 0.124 Uiso 0.668(19) 1 calc GR . P G 1
H13E_2 H -0.240720 -0.255634 -0.367097 0.124 Uiso 0.668(19) 1 calc GR . P G 1
O237_2 O -0.174(2) -0.2253(11) -0.3581(11) 0.079(6) Uani 0.332(19) 1 d . U P G 2
C238_2 C -0.101(2) -0.2269(10) -0.3270(9) 0.093(10) Uani 0.332(19) 1 d . U P G 2
H23A_2 H -0.052092 -0.234851 -0.345057 0.140 Uiso 0.332(19) 1 calc GR . P G 2
H23B_2 H -0.110621 -0.246094 -0.301976 0.140 Uiso 0.332(19) 1 calc GR . P G 2
H23C_2 H -0.091214 -0.200868 -0.313242 0.140 Uiso 0.332(19) 1 calc GR . P G 2
C141_2 C -0.4748(3) -0.05835(12) -0.55087(18) 0.0265(9) Uani 1 1 d . U . . .
C142_2 C -0.4430(3) -0.05491(13) -0.60017(18) 0.0283(10) Uani 1 1 d . U . . .
O143_2 O -0.3751(2) -0.03993(13) -0.61037(15) 0.0429(10) Uani 1 1 d . U . . .
O144_2 O -0.4979(2) -0.06982(10) -0.63249(12) 0.0302(7) Uani 1 1 d . U . . .
C145_2 C -0.4825(3) -0.06172(15) -0.68318(18) 0.0315(10) Uani 1 1 d . U . . .
H145_2 H -0.423514 -0.053050 -0.687438 0.038 Uiso 1 1 calc R . . . .
C146_2 C -0.4974(3) -0.10089(15) -0.70982(18) 0.0310(10) Uani 1 1 d . U . . .
H146_2 H -0.551780 -0.112205 -0.699447 0.037 Uiso 1 1 calc R . . . .
C147_2 C -0.5026(4) -0.09323(17) -0.7644(2) 0.0379(12) Uani 1 1 d . U . . .
H14A_2 H -0.445923 -0.087595 -0.776012 0.045 Uiso 1 1 calc R . . . .
H14B_2 H -0.522421 -0.117568 -0.780008 0.045 Uiso 1 1 calc R . . . .
C148_2 C -0.5613(4) -0.05856(19) -0.7788(2) 0.0426(13) Uani 1 1 d . U . . .
H14C_2 H -0.557416 -0.053935 -0.812958 0.051 Uiso 1 1 calc R . . . .
H14D_2 H -0.619738 -0.065467 -0.771545 0.051 Uiso 1 1 calc R . . . .
C149_2 C -0.5363(4) -0.02073(19) -0.7521(2) 0.0453(14) Uani 1 1 d . U . . .
H14E_2 H -0.573488 0.001200 -0.761432 0.054 Uiso 1 1 calc R . . . .
H14F_2 H -0.478405 -0.013347 -0.760036 0.054 Uiso 1 1 calc R . . . .
C150_2 C -0.5429(4) -0.02792(16) -0.6984(2) 0.0368(11) Uani 1 1 d . U . . .
H15A_2 H -0.600861 -0.035126 -0.690503 0.044 Uiso 1 1 calc R . . . .
H15B_2 H -0.528410 -0.003461 -0.681343 0.044 Uiso 1 1 calc R . . . .
C151_2 C -0.4278(3) -0.13119(15) -0.69905(18) 0.0316(10) Uani 1 1 d . U . . .
C152_2 C -0.4442(4) -0.16860(16) -0.6792(2) 0.0350(11) Uani 1 1 d . U . . .
H152_2 H -0.499866 -0.175107 -0.671252 0.042 Uiso 1 1 calc R . . . .
C153_2 C -0.3804(4) -0.19667(17) -0.6706(2) 0.0391(12) Uani 1 1 d . U . . .
H153_2 H -0.393310 -0.221428 -0.657073 0.047 Uiso 1 1 calc R . . . .
C154_2 C -0.2969(4) -0.18727(16) -0.6827(2) 0.0354(11) Uani 1 1 d . U . . .
C155_2 C -0.2789(4) -0.14989(17) -0.7024(2) 0.0381(12) Uani 1 1 d . U . . .
H155_2 H -0.223272 -0.143425 -0.710460 0.046 Uiso 1 1 calc R . . . .
C156_2 C -0.3433(3) -0.12229(16) -0.7102(2) 0.0351(11) Uani 1 1 d . U . . .
H156_2 H -0.330170 -0.097318 -0.723185 0.042 Uiso 1 1 calc R . . . .
O157_2 O -0.2283(3) -0.21185(12) -0.67548(16) 0.0417(9) Uani 1 1 d . U . . .
C158_2 C -0.2454(5) -0.25291(19) -0.6654(3) 0.0485(15) Uani 1 1 d . U . . .
H15C_2 H -0.270847 -0.255102 -0.634429 0.073 Uiso 1 1 calc GR . . . .
H15D_2 H -0.193156 -0.267866 -0.665743 0.073 Uiso 1 1 calc GR . . . .
H15E_2 H -0.283606 -0.263499 -0.689161 0.073 Uiso 1 1 calc GR . . . .
C161_2 C -0.5564(3) -0.04644(12) -0.53595(17) 0.0257(9) Uani 1 1 d . U . . .
C162_2 C -0.6229(3) -0.02917(13) -0.56698(18) 0.0277(9) Uani 1 1 d . U . . .
O163_2 O -0.6101(2) -0.00178(11) -0.59476(15) 0.0380(9) Uani 1 1 d . U . . .
O164_2 O -0.6997(2) -0.04707(10) -0.56202(14) 0.0348(8) Uani 1 1 d . U . . .
C165_2 C -0.7702(3) -0.02843(16) -0.5881(2) 0.0378(12) Uani 1 1 d . U . . .
H165_2 H -0.748560 -0.015596 -0.617060 0.045 Uiso 1 1 calc R . . . .
C166_2 C -0.8339(4) -0.06079(19) -0.6019(2) 0.0436(13) Uani 1 1 d . U . . .
H166_2 H -0.856134 -0.072472 -0.572428 0.052 Uiso 1 1 calc R . . . .
C167_2 C -0.9085(4) -0.0408(2) -0.6288(3) 0.0555(17) Uani 1 1 d . U . . .
H16A_2 H -0.887814 -0.029036 -0.658141 0.067 Uiso 1 1 calc R . . . .
H16B_2 H -0.950097 -0.061239 -0.637226 0.067 Uiso 1 1 calc R . . . .
C168_2 C -0.9517(4) -0.0083(2) -0.5991(3) 0.0607(19) Uani 1 1 d . U . . .
H16C_2 H -0.978496 -0.020438 -0.571526 0.073 Uiso 1 1 calc R . . . .
H16D_2 H -0.995605 0.004685 -0.618152 0.073 Uiso 1 1 calc R . . . .
C169_2 C -0.8868(4) 0.0230(2) -0.5824(3) 0.0580(18) Uani 1 1 d . U . . .
H16E_2 H -0.866066 0.037777 -0.609877 0.070 Uiso 1 1 calc R . . . .
H16F_2 H -0.914129 0.041966 -0.561174 0.070 Uiso 1 1 calc R . . . .
C170_2 C -0.8124(4) 0.00330(18) -0.5566(3) 0.0482(15) Uani 1 1 d . U . . .
H17A_2 H -0.832316 -0.009200 -0.527466 0.058 Uiso 1 1 calc R . . . .
H17B_2 H -0.770899 0.023656 -0.547924 0.058 Uiso 1 1 calc R . . . .
C171_2 C -0.7948(4) -0.09440(18) -0.6307(2) 0.0424(13) Uani 1 1 d . U . . .
C172_2 C -0.7611(4) -0.08690(16) -0.6758(2) 0.0405(13) Uani 1 1 d . U . . .
H172_2 H -0.761125 -0.060816 -0.687754 0.049 Uiso 1 1 calc R . . . .
C173_2 C -0.7277(4) -0.11780(16) -0.7030(2) 0.0393(12) Uani 1 1 d . U . . .
H173_2 H -0.706145 -0.112312 -0.733156 0.047 Uiso 1 1 calc R . . . .
C174_2 C -0.7262(4) -0.15693(17) -0.6856(2) 0.0397(12) Uani 1 1 d . U . . .
C175_2 C -0.7583(4) -0.16488(19) -0.6411(3) 0.0495(15) Uani 1 1 d . U . . .
H175_2 H -0.756899 -0.190903 -0.628969 0.059 Uiso 1 1 calc R . . . .
C176_2 C -0.7929(4) -0.1338(2) -0.6141(2) 0.0481(14) Uani 1 1 d . U . . .
H176_2 H -0.815412 -0.139540 -0.584257 0.058 Uiso 1 1 calc R . . . .
O177_2 O -0.6909(3) -0.18451(12) -0.71591(18) 0.0497(11) Uani 1 1 d . U . . .
C178_2 C -0.6769(5) -0.22309(18) -0.6969(3) 0.0560(17) Uani 1 1 d . U . . .
H17C_2 H -0.640423 -0.221117 -0.669269 0.084 Uiso 1 1 calc GR . . . .
H17D_2 H -0.650387 -0.239733 -0.720490 0.084 Uiso 1 1 calc GR . . . .
H17E_2 H -0.730242 -0.234743 -0.687833 0.084 Uiso 1 1 calc GR . . . .
C181_2 C -0.5587(3) -0.04932(12) -0.48588(18) 0.0279(10) Uani 1 1 d . U . . .
C182_2 C -0.6295(4) -0.03659(13) -0.45631(19) 0.0333(11) Uani 1 1 d . U . . .
O183_2 O -0.6728(3) -0.00697(11) -0.46496(15) 0.0426(9) Uani 1 1 d . U . . .
O184_2 O -0.6426(3) -0.06158(11) -0.41928(15) 0.0459(10) Uani 1 1 d . U . . .
C185_2 C -0.7012(5) -0.04804(18) -0.3827(3) 0.0571(19) Uani 1 1 d . U . . .
H185_2 H -0.744085 -0.030315 -0.397131 0.069 Uiso 1 1 calc R . . . .
C186_2 C -0.7446(5) -0.08568(19) -0.3628(3) 0.0566(18) Uani 1 1 d . U . . .
H186_2 H -0.700274 -0.102811 -0.348811 0.068 Uiso 1 1 calc R . . . .
C187_2 C -0.8045(6) -0.0724(2) -0.3218(3) 0.072(2) Uani 1 1 d . U . . .
H18A_2 H -0.848932 -0.055218 -0.334728 0.087 Uiso 1 1 calc R . . . .
H18B_2 H -0.831431 -0.095933 -0.308120 0.087 Uiso 1 1 calc R . . . .
C188_2 C -0.7568(9) -0.0500(2) -0.2828(3) 0.092(4) Uani 1 1 d . U . . .
H18C_2 H -0.715402 -0.067791 -0.268075 0.110 Uiso 1 1 calc R . . . .
H18D_2 H -0.796431 -0.041591 -0.258358 0.110 Uiso 1 1 calc R . . . .
C189_2 C -0.7105(8) -0.0124(2) -0.3029(4) 0.087(3) Uani 1 1 d . U . . .
H18E_2 H -0.751859 0.006948 -0.314567 0.104 Uiso 1 1 calc R . . . .
H18F_2 H -0.676876 0.000212 -0.277891 0.104 Uiso 1 1 calc R . . . .
C190_2 C -0.6534(6) -0.02544(19) -0.3433(3) 0.062(2) Uani 1 1 d . U . . .
H19A_2 H -0.608778 -0.042607 -0.330572 0.074 Uiso 1 1 calc R . . . .
H19B_2 H -0.626591 -0.001886 -0.357006 0.074 Uiso 1 1 calc R . . . .
C191_2 C -0.7905(5) -0.1100(2) -0.4005(3) 0.0543(17) Uani 1 1 d . U . . .
C192_2 C -0.7929(8) -0.1518(2) -0.3986(4) 0.088(3) Uani 1 1 d . U . . .
H192_2 H -0.765342 -0.164560 -0.373272 0.105 Uiso 1 1 calc R . . . .
C193_2 C -0.8341(7) -0.1752(3) -0.4323(5) 0.097(4) Uani 1 1 d . U . . .
H193_2 H -0.833098 -0.203056 -0.429863 0.117 Uiso 1 1 calc R . . . .
C194_2 C -0.8760(5) -0.1570(2) -0.4690(3) 0.063(2) Uani 1 1 d . U . . .
C195_2 C -0.8751(6) -0.1145(3) -0.4716(4) 0.074(2) Uani 1 1 d . U . . .
H195_2 H -0.903775 -0.101599 -0.496474 0.089 Uiso 1 1 calc R . . . .
C196_2 C -0.8335(5) -0.0927(2) -0.4389(3) 0.067(2) Uani 1 1 d . U . . .
H196_2 H -0.833433 -0.064880 -0.441874 0.081 Uiso 1 1 calc R . . . .
O197_2 O -0.9179(4) -0.1763(2) -0.5044(3) 0.0820(19) Uani 1 1 d . U . . .
C198_2 C -0.9337(8) -0.2186(3) -0.4989(6) 0.128(6) Uani 1 1 d . U . . .
H19C_2 H -0.880566 -0.232588 -0.495582 0.193 Uiso 1 1 calc GR . . . .
H19D_2 H -0.963743 -0.228495 -0.526482 0.193 Uiso 1 1 calc GR . . . .
H19E_2 H -0.967366 -0.222992 -0.470881 0.193 Uiso 1 1 calc GR . . . .
C101_3 C 0.0489(3) -0.66907(12) 0.01949(17) 0.0277(10) Uani 1 1 d . U . . .
C102_3 C 0.0807(4) -0.66376(14) 0.06866(19) 0.0337(11) Uani 1 1 d . U . . .
O103_3 O 0.0739(3) -0.63234(12) 0.09107(15) 0.0488(11) Uani 1 1 d . U . . .
O104_3 O 0.1194(3) -0.69652(11) 0.08586(14) 0.0411(9) Uani 1 1 d . U . . .
C105_3 C 0.1662(5) -0.69248(18) 0.1309(2) 0.0509(17) Uani 1 1 d . U . . .
H105_3 H 0.137180 -0.672670 0.150911 0.061 Uiso 1 1 calc R . . . .
C106_3 C 0.1633(5) -0.73289(17) 0.1556(2) 0.0511(17) Uani 1 1 d . U . . .
H106_3 H 0.186902 -0.752761 0.133458 0.061 Uiso 1 1 calc R . . . .
C107_3 C 0.2217(6) -0.7319(2) 0.2001(3) 0.070(2) Uani 1 1 d . U . . .
H10A_3 H 0.196420 -0.714480 0.223963 0.084 Uiso 1 1 calc R . . . .
H10B_3 H 0.225249 -0.758695 0.213553 0.084 Uiso 1 1 calc R . . . .
C108_3 C 0.3107(7) -0.7170(3) 0.1895(3) 0.078(3) Uani 1 1 d . U . . .
H10C_3 H 0.338804 -0.736130 0.168705 0.094 Uiso 1 1 calc R . . . .
H10D_3 H 0.343141 -0.715386 0.219039 0.094 Uiso 1 1 calc R . . . .
C109_3 C 0.3092(7) -0.6759(3) 0.1655(3) 0.077(3) Uani 1 1 d . U . . .
H10E_3 H 0.366590 -0.668042 0.157214 0.093 Uiso 1 1 calc R . . . .
H10F_3 H 0.286808 -0.656074 0.187515 0.093 Uiso 1 1 calc R . . . .
C110_3 C 0.2530(5) -0.6773(2) 0.1199(3) 0.061(2) Uani 1 1 d . U . . .
H11A_3 H 0.248815 -0.650540 0.106254 0.073 Uiso 1 1 calc R . . . .
H11B_3 H 0.279248 -0.694696 0.096407 0.073 Uiso 1 1 calc R . . . .
C111_3 C 0.0765(5) -0.74690(17) 0.1690(2) 0.0485(16) Uani 1 1 d . U . . .
C112_3 C 0.0404(5) -0.78167(17) 0.1501(2) 0.0471(15) Uani 1 1 d . U . . .
H112_3 H 0.069943 -0.795358 0.126503 0.057 Uiso 1 1 calc R . . . .
C113_3 C -0.0372(5) -0.79710(17) 0.1645(2) 0.0486(15) Uani 1 1 d . U . . .
H113_3 H -0.058337 -0.820651 0.150975 0.058 Uiso 1 1 calc R . . . .
C114_3 C -0.0828(6) -0.77700(19) 0.1992(2) 0.0564(18) Uani 1 1 d . U . . .
C115_3 C -0.0489(7) -0.7417(2) 0.2180(3) 0.071(2) Uani 1 1 d . U . . .
H115_3 H -0.079242 -0.727717 0.241011 0.085 Uiso 1 1 calc R . . . .
C116_3 C 0.0286(6) -0.7268(2) 0.2033(2) 0.063(2) Uani 1 1 d . U . . .
H116_3 H 0.049213 -0.703053 0.216473 0.076 Uiso 1 1 calc R . . . .
O117_3 O -0.1598(4) -0.78857(15) 0.2165(2) 0.0673(15) Uani 1 1 d . U . . .
C118_3 C -0.1906(7) -0.8270(2) 0.2011(3) 0.070(2) Uani 1 1 d . U . . .
H11C_3 H -0.204142 -0.825986 0.167592 0.106 Uiso 1 1 calc GR . . . .
H11D_3 H -0.240800 -0.833784 0.218704 0.106 Uiso 1 1 calc GR . . . .
H11E_3 H -0.147698 -0.847012 0.206696 0.106 Uiso 1 1 calc GR . . . .
C121_3 C -0.0331(3) -0.65899(12) 0.00242(17) 0.0279(9) Uani 1 1 d . U . . .
C122_3 C -0.1046(4) -0.64533(14) 0.03113(19) 0.0331(11) Uani 1 1 d . U . . .
O123_3 O -0.1547(3) -0.61925(12) 0.01931(15) 0.0431(9) Uani 1 1 d . U . . .
O124_3 O -0.1080(3) -0.66507(11) 0.07334(14) 0.0434(9) Uani 1 1 d . U . . .
C125_3 C -0.1643(5) -0.65036(19) 0.1102(2) 0.0515(16) Uani 1 1 d . U . . .
H125_3 H -0.209127 -0.633719 0.095827 0.062 Uiso 1 1 calc R . . . .
C126_3 C -0.2033(6) -0.6871(2) 0.1339(2) 0.0579(18) Uani 1 1 d . U . . .
H126_3 H -0.156958 -0.704053 0.145997 0.070 Uiso 1 1 calc R . . . .
C127_3 C -0.2566(7) -0.6733(3) 0.1765(3) 0.078(3) Uani 1 1 d . U . . .
H12A_3 H -0.277938 -0.696652 0.193235 0.093 Uiso 1 1 calc R . . . .
H12B_3 H -0.305074 -0.658008 0.164835 0.093 Uiso 1 1 calc R . . . .
C128_3 C -0.2046(7) -0.6471(3) 0.2116(3) 0.079(3) Uani 1 1 d . U . . .
H12C_3 H -0.240974 -0.638132 0.237336 0.094 Uiso 1 1 calc R . . . .
H12D_3 H -0.158868 -0.662929 0.225411 0.094 Uiso 1 1 calc R . . . .
C129_3 C -0.1681(7) -0.6112(3) 0.1865(3) 0.074(2) Uani 1 1 d . U . . .
H12E_3 H -0.134799 -0.595339 0.208902 0.088 Uiso 1 1 calc R . . . .
H12F_3 H -0.213817 -0.594501 0.174148 0.088 Uiso 1 1 calc R . . . .
C130_3 C -0.1113(6) -0.6253(2) 0.1450(3) 0.0584(18) Uani 1 1 d . U . . .
H13A_3 H -0.087860 -0.602167 0.128652 0.070 Uiso 1 1 calc R . . . .
H13B_3 H -0.064464 -0.641258 0.157470 0.070 Uiso 1 1 calc R . . . .
C131_3 C -0.2570(5) -0.7120(2) 0.0992(3) 0.0535(16) Uani 1 1 d . U . . .
C132_3 C -0.3052(6) -0.6959(2) 0.0612(3) 0.067(2) Uani 1 1 d . U . . .
H132_3 H -0.303106 -0.668389 0.055558 0.081 Uiso 1 1 calc R . . . .
C133_3 C -0.3551(6) -0.7194(2) 0.0323(3) 0.066(2) Uani 1 1 d . U . . .
H133_3 H -0.385754 -0.707522 0.007471 0.080 Uiso 1 1 calc R . . . .
C134_3 C -0.3611(5) -0.7601(2) 0.0390(3) 0.063(2) Uani 1 1 d . U . . .
C135_3 C -0.3129(8) -0.7772(3) 0.0759(5) 0.104(4) Uani 1 1 d . U . . .
H135_3 H -0.314959 -0.804747 0.081328 0.124 Uiso 1 1 calc R . . . .
C136_3 C -0.2618(9) -0.7529(2) 0.1046(4) 0.099(4) Uani 1 1 d . U . . .
H136_3 H -0.229327 -0.764939 0.128522 0.119 Uiso 1 1 calc R . . . .
O137_3 O -0.4127(4) -0.78095(19) 0.0093(3) 0.0790(19) Uani 1 1 d . U . . .
C138_3 C -0.4270(9) -0.8222(3) 0.0185(6) 0.138(7) Uani 1 1 d . U . . .
H13C_3 H -0.377691 -0.837369 0.009510 0.207 Uiso 1 1 calc GR . . . .
H13D_3 H -0.475274 -0.831235 0.000165 0.207 Uiso 1 1 calc GR . . . .
H13E_3 H -0.437741 -0.826021 0.051882 0.207 Uiso 1 1 calc GR . . . .
C141_3 C -0.0326(3) -0.66179(13) -0.04711(17) 0.0262(9) Uani 1 1 d . U . . .
C142_3 C -0.1019(3) -0.64818(13) -0.07982(17) 0.0251(9) Uani 1 1 d . U . . .
O143_3 O -0.0940(2) -0.62005(10) -0.10738(13) 0.0334(8) Uani 1 1 d . U . . .
O144_3 O -0.1739(2) -0.66961(10) -0.07502(14) 0.0324(7) Uani 1 1 d . U . . .
C145_3 C -0.2474(3) -0.65435(15) -0.1013(2) 0.0361(11) Uani 1 1 d . U . . .
H145_3 H -0.228751 -0.643239 -0.131882 0.043 Uiso 1 1 calc R . . . .
C146_3 C -0.3087(4) -0.68878(17) -0.1105(2) 0.0407(12) Uani 1 1 d . U . . .
H146_3 H -0.328224 -0.698853 -0.079556 0.049 Uiso 1 1 calc R . . . .
C147_3 C -0.3862(4) -0.6710(2) -0.1376(3) 0.0495(15) Uani 1 1 d . U . . .
H14A_3 H -0.367757 -0.660889 -0.168304 0.059 Uiso 1 1 calc R . . . .
H14B_3 H -0.427314 -0.692232 -0.143440 0.059 Uiso 1 1 calc R . . . .
C148_3 C -0.4282(4) -0.6376(2) -0.1103(3) 0.0566(17) Uani 1 1 d . U . . .
H14C_3 H -0.451778 -0.648311 -0.081003 0.068 Uiso 1 1 calc R . . . .
H14D_3 H -0.474652 -0.626733 -0.129294 0.068 Uiso 1 1 calc R . . . .
C149_3 C -0.3657(4) -0.6041(2) -0.0982(3) 0.0550(17) Uani 1 1 d . U . . .
H14E_3 H -0.393371 -0.584254 -0.078197 0.066 Uiso 1 1 calc R . . . .
H14F_3 H -0.347696 -0.590930 -0.127295 0.066 Uiso 1 1 calc R . . . .
C150_3 C -0.2884(4) -0.62122(17) -0.0719(3) 0.0453(14) Uani 1 1 d . U . . .
H15A_3 H -0.247368 -0.599958 -0.066088 0.054 Uiso 1 1 calc R . . . .
H15B_3 H -0.305687 -0.631932 -0.041224 0.054 Uiso 1 1 calc R . . . .
C151_3 C -0.2722(4) -0.72393(17) -0.1383(2) 0.0398(12) Uani 1 1 d . U . . .
C152_3 C -0.2297(4) -0.71811(19) -0.1808(2) 0.0459(14) Uani 1 1 d . U . . .
H152_3 H -0.217567 -0.692103 -0.190886 0.055 Uiso 1 1 calc R . . . .
C153_3 C -0.2048(4) -0.75045(19) -0.2088(2) 0.0449(14) Uani 1 1 d . U . . .
H153_3 H -0.176966 -0.745759 -0.237440 0.054 Uiso 1 1 calc R . . . .
C154_3 C -0.2210(4) -0.78995(18) -0.1945(2) 0.0400(12) Uani 1 1 d . U . . .
C155_3 C -0.2624(4) -0.79610(17) -0.1518(2) 0.0430(13) Uani 1 1 d . U . . .
H155_3 H -0.273639 -0.822098 -0.141413 0.052 Uiso 1 1 calc R . . . .
C156_3 C -0.2873(4) -0.76318(18) -0.1243(2) 0.0436(13) Uani 1 1 d . U . . .
H156_3 H -0.314952 -0.767792 -0.095564 0.052 Uiso 1 1 calc R . . . .
O157_3 O -0.1961(3) -0.81938(14) -0.22559(15) 0.0478(10) Uani 1 1 d . U . . .
C158_3 C -0.2215(5) -0.8590(2) -0.2142(2) 0.0510(15) Uani 1 1 d . U . . .
H15C_3 H -0.190656 -0.868070 -0.186506 0.077 Uiso 1 1 calc GR . . . .
H15D_3 H -0.209613 -0.876434 -0.240702 0.077 Uiso 1 1 calc GR . . . .
H15E_3 H -0.281332 -0.859376 -0.207808 0.077 Uiso 1 1 calc GR . . . .
C161_3 C 0.0485(3) -0.67417(12) -0.06181(17) 0.0250(9) Uani 1 1 d . U . . .
C162_3 C 0.0800(3) -0.67437(13) -0.11059(18) 0.0261(9) Uani 1 1 d . U . . .
O163_3 O 0.1506(3) -0.66304(14) -0.12211(14) 0.0435(9) Uani 1 1 d . U . . .
O164_3 O 0.0207(2) -0.68658(10) -0.14236(12) 0.0283(7) Uani 1 1 d . U . . .
C165_3 C 0.0365(3) -0.68056(15) -0.19333(17) 0.0311(10) Uani 1 1 d . U . . .
H165_3 H 0.094907 -0.671130 -0.197956 0.037 Uiso 1 1 calc R . . . .
C166_3 C 0.0246(3) -0.72122(15) -0.21717(18) 0.0309(10) Uani 1 1 d . U . . .
H166_3 H -0.030941 -0.731790 -0.207696 0.037 Uiso 1 1 calc R . . . .
C167_3 C 0.0237(4) -0.71603(18) -0.2718(2) 0.0399(12) Uani 1 1 d . U . . .
H16A_3 H 0.079736 -0.707723 -0.282179 0.048 Uiso 1 1 calc R . . . .
H16B_3 H 0.011056 -0.741713 -0.286696 0.048 Uiso 1 1 calc R . . . .
C168_3 C -0.0412(4) -0.6853(2) -0.2885(2) 0.0439(13) Uani 1 1 d . U . . .
H16C_3 H -0.038648 -0.682659 -0.322998 0.053 Uiso 1 1 calc R . . . .
H16D_3 H -0.097863 -0.694412 -0.280297 0.053 Uiso 1 1 calc R . . . .
C169_3 C -0.0246(4) -0.64482(18) -0.2655(2) 0.0433(13) Uani 1 1 d . U . . .
H16E_3 H -0.067752 -0.625778 -0.275789 0.052 Uiso 1 1 calc R . . . .
H16F_3 H 0.030377 -0.634735 -0.275479 0.052 Uiso 1 1 calc R . . . .
C170_3 C -0.0260(4) -0.64895(16) -0.21109(19) 0.0361(11) Uani 1 1 d . U . . .
H17A_3 H -0.011987 -0.623252 -0.196680 0.043 Uiso 1 1 calc R . . . .
H17B_3 H -0.082940 -0.656221 -0.201139 0.043 Uiso 1 1 calc R . . . .
C171_3 C 0.0917(4) -0.75131(16) -0.20197(19) 0.0333(10) Uani 1 1 d . U . . .
C172_3 C 0.0723(4) -0.78666(18) -0.1793(3) 0.0463(14) Uani 1 1 d . U . . .
H172_3 H 0.015761 -0.792010 -0.172234 0.056 Uiso 1 1 calc R . . . .
C173_3 C 0.1338(4) -0.8149(2) -0.1666(3) 0.0540(17) Uani 1 1 d . U . . .
H173_3 H 0.118739 -0.837986 -0.149992 0.065 Uiso 1 1 calc R . . . .
C174_3 C 0.2181(4) -0.80807(19) -0.1790(2) 0.0441(13) Uani 1 1 d . U . . .
C175_3 C 0.2392(4) -0.77231(19) -0.2016(2) 0.0419(12) Uani 1 1 d . U . . .
H175_3 H 0.295704 -0.767180 -0.209137 0.050 Uiso 1 1 calc R . . . .
C176_3 C 0.1775(4) -0.74426(17) -0.2130(2) 0.0370(11) Uani 1 1 d . U . . .
H176_3 H 0.192883 -0.720497 -0.228217 0.044 Uiso 1 1 calc R . . . .
O177_3 O 0.2839(3) -0.83352(15) -0.16858(19) 0.0565(12) Uani 1 1 d . U . . .
C178_3 C 0.2624(6) -0.8738(3) -0.1579(4) 0.080(3) Uani 1 1 d . U . . .
H17C_3 H 0.228956 -0.874533 -0.129306 0.120 Uiso 1 1 calc GR . . . .
H17D_3 H 0.313370 -0.889210 -0.153096 0.120 Uiso 1 1 calc GR . . . .
H17E_3 H 0.230125 -0.885042 -0.183923 0.120 Uiso 1 1 calc GR . . . .
C181_3 C 0.0994(3) -0.67870(12) -0.01973(18) 0.0270(9) Uani 1 1 d . U . . .
C182_3 C 0.1911(3) -0.68673(13) -0.01829(18) 0.0290(10) Uani 1 1 d . U . . .
O183_3 O 0.2419(3) -0.66517(12) 0.00223(17) 0.0457(10) Uani 1 1 d . U . . .
O184_3 O 0.2131(2) -0.72026(10) -0.04169(14) 0.0324(7) Uani 1 1 d . U . . .
C185_3 C 0.3039(3) -0.72650(15) -0.0519(2) 0.0352(11) Uani 1 1 d . U . . .
H185_3 H 0.338497 -0.711374 -0.028771 0.042 Uiso 1 1 calc R . . . .
C186_3 C 0.3215(3) -0.77129(15) -0.0462(2) 0.0342(11) Uani 1 1 d . U . . .
H186_3 H 0.280257 -0.785837 -0.066114 0.041 Uiso 1 1 calc R . . . .
C187_3 C 0.4105(4) -0.78053(18) -0.0653(2) 0.0440(13) Uani 1 1 d . U . . .
H18A_3 H 0.452428 -0.768761 -0.043831 0.053 Uiso 1 1 calc R . . . .
H18B_3 H 0.418949 -0.809417 -0.064992 0.053 Uiso 1 1 calc R . . . .
C188_3 C 0.4260(4) -0.7651(2) -0.1152(3) 0.0489(14) Uani 1 1 d . U . . .
H18C_3 H 0.484447 -0.770513 -0.124071 0.059 Uiso 1 1 calc R . . . .
H18D_3 H 0.389043 -0.779093 -0.137603 0.059 Uiso 1 1 calc R . . . .
C189_3 C 0.4093(5) -0.7206(2) -0.1180(3) 0.0573(17) Uani 1 1 d . U . . .
H18E_3 H 0.415939 -0.711590 -0.150775 0.069 Uiso 1 1 calc R . . . .
H18F_3 H 0.450479 -0.706404 -0.098315 0.069 Uiso 1 1 calc R . . . .
C190_3 C 0.3195(4) -0.71081(19) -0.1011(3) 0.0479(15) Uani 1 1 d . U . . .
H19A_3 H 0.311397 -0.681905 -0.101326 0.057 Uiso 1 1 calc R . . . .
H19B_3 H 0.278363 -0.722540 -0.123055 0.057 Uiso 1 1 calc R . . . .
C191_3 C 0.3114(4) -0.78576(16) 0.0048(2) 0.0378(12) Uani 1 1 d . U . . .
C192_3 C 0.3740(5) -0.7770(3) 0.0387(3) 0.066(2) Uani 1 1 d . U . . .
H192_3 H 0.420010 -0.760927 0.030410 0.080 Uiso 1 1 calc R . . . .
C193_3 C 0.3678(6) -0.7921(4) 0.0849(3) 0.082(3) Uani 1 1 d . U . . .
H193_3 H 0.409666 -0.785896 0.107398 0.099 Uiso 1 1 calc R . . . .
C194_3 C 0.2993(5) -0.8164(2) 0.0977(3) 0.0597(19) Uani 1 1 d . U . . .
C195_3 C 0.2349(4) -0.82276(17) 0.0654(2) 0.0432(13) Uani 1 1 d . U . . .
H195_3 H 0.186678 -0.837122 0.074158 0.052 Uiso 1 1 calc R . . . .
C196_3 C 0.2422(4) -0.80742(18) 0.0192(2) 0.0416(12) Uani 1 1 d . U . . .
H196_3 H 0.198447 -0.812110 -0.002646 0.050 Uiso 1 1 calc R . . . .
O197_3 O 0.3013(4) -0.8301(2) 0.1437(2) 0.084(2) Uani 1 1 d . U . . .
C198_3 C 0.2328(6) -0.8545(2) 0.1592(3) 0.063(2) Uani 1 1 d . U . . .
H19C_3 H 0.180728 -0.839483 0.157107 0.094 Uiso 1 1 calc GR . . . .
H19D_3 H 0.242586 -0.862485 0.191793 0.094 Uiso 1 1 calc GR . . . .
H19E_3 H 0.228760 -0.877912 0.139353 0.094 Uiso 1 1 calc GR . . . .
C101_4 C -0.0001(3) -0.42000(13) -0.01929(18) 0.0267(9) Uani 1 1 d . U . . .
C102_4 C -0.0871(3) -0.41637(14) -0.03701(19) 0.0300(10) Uani 1 1 d . U . . .
O103_4 O -0.1070(3) -0.39912(14) -0.07398(16) 0.0467(10) Uani 1 1 d . U . . .
O104_4 O -0.1426(2) -0.43308(10) -0.00679(15) 0.0336(8) Uani 1 1 d . U . . .
C105_4 C -0.2327(3) -0.42354(15) -0.0129(2) 0.0405(13) Uani 1 1 d . U . . .
H105_4 H -0.240004 -0.403489 -0.038317 0.049 Uiso 1 1 calc R . . . .
C106_4 C -0.2815(3) -0.46213(16) -0.0261(2) 0.0405(13) Uani 1 1 d . U . . .
H106_4 H -0.267926 -0.482359 -0.001688 0.049 Uiso 1 1 calc R . . . .
C107_4 C -0.3774(4) -0.4538(2) -0.0238(3) 0.0551(17) Uani 1 1 d . U . . .
H10A_4 H -0.392931 -0.435483 -0.049356 0.066 Uiso 1 1 calc R . . . .
H10B_4 H -0.407881 -0.478817 -0.029148 0.066 Uiso 1 1 calc R . . . .
C108_4 C -0.4052(4) -0.4360(2) 0.0236(3) 0.0608(19) Uani 1 1 d . U . . .
H10C_4 H -0.465589 -0.430055 0.022311 0.073 Uiso 1 1 calc R . . . .
H10D_4 H -0.395519 -0.455340 0.049012 0.073 Uiso 1 1 calc R . . . .
C109_4 C -0.3562(4) -0.3978(2) 0.0345(3) 0.0598(19) Uani 1 1 d . U . . .
H10E_4 H -0.372723 -0.387450 0.065473 0.072 Uiso 1 1 calc R . . . .
H10F_4 H -0.369598 -0.377552 0.010608 0.072 Uiso 1 1 calc R . . . .
C110_4 C -0.2612(4) -0.40616(18) 0.0345(3) 0.0492(15) Uani 1 1 d . U . . .
H11A_4 H -0.230560 -0.381383 0.040722 0.059 Uiso 1 1 calc R . . . .
H11B_4 H -0.247515 -0.424943 0.059936 0.059 Uiso 1 1 calc R . . . .
C111_4 C -0.2557(3) -0.47894(15) -0.0736(2) 0.0385(12) Uani 1 1 d . U . . .
C112_4 C -0.2066(4) -0.51340(16) -0.0770(2) 0.0415(13) Uani 1 1 d . U . . .
H112_4 H -0.187349 -0.525487 -0.048925 0.050 Uiso 1 1 calc R . . . .
C113_4 C -0.1853(4) -0.53051(16) -0.1201(2) 0.0417(13) Uani 1 1 d . U . . .
H113_4 H -0.151815 -0.553536 -0.121092 0.050 Uiso 1 1 calc R . . . .
C114_4 C -0.2147(4) -0.51275(18) -0.1618(2) 0.0453(14) Uani 1 1 d . U . . .
C115_4 C -0.2639(5) -0.4782(2) -0.1592(3) 0.0591(18) Uani 1 1 d . U . . .
H115_4 H -0.283993 -0.466260 -0.187193 0.071 Uiso 1 1 calc R . . . .
C116_4 C -0.2832(4) -0.4613(2) -0.1156(3) 0.0525(16) Uani 1 1 d . U . . .
H116_4 H -0.315087 -0.437746 -0.114532 0.063 Uiso 1 1 calc R . . . .
O117_4 O -0.2009(3) -0.52733(15) -0.20650(18) 0.0562(12) Uani 1 1 d . U . . .
C118_4 C -0.1530(5) -0.5636(2) -0.2097(3) 0.0584(18) Uani 1 1 d . U . . .
H11C_4 H -0.095340 -0.558614 -0.199761 0.088 Uiso 1 1 calc GR . . . .
H11D_4 H -0.153634 -0.572994 -0.242154 0.088 Uiso 1 1 calc GR . . . .
H11E_4 H -0.177652 -0.583615 -0.189364 0.088 Uiso 1 1 calc GR . . . .
C121_4 C 0.0272(3) -0.41827(12) 0.02857(17) 0.0257(9) Uani 1 1 d . U . . .
C122_4 C -0.0265(3) -0.41136(14) 0.07156(19) 0.0314(10) Uani 1 1 d . U . . .
O123_4 O -0.0726(3) -0.38275(12) 0.07619(18) 0.0469(10) Uani 1 1 d . U . . .
O124_4 O -0.0148(3) -0.44014(12) 0.10474(14) 0.0385(8) Uani 1 1 d . U . . .
C125_4 C -0.0500(5) -0.4318(2) 0.1521(2) 0.0579(19) Uani 1 1 d . U . . .
H125_4 H -0.099537 -0.414025 0.149371 0.070 Uiso 1 1 calc R . . . .
C126_4 C -0.0756(6) -0.4721(3) 0.1735(3) 0.068(2) Uani 1 1 d . U . . .
H126_4 H -0.026908 -0.490464 0.172036 0.082 Uiso 1 1 calc R . . . .
C127_4 C -0.0999(9) -0.4659(5) 0.2268(3) 0.121(5) Uani 1 1 d . U . . .
H12A_4 H -0.148372 -0.447963 0.228744 0.146 Uiso 1 1 calc R . . . .
H12B_4 H -0.115791 -0.491461 0.240775 0.146 Uiso 1 1 calc R . . . .
C128_4 C -0.0255(10) -0.4481(7) 0.2546(4) 0.165(8) Uani 1 1 d . U . . .
H12C_4 H 0.024321 -0.465151 0.251622 0.197 Uiso 1 1 calc R . . . .
H12D_4 H -0.039395 -0.445800 0.288192 0.197 Uiso 1 1 calc R . . . .
C129_4 C -0.0078(10) -0.4056(6) 0.2327(4) 0.164(8) Uani 1 1 d . U . . .
H12E_4 H -0.058935 -0.389286 0.233680 0.197 Uiso 1 1 calc R . . . .
H12F_4 H 0.036391 -0.391982 0.250958 0.197 Uiso 1 1 calc R . . . .
C130_4 C 0.0208(8) -0.4113(4) 0.1804(3) 0.110(5) Uani 1 1 d . U . . .
H13A_4 H 0.033705 -0.385460 0.166213 0.132 Uiso 1 1 calc R . . . .
H13B_4 H 0.071848 -0.427717 0.179556 0.132 Uiso 1 1 calc R . . . .
C131_4 C -0.1498(5) -0.4905(2) 0.1449(2) 0.0527(16) Uani 1 1 d . U . . .
C132_4 C -0.1373(4) -0.5178(2) 0.1086(3) 0.0513(15) Uani 1 1 d . U . . .
H132_4 H -0.081938 -0.525275 0.101353 0.062 Uiso 1 1 calc R . . . .
C133_4 C -0.2030(4) -0.53444(18) 0.0826(3) 0.0484(15) Uani 1 1 d . U . . .
H133_4 H -0.192309 -0.552485 0.058015 0.058 Uiso 1 1 calc R . . . .
C134_4 C -0.2862(4) -0.52360(17) 0.0941(3) 0.0432(13) Uani 1 1 d . U . . .
C135_4 C -0.3010(4) -0.4958(2) 0.1295(3) 0.0556(17) Uani 1 1 d . U . . .
H135_4 H -0.356436 -0.488063 0.136159 0.067 Uiso 1 1 calc R . . . .
C136_4 C -0.2353(5) -0.4797(2) 0.1546(3) 0.0574(17) Uani 1 1 d . U . . .
H136_4 H -0.246487 -0.461145 0.178698 0.069 Uiso 1 1 calc R . . . .
O137_4 O -0.3572(3) -0.53806(13) 0.0705(2) 0.0547(12) Uani 1 1 d . U . . .
C138_4 C -0.3447(4) -0.56576(19) 0.0326(3) 0.0563(17) Uani 1 1 d . U . . .
H13C_4 H -0.319040 -0.552202 0.006120 0.084 Uiso 1 1 calc GR . . . .
H13D_4 H -0.398529 -0.576756 0.022833 0.084 Uiso 1 1 calc GR . . . .
H13E_4 H -0.308059 -0.587064 0.043365 0.084 Uiso 1 1 calc GR . . . .
C141_4 C 0.1169(3) -0.41755(12) 0.02994(17) 0.0251(9) Uani 1 1 d . U . . .
C142_4 C 0.1692(3) -0.41029(14) 0.07210(19) 0.0295(10) Uani 1 1 d . U . . .
O143_4 O 0.1535(3) -0.38577(12) 0.10276(15) 0.0405(9) Uani 1 1 d . U . . .
O144_4 O 0.2399(3) -0.43281(16) 0.07309(16) 0.0549(13) Uani 1 1 d . U . . .
C145_4 C 0.3059(5) -0.4212(3) 0.1084(2) 0.0603(18) Uani 1 1 d . U . . .
H145_4 H 0.278934 -0.406524 0.134582 0.072 Uiso 1 1 calc R . . . .
C146_4 C 0.3442(6) -0.4592(3) 0.1277(3) 0.077(2) Uani 1 1 d . U . . .
H146_4 H 0.366727 -0.474450 0.100634 0.093 Uiso 1 1 calc R . . . .
C147_4 C 0.4213(7) -0.4477(4) 0.1611(3) 0.091(3) Uani 1 1 d . U . . .
H14A_4 H 0.399555 -0.434738 0.189594 0.110 Uiso 1 1 calc R . . . .
H14B_4 H 0.450108 -0.472098 0.171031 0.110 Uiso 1 1 calc R . . . .
C148_4 C 0.4841(6) -0.4204(4) 0.1383(4) 0.092(3) Uani 1 1 d . U . . .
H14C_4 H 0.527406 -0.413094 0.161560 0.110 Uiso 1 1 calc R . . . .
H14D_4 H 0.511747 -0.434560 0.112337 0.110 Uiso 1 1 calc R . . . .
C149_4 C 0.4435(5) -0.3837(4) 0.1195(4) 0.085(3) Uani 1 1 d . U . . .
H14E_4 H 0.485664 -0.367530 0.103181 0.101 Uiso 1 1 calc R . . . .
H14F_4 H 0.421415 -0.368000 0.145819 0.101 Uiso 1 1 calc R . . . .
C150_4 C 0.3706(5) -0.3939(3) 0.0845(3) 0.075(2) Uani 1 1 d . U . . .
H15A_4 H 0.342868 -0.369275 0.074127 0.090 Uiso 1 1 calc R . . . .
H15B_4 H 0.393356 -0.407144 0.056507 0.090 Uiso 1 1 calc R . . . .
C151_4 C 0.2800(8) -0.4849(3) 0.1519(3) 0.084(2) Uani 1 1 d . U . . .
C152_4 C 0.2469(10) -0.5167(4) 0.1306(4) 0.107(3) Uani 1 1 d . U . . .
H152_4 H 0.264630 -0.522361 0.099686 0.128 Uiso 1 1 calc R . . . .
C153_4 C 0.1887(9) -0.5418(4) 0.1506(4) 0.100(3) Uani 1 1 d . U . . .
H153_4 H 0.168803 -0.564520 0.134622 0.120 Uiso 1 1 calc R . . . .
C154_4 C 0.1599(9) -0.5317(3) 0.1971(4) 0.089(3) Uani 1 1 d . U . . .
C155_4 C 0.1925(9) -0.4982(3) 0.2186(4) 0.091(3) Uani 1 1 d . U . . .
H155_4 H 0.173720 -0.491298 0.248925 0.109 Uiso 1 1 calc R . . . .
C156_4 C 0.2505(9) -0.4749(3) 0.1974(4) 0.089(3) Uani 1 1 d . U . . .
H156_4 H 0.271257 -0.452213 0.212938 0.107 Uiso 1 1 calc R . . . .
O157_4 O 0.0991(6) -0.5530(2) 0.2214(3) 0.102(2) Uani 1 1 d . U . . .
C158_4 C 0.0633(9) -0.5864(4) 0.2008(5) 0.116(5) Uani 1 1 d . U . . .
H15C_4 H 0.033253 -0.578798 0.172187 0.173 Uiso 1 1 calc GR . . . .
H15D_4 H 0.024489 -0.598591 0.222762 0.173 Uiso 1 1 calc GR . . . .
H15E_4 H 0.107267 -0.605298 0.192944 0.173 Uiso 1 1 calc GR . . . .
C161_4 C 0.1449(3) -0.41861(12) -0.01816(17) 0.0236(9) Uani 1 1 d . U . . .
C162_4 C 0.2333(3) -0.41300(13) -0.03301(18) 0.0282(9) Uani 1 1 d . U . . .
O163_4 O 0.2810(3) -0.38804(15) -0.01678(17) 0.0520(12) Uani 1 1 d . U . . .
O164_4 O 0.2557(2) -0.43853(9) -0.06879(12) 0.0273(7) Uani 1 1 d . U . . .
C165_4 C 0.3380(3) -0.43209(15) -0.09051(19) 0.0315(10) Uani 1 1 d . U . . .
H165_4 H 0.377442 -0.420818 -0.066740 0.038 Uiso 1 1 calc R . . . .
C166_4 C 0.3700(3) -0.47288(16) -0.1066(2) 0.0345(11) Uani 1 1 d . U . . .
H166_4 H 0.327710 -0.483972 -0.128878 0.041 Uiso 1 1 calc R . . . .
C167_4 C 0.4536(4) -0.4667(2) -0.1348(3) 0.0509(15) Uani 1 1 d . U . . .
H16A_4 H 0.497482 -0.457183 -0.113014 0.061 Uiso 1 1 calc R . . . .
H16B_4 H 0.471917 -0.492359 -0.147518 0.061 Uiso 1 1 calc R . . . .
C168_4 C 0.4441(5) -0.4371(2) -0.1754(3) 0.0579(17) Uani 1 1 d . U . . .
H16C_4 H 0.404706 -0.447851 -0.198991 0.069 Uiso 1 1 calc R . . . .
H16D_4 H 0.498762 -0.433542 -0.190708 0.069 Uiso 1 1 calc R . . . .
C169_4 C 0.4118(5) -0.3964(2) -0.1580(3) 0.0511(15) Uani 1 1 d . U . . .
H16E_4 H 0.403007 -0.378499 -0.184982 0.061 Uiso 1 1 calc R . . . .
H16F_4 H 0.453314 -0.384230 -0.136632 0.061 Uiso 1 1 calc R . . . .
C170_4 C 0.3274(4) -0.40282(17) -0.1316(2) 0.0395(12) Uani 1 1 d . U . . .
H17A_4 H 0.307216 -0.377262 -0.119433 0.047 Uiso 1 1 calc R . . . .
H17B_4 H 0.284983 -0.413082 -0.153842 0.047 Uiso 1 1 calc R . . . .
C171_4 C 0.3827(3) -0.50334(15) -0.0666(2) 0.0349(11) Uani 1 1 d . U . . .
C172_4 C 0.4034(4) -0.49326(17) -0.0206(2) 0.0406(12) Uani 1 1 d . U . . .
H172_4 H 0.406474 -0.466260 -0.012143 0.049 Uiso 1 1 calc R . . . .
C173_4 C 0.4200(4) -0.52234(19) 0.0137(2) 0.0474(14) Uani 1 1 d . U . . .
H173_4 H 0.432951 -0.514494 0.044784 0.057 Uiso 1 1 calc R . . . .
C174_4 C 0.4176(4) -0.56269(18) 0.0025(3) 0.0470(15) Uani 1 1 d . U . . .
C175_4 C 0.3983(5) -0.5737(2) -0.0438(4) 0.072(3) Uani 1 1 d . U . . .
H175_4 H 0.396808 -0.600742 -0.052423 0.087 Uiso 1 1 calc R . . . .
C176_4 C 0.3808(6) -0.54392(19) -0.0778(3) 0.066(2) Uani 1 1 d . U . . .
H176_4 H 0.367531 -0.551579 -0.108988 0.079 Uiso 1 1 calc R . . . .
O177_4 O 0.4360(3) -0.58904(15) 0.0388(2) 0.0620(13) Uani 1 1 d . U . . .
C178_4 C 0.4360(6) -0.6314(2) 0.0279(4) 0.084(3) Uani 1 1 d . U . . .
H17C_4 H 0.378545 -0.640514 0.023707 0.126 Uiso 1 1 calc GR . . . .
H17D_4 H 0.462515 -0.645884 0.053629 0.126 Uiso 1 1 calc GR . . . .
H17E_4 H 0.467088 -0.635872 -0.001048 0.126 Uiso 1 1 calc GR . . . .
C181_4 C 0.0741(3) -0.42005(12) -0.04807(17) 0.0240(9) Uani 1 1 d . U . . .
C182_4 C 0.0769(3) -0.41489(12) -0.10073(18) 0.0261(9) Uani 1 1 d . U . . .
O183_4 O 0.1146(3) -0.38728(10) -0.11959(13) 0.0354(8) Uani 1 1 d . U . . .
O184_4 O 0.0358(2) -0.44388(9) -0.12509(12) 0.0286(7) Uani 1 1 d . U . . .
C185_4 C 0.0257(3) -0.43735(15) -0.17679(18) 0.0322(10) Uani 1 1 d . U . . .
H185_4 H 0.076013 -0.423643 -0.189295 0.039 Uiso 1 1 calc R . . . .
C186_4 C 0.0174(3) -0.47890(15) -0.1995(2) 0.0337(11) Uani 1 1 d . U . . .
H186_4 H -0.031420 -0.492557 -0.185270 0.040 Uiso 1 1 calc R . . . .
C187_4 C -0.0006(4) -0.47329(19) -0.2535(2) 0.0423(13) Uani 1 1 d . U . . .
H18A_4 H 0.048553 -0.461074 -0.268369 0.051 Uiso 1 1 calc R . . . .
H18B_4 H -0.009432 -0.499423 -0.268140 0.051 Uiso 1 1 calc R . . . .
C188_4 C -0.0788(4) -0.44697(19) -0.2631(2) 0.0471(14) Uani 1 1 d . U . . .
H18C_4 H -0.086251 -0.443184 -0.297231 0.057 Uiso 1 1 calc R . . . .
H18D_4 H -0.129191 -0.460218 -0.250949 0.057 Uiso 1 1 calc R . . . .
C189_4 C -0.0682(5) -0.40672(19) -0.2391(2) 0.0488(15) Uani 1 1 d . U . . .
H18E_4 H -0.119074 -0.390740 -0.244198 0.059 Uiso 1 1 calc R . . . .
H18F_4 H -0.020728 -0.392551 -0.253204 0.059 Uiso 1 1 calc R . . . .
C190_4 C -0.0522(4) -0.41176(15) -0.1852(2) 0.0387(12) Uani 1 1 d . U . . .
H19A_4 H -0.044130 -0.385600 -0.170501 0.046 Uiso 1 1 calc R . . . .
H19B_4 H -0.101191 -0.424378 -0.170549 0.046 Uiso 1 1 calc R . . . .
C191_4 C 0.0948(3) -0.50522(14) -0.19281(18) 0.0296(10) Uani 1 1 d . U . . .
C192_4 C 0.0888(3) -0.54353(16) -0.1736(2) 0.0342(11) Uani 1 1 d . U . . .
H192_4 H 0.036265 -0.552295 -0.162596 0.041 Uiso 1 1 calc R . . . .
C193_4 C 0.1587(3) -0.56958(14) -0.17008(19) 0.0311(10) Uani 1 1 d . U . . .
H193_4 H 0.152702 -0.595164 -0.157130 0.037 Uiso 1 1 calc R . . . .
C194_4 C 0.2374(3) -0.55627(14) -0.18645(18) 0.0296(10) Uani 1 1 d . U . . .
C195_4 C 0.2453(3) -0.51760(15) -0.20505(18) 0.0317(10) Uani 1 1 d . U . . .
H195_4 H 0.298053 -0.508651 -0.215454 0.038 Uiso 1 1 calc R . . . .
C196_4 C 0.1758(3) -0.49250(15) -0.20817(18) 0.0323(10) Uani 1 1 d . U . . .
H196_4 H 0.182367 -0.466760 -0.220599 0.039 Uiso 1 1 calc R . . . .
O197_4 O 0.3104(2) -0.57829(11) -0.18503(14) 0.0345(8) Uani 1 1 d . U . . .
C198_4 C 0.3040(4) -0.61768(16) -0.1650(2) 0.0393(12) Uani 1 1 d . U . . .
H19C_4 H 0.284307 -0.615805 -0.132726 0.059 Uiso 1 1 calc GR . . . .
H19D_4 H 0.358886 -0.630337 -0.165316 0.059 Uiso 1 1 calc GR . . . .
H19E_4 H 0.264607 -0.633359 -0.183630 0.059 Uiso 1 1 calc GR . . . .

loop_
_atom_site_aniso_label
_atom_site_aniso_U_11
_atom_site_aniso_U_22
_atom_site_aniso_U_33
_atom_site_aniso_U_23
_atom_site_aniso_U_13
_atom_site_aniso_U_12
C61 0.08(2) 0.083(13) 0.090(17) -0.013(13) -0.024(14) -0.057(14)
Cl62 0.099(7) 0.073(5) 0.062(5) 0.005(4) 0.022(4) -0.017(4)
Cl63 0.088(7) 0.089(6) 0.077(6) 0.003(5) 0.011(5) -0.026(5)
Cl64 0.206(16) 0.060(5) 0.083(7) 0.027(5) 0.011(8) -0.007(7)
C71 0.053(6) 0.044(5) 0.093(9) 0.033(5) 0.013(6) 0.002(4)
Cl72 0.082(2) 0.0699(19) 0.072(2) 0.0239(16) 0.0100(17) -0.0188(16)
Cl73 0.109(3) 0.063(2) 0.110(3) 0.005(2) -0.016(3) 0.035(2)
Cl74 0.059(2) 0.116(4) 0.144(5) -0.016(3) 0.012(2) 0.015(2)
N1_11 0.081(4) 0.0158(19) 0.073(4) 0.000(2) -0.021(3) -0.001(2)
C2_11 0.137(10) 0.023(3) 0.257(18) -0.006(6) -0.020(10) -0.024(5)
C3_11 0.18(2) 0.135(19) 0.130(16) -0.062(16) -0.090(16) 0.065(16)
C4_11 0.110(12) 0.018(4) 0.130(16) -0.004(6) -0.021(10) 0.003(5)
C5_11 0.24(3) 0.15(2) 0.109(15) 0.020(16) 0.065(17) 0.088(19)
C3B_11 0.116(13) 0.066(13) 0.110(19) -0.026(13) -0.034(14) 0.056(11)
C4B_11 0.076(12) 0.027(7) 0.082(11) -0.009(7) 0.000(9) 0.000(7)
C5B_11 0.101(17) 0.043(9) 0.067(11) 0.020(8) -0.017(11) -0.025(10)
N1_12 0.048(2) 0.0126(15) 0.042(3) -0.0029(16) 0.0062(19) 0.0002(16)
C2_12 0.062(5) 0.037(4) 0.042(4) 0.005(3) 0.009(3) -0.003(3)
C3_12 0.044(4) 0.026(4) 0.059(7) -0.010(4) 0.009(4) -0.006(3)
C4_12 0.062(5) 0.035(4) 0.038(4) -0.008(3) -0.002(3) -0.002(3)
C5_12 0.039(4) 0.020(3) 0.091(7) 0.007(3) 0.014(4) 0.002(2)
C2B_12 0.085(18) 0.035(15) 0.11(3) 0.010(16) 0.055(19) 0.014(14)
C3B_12 0.059(15) 0.022(13) 0.05(2) -0.002(13) 0.000(14) 0.000(11)
C4B_12 0.065(18) 0.022(10) 0.08(2) -0.009(11) 0.021(15) 0.001(11)
C5B_12 0.13(3) 0.035(15) 0.08(2) 0.032(16) -0.021(19) -0.008(17)
N1_13 0.068(3) 0.0183(19) 0.055(3) -0.0013(19) 0.000(3) -0.007(2)
C2_13 0.100(10) 0.039(5) 0.054(7) -0.010(5) 0.016(6) 0.008(5)
C3_13 0.077(8) 0.020(4) 0.060(6) 0.002(4) 0.013(5) 0.001(4)
C4_13 0.075(8) 0.028(5) 0.082(9) 0.014(5) 0.010(7) 0.004(5)
C5_13 0.088(9) 0.049(6) 0.086(10) 0.007(6) -0.022(7) -0.035(6)
C2B_13 0.16(2) 0.047(11) 0.14(2) 0.007(13) 0.10(2) 0.002(13)
C3B_13 0.13(2) 0.047(10) 0.081(14) 0.009(9) -0.008(12) 0.014(11)
C4B_13 0.113(19) 0.061(13) 0.17(3) -0.016(15) -0.041(17) -0.031(13)
C5B_13 0.065(12) 0.034(7) 0.092(16) -0.016(8) 0.020(11) -0.009(7)
N1_14 0.086(4) 0.020(2) 0.072(4) -0.003(2) -0.022(3) 0.008(2)
C2_14 0.087(11) 0.019(5) 0.136(15) -0.013(6) 0.028(10) 0.001(5)
C3_14 0.122(13) 0.028(6) 0.130(16) -0.011(7) -0.050(11) -0.011(7)
C4_14 0.079(9) 0.048(7) 0.111(13) 0.008(8) -0.018(9) 0.020(6)
C5_14 0.22(3) 0.056(10) 0.096(12) 0.022(9) 0.029(14) 0.010(13)
C2B_14 0.16(3) 0.11(2) 0.097(18) -0.015(14) -0.029(16) -0.058(18)
C3B_14 0.18(3) 0.040(11) 0.30(4) 0.058(19) 0.01(3) -0.008(14)
C4B_14 0.22(3) 0.10(2) 0.17(3) -0.031(19) 0.04(2) 0.06(2)
C5B_14 0.13(2) 0.10(2) 0.22(3) 0.04(2) -0.08(2) 0.016(16)
C101_1 0.024(2) 0.0136(16) 0.025(2) -0.0005(14) 0.0060(17) 0.0002(14)
C102_1 0.027(2) 0.0172(17) 0.026(2) -0.0008(16) 0.0046(17) 0.0031(15)
O103_1 0.0347(18) 0.0316(17) 0.038(2) 0.0067(15) 0.0056(15) 0.0127(14)
O104_1 0.0249(16) 0.0269(15) 0.0267(17) 0.0052(12) 0.0071(13) 0.0016(12)
C105_1 0.026(2) 0.039(3) 0.034(3) 0.003(2) 0.010(2) 0.0037(19)
C106_1 0.028(2) 0.045(3) 0.035(3) 0.010(2) 0.002(2) -0.001(2)
C107_1 0.032(3) 0.072(4) 0.043(3) 0.017(3) 0.007(2) 0.000(3)
C108_1 0.041(3) 0.096(6) 0.040(4) 0.013(3) 0.017(3) 0.011(3)
C109_1 0.046(3) 0.076(5) 0.044(4) -0.003(3) 0.019(3) 0.016(3)
C110_1 0.034(3) 0.053(3) 0.042(3) -0.006(3) 0.011(2) 0.008(2)
C111_1 0.024(2) 0.034(2) 0.040(3) 0.015(2) 0.004(2) -0.0010(18)
C112_1 0.039(3) 0.036(3) 0.051(4) 0.018(2) -0.010(3) 0.000(2)
C113_1 0.037(3) 0.033(2) 0.054(4) 0.014(2) -0.009(3) 0.003(2)
C114_1 0.029(2) 0.030(2) 0.051(3) 0.010(2) 0.000(2) -0.0018(19)
C115_1 0.033(3) 0.033(2) 0.040(3) 0.013(2) 0.000(2) 0.0013(19)
C116_1 0.031(2) 0.032(2) 0.037(3) 0.014(2) 0.002(2) 0.0006(18)
O117_1 0.038(2) 0.0334(19) 0.062(3) 0.0063(18) -0.0047(19) -0.0015(15)
C118_1 0.063(4) 0.028(3) 0.080(5) 0.003(3) -0.015(4) 0.001(3)
C121_1 0.027(2) 0.0157(17) 0.023(2) -0.0043(15) 0.0033(17) 0.0009(15)
C122_1 0.028(2) 0.0226(19) 0.028(2) -0.0086(17) 0.0019(18) -0.0023(16)
O123_1 0.039(2) 0.053(2) 0.034(2) -0.0194(17) -0.0026(16) 0.0174(17)
O124_1 0.043(2) 0.0329(17) 0.0224(17) -0.0106(13) -0.0055(14) 0.0106(14)
C125_1 0.053(3) 0.052(3) 0.022(3) -0.019(2) -0.007(2) 0.010(3)
C126_1 0.045(3) 0.062(4) 0.023(3) -0.004(2) -0.004(2) 0.016(3)
C127_1 0.055(4) 0.116(7) 0.025(3) -0.008(4) -0.004(3) 0.010(4)
C128_1 0.065(5) 0.139(9) 0.030(3) -0.019(4) -0.017(3) 0.004(5)
C129_1 0.070(5) 0.113(7) 0.058(5) -0.059(5) -0.019(4) 0.001(5)
C130_1 0.058(4) 0.052(3) 0.042(3) -0.025(3) -0.014(3) 0.003(3)
C131_1 0.044(3) 0.053(3) 0.024(3) 0.001(2) 0.000(2) 0.017(2)
C132_1 0.045(3) 0.055(3) 0.026(3) 0.002(2) 0.005(2) 0.021(3)
C133_1 0.046(3) 0.048(3) 0.032(3) 0.003(2) 0.006(2) 0.021(2)
C134_1 0.045(3) 0.044(3) 0.028(3) 0.004(2) 0.006(2) 0.014(2)
C135_1 0.048(3) 0.053(3) 0.034(3) -0.008(2) 0.005(2) 0.017(3)
C136_1 0.052(3) 0.055(3) 0.032(3) -0.010(2) 0.005(3) 0.018(3)
O137_1 0.051(2) 0.045(2) 0.037(2) -0.0025(17) 0.0092(18) 0.0178(18)
C138_1 0.059(4) 0.042(3) 0.040(3) -0.002(2) 0.003(3) 0.013(3)
C141_1 0.028(2) 0.0107(16) 0.027(2) -0.0016(15) 0.0022(17) 0.0005(14)
C142_1 0.029(2) 0.0226(19) 0.024(2) -0.0010(16) 0.0014(18) -0.0033(16)
O143_1 0.034(2) 0.062(3) 0.068(3) -0.043(2) 0.011(2) -0.0153(19)
O144_1 0.0232(15) 0.0225(14) 0.0301(17) -0.0017(12) 0.0010(13) -0.0001(11)
C145_1 0.023(2) 0.032(2) 0.032(3) 0.0023(19) -0.0001(18) -0.0058(17)
C146_1 0.025(2) 0.039(2) 0.031(3) 0.001(2) 0.0015(19) 0.0046(19)
C147_1 0.026(3) 0.070(4) 0.040(3) 0.016(3) 0.005(2) 0.004(2)
C148_1 0.029(3) 0.085(5) 0.039(3) 0.007(3) 0.007(2) -0.002(3)
C149_1 0.036(3) 0.071(4) 0.043(3) 0.019(3) 0.008(3) -0.013(3)
C150_1 0.033(3) 0.049(3) 0.041(3) 0.017(2) -0.001(2) -0.004(2)
C151_1 0.028(2) 0.029(2) 0.034(3) 0.0022(19) 0.001(2) 0.0054(18)
C152_1 0.033(3) 0.034(2) 0.036(3) -0.004(2) -0.001(2) -0.0021(19)
C153_1 0.038(3) 0.031(2) 0.048(3) 0.009(2) 0.001(2) 0.003(2)
C154_1 0.040(3) 0.049(3) 0.035(3) 0.016(2) 0.002(2) 0.002(2)
C155_1 0.041(3) 0.054(3) 0.038(3) 0.006(3) -0.005(2) -0.013(2)
C156_1 0.040(3) 0.044(3) 0.035(3) 0.001(2) 0.002(2) -0.011(2)
O157_1 0.049(3) 0.083(3) 0.044(3) 0.031(2) -0.010(2) -0.008(2)
C158_1 0.064(5) 0.085(6) 0.072(5) 0.051(5) -0.014(4) -0.013(4)
C161_1 0.025(2) 0.0149(16) 0.024(2) 0.0015(15) 0.0054(17) -0.0016(14)
C162_1 0.030(2) 0.0179(18) 0.025(2) 0.0033(16) 0.0005(18) 0.0015(16)
O163_1 0.0387(19) 0.0276(16) 0.035(2) 0.0111(14) 0.0044(15) -0.0119(14)
O164_1 0.0365(18) 0.0223(14) 0.0234(17) 0.0016(12) 0.0079(13) -0.0020(12)
C165_1 0.036(3) 0.034(2) 0.023(2) 0.0066(18) 0.011(2) -0.0003(19)
C166_1 0.040(3) 0.033(2) 0.027(3) -0.0053(19) 0.006(2) 0.000(2)
C167_1 0.058(4) 0.061(4) 0.027(3) -0.004(3) 0.005(3) 0.008(3)
C168_1 0.061(4) 0.084(5) 0.031(3) 0.004(3) -0.004(3) 0.006(4)
C169_1 0.054(4) 0.075(4) 0.036(3) 0.017(3) 0.003(3) 0.017(3)
C170_1 0.046(3) 0.057(3) 0.032(3) 0.014(3) 0.008(2) 0.007(3)
C171_1 0.039(3) 0.0207(19) 0.031(3) -0.0030(17) 0.006(2) 0.0011(17)
C172_1 0.045(3) 0.032(2) 0.042(3) 0.007(2) 0.008(2) -0.009(2)
C173_1 0.037(3) 0.030(2) 0.058(4) 0.005(2) 0.004(3) -0.010(2)
C174_1 0.033(3) 0.028(2) 0.057(4) 0.001(2) 0.001(2) -0.0019(19)
C175_1 0.042(3) 0.027(2) 0.057(4) 0.010(2) 0.001(3) -0.006(2)
C176_1 0.035(3) 0.035(2) 0.042(3) 0.003(2) 0.008(2) -0.006(2)
O177_1 0.037(2) 0.042(2) 0.084(4) 0.024(2) -0.003(2) -0.0048(17)
C178_1 0.041(3) 0.045(3) 0.090(6) 0.027(3) -0.010(3) -0.008(3)
C181_1 0.029(2) 0.0109(16) 0.030(2) 0.0026(15) -0.0012(18) -0.0011(14)
C182_1 0.024(2) 0.0166(17) 0.027(2) 0.0062(16) 0.0024(17) 0.0009(15)
O183_1 0.0348(18) 0.0359(18) 0.0324(19) 0.0180(15) 0.0018(15) -0.0029(14)
O184_1 0.0321(17) 0.0239(14) 0.0233(16) 0.0066(12) -0.0058(13) -0.0058(12)
C185_1 0.034(2) 0.030(2) 0.028(2) 0.0092(18) -0.008(2) -0.0101(18)
C186_1 0.043(3) 0.033(2) 0.027(3) 0.0033(19) 0.000(2) -0.014(2)
C187_1 0.043(3) 0.054(3) 0.032(3) 0.004(2) -0.004(2) -0.017(2)
C188_1 0.037(3) 0.068(4) 0.032(3) 0.004(3) -0.002(2) -0.005(3)
C189_1 0.040(3) 0.049(3) 0.042(3) 0.006(2) 0.000(2) 0.007(2)
C190_1 0.037(3) 0.041(3) 0.039(3) 0.006(2) -0.002(2) 0.003(2)
C191_1 0.050(3) 0.039(3) 0.028(3) 0.005(2) -0.010(2) -0.012(2)
C192_1 0.062(4) 0.033(3) 0.044(3) -0.001(2) -0.003(3) -0.013(2)
C193_1 0.069(4) 0.035(3) 0.060(4) 0.003(3) -0.008(3) -0.006(3)
C194_1 0.060(4) 0.034(3) 0.041(3) -0.001(2) -0.006(3) 0.003(2)
C195_1 0.057(4) 0.042(3) 0.042(3) 0.005(2) -0.006(3) 0.003(3)
C196_1 0.052(3) 0.035(3) 0.044(3) -0.002(2) -0.008(3) 0.003(2)
O197_1 0.087(4) 0.039(2) 0.089(4) 0.000(2) -0.009(3) 0.015(2)
C198_1 0.090(6) 0.061(4) 0.057(5) 0.014(4) 0.020(4) 0.032(4)
C101_2 0.048(3) 0.0115(17) 0.029(3) -0.0005(16) -0.001(2) 0.0016(17)
C102_2 0.054(3) 0.0191(19) 0.027(3) -0.0016(17) 0.001(2) 0.0099(19)
O103_2 0.093(4) 0.039(2) 0.030(2) -0.0158(17) -0.011(2) 0.035(2)
O104_2 0.055(2) 0.0182(14) 0.0273(18) -0.0044(12) -0.0103(16) 0.0096(14)
C105_2 0.070(4) 0.021(2) 0.026(3) -0.0017(18) -0.010(3) 0.007(2)
C106_2 0.075(4) 0.022(2) 0.028(3) -0.0021(19) -0.008(3) 0.009(2)
C107_2 0.101(6) 0.032(3) 0.038(3) 0.004(2) -0.021(3) 0.012(3)
C108_2 0.094(5) 0.039(3) 0.044(4) -0.002(3) -0.035(4) 0.015(3)
C109_2 0.079(5) 0.042(3) 0.061(5) 0.000(3) -0.029(4) 0.001(3)
C110_2 0.072(4) 0.030(2) 0.042(3) 0.001(2) -0.016(3) 0.003(2)
C111_2 0.076(4) 0.025(2) 0.028(3) 0.0001(19) 0.001(3) 0.007(2)
C112_2 0.076(4) 0.025(2) 0.036(3) -0.006(2) 0.005(3) 0.008(2)
C113_2 0.082(5) 0.028(2) 0.035(3) -0.007(2) 0.005(3) 0.003(3)
C114_2 0.082(5) 0.034(3) 0.048(4) -0.005(3) 0.020(3) -0.001(3)
C115_2 0.109(7) 0.047(4) 0.090(7) -0.043(4) 0.050(6) -0.002(4)
C116_2 0.097(6) 0.039(3) 0.075(5) -0.027(3) 0.037(5) -0.007(3)
O117_2 0.098(4) 0.048(3) 0.070(4) -0.023(2) 0.042(3) -0.005(3)
C118_2 0.089(6) 0.050(4) 0.071(5) -0.014(4) 0.030(4) -0.006(4)
C121_2 0.038(2) 0.0111(16) 0.028(2) 0.0001(15) 0.0005(19) -0.0034(15)
C122_2 0.037(2) 0.0190(19) 0.026(2) 0.0052(16) -0.0014(19) -0.0023(17)
O123_2 0.043(2) 0.0354(18) 0.047(2) -0.0101(16) -0.0088(18) -0.0103(15)
O124_2 0.0313(18) 0.0269(16) 0.047(2) -0.0094(15) 0.0041(16) -0.0049(13)
C125_2 0.032(3) 0.038(3) 0.054(4) -0.012(2) 0.003(2) -0.009(2)
C126_2 0.034(3) 0.041(3) 0.051(4) -0.013(2) -0.001(2) 0.000(2)
C127_2 0.046(4) 0.077(5) 0.050(4) -0.010(3) 0.004(3) 0.008(3)
C128_2 0.045(4) 0.084(5) 0.051(4) -0.011(4) 0.008(3) 0.006(3)
C129_2 0.052(4) 0.074(5) 0.071(5) 0.004(4) 0.013(4) -0.014(3)
C130_2 0.048(4) 0.049(3) 0.064(4) 0.005(3) 0.013(3) -0.002(3)
C131_2 0.035(3) 0.033(2) 0.055(4) -0.012(2) 0.005(2) 0.001(2)
C132_2 0.044(3) 0.057(4) 0.065(5) -0.029(3) 0.009(3) -0.018(3)
C133_2 0.074(5) 0.046(3) 0.062(5) -0.018(3) 0.022(4) -0.021(3)
C134_2 0.082(5) 0.046(3) 0.054(4) -0.009(3) 0.012(4) 0.010(3)
C135_2 0.046(4) 0.067(4) 0.063(5) -0.009(3) 0.000(3) 0.002(3)
C136_2 0.040(3) 0.058(4) 0.054(4) -0.005(3) 0.002(3) -0.001(3)
O137_2 0.111(10) 0.062(9) 0.060(5) 0.007(6) 0.009(5) 0.000(6)
C138_2 0.150(13) 0.031(5) 0.067(8) -0.003(5) 0.046(8) -0.001(6)
O237_2 0.121(14) 0.059(14) 0.058(8) -0.009(8) 0.007(9) 0.020(11)
C238_2 0.14(2) 0.09(2) 0.054(14) -0.008(13) -0.005(14) 0.062(18)
C141_2 0.034(2) 0.0188(18) 0.026(2) 0.0022(16) -0.0011(19) -0.0067(16)
C142_2 0.036(3) 0.024(2) 0.026(2) 0.0044(17) -0.0002(19) -0.0047(17)
O143_2 0.035(2) 0.058(2) 0.035(2) 0.0133(18) -0.0026(16) -0.0260(18)
O144_2 0.0344(17) 0.0363(17) 0.0200(17) 0.0033(13) 0.0010(13) -0.0121(14)
C145_2 0.035(2) 0.038(2) 0.022(2) 0.0093(19) 0.0030(19) -0.010(2)
C146_2 0.032(2) 0.035(2) 0.026(3) 0.0035(19) 0.0023(19) -0.0110(19)
C147_2 0.040(3) 0.044(3) 0.029(3) 0.003(2) -0.005(2) -0.008(2)
C148_2 0.039(3) 0.055(3) 0.033(3) 0.012(2) -0.006(2) -0.007(2)
C149_2 0.051(3) 0.050(3) 0.035(3) 0.017(3) 0.001(3) -0.005(3)
C150_2 0.041(3) 0.038(3) 0.032(3) 0.009(2) 0.003(2) -0.006(2)
C151_2 0.032(2) 0.036(2) 0.027(2) 0.0037(19) 0.002(2) -0.0106(19)
C152_2 0.037(3) 0.034(2) 0.034(3) 0.005(2) 0.008(2) -0.012(2)
C153_2 0.040(3) 0.038(3) 0.040(3) 0.006(2) 0.007(2) -0.012(2)
C154_2 0.037(3) 0.040(3) 0.030(3) 0.004(2) 0.004(2) -0.007(2)
C155_2 0.034(3) 0.042(3) 0.038(3) 0.004(2) 0.001(2) -0.012(2)
C156_2 0.033(3) 0.036(2) 0.036(3) 0.007(2) 0.001(2) -0.011(2)
O157_2 0.039(2) 0.0387(19) 0.047(2) 0.0075(17) 0.0059(17) -0.0061(15)
C158_2 0.057(4) 0.042(3) 0.047(4) 0.017(3) 0.007(3) -0.003(3)
C161_2 0.036(2) 0.0172(18) 0.024(2) 0.0012(16) -0.0003(19) -0.0037(16)
C162_2 0.031(2) 0.0206(19) 0.032(3) 0.0019(17) 0.0043(19) -0.0018(16)
O163_2 0.0318(18) 0.0343(18) 0.048(2) 0.0192(16) -0.0002(16) -0.0028(14)
O164_2 0.0334(18) 0.0282(16) 0.043(2) 0.0044(14) -0.0014(16) -0.0095(13)
C165_2 0.032(3) 0.035(2) 0.046(3) 0.005(2) -0.005(2) -0.005(2)
C166_2 0.035(3) 0.048(3) 0.047(3) -0.003(3) 0.000(2) -0.013(2)
C167_2 0.032(3) 0.067(4) 0.068(5) -0.013(3) -0.006(3) -0.006(3)
C168_2 0.035(3) 0.069(4) 0.079(5) -0.010(4) 0.002(3) 0.004(3)
C169_2 0.043(3) 0.054(4) 0.077(5) -0.002(3) -0.007(3) 0.010(3)
C170_2 0.040(3) 0.040(3) 0.065(4) 0.001(3) -0.002(3) -0.003(2)
C171_2 0.036(3) 0.041(3) 0.051(4) -0.001(2) -0.003(2) -0.013(2)
C172_2 0.036(3) 0.032(2) 0.054(4) 0.008(2) -0.001(2) -0.008(2)
C173_2 0.035(3) 0.036(3) 0.047(3) 0.012(2) -0.005(2) -0.006(2)
C174_2 0.036(3) 0.037(3) 0.046(3) 0.007(2) -0.008(2) -0.004(2)
C175_2 0.054(4) 0.040(3) 0.054(4) 0.020(3) -0.011(3) -0.011(3)
C176_2 0.050(3) 0.048(3) 0.046(3) 0.007(3) -0.005(3) -0.015(3)
O177_2 0.062(3) 0.034(2) 0.054(3) 0.0085(18) -0.004(2) 0.0097(18)
C178_2 0.076(5) 0.033(3) 0.059(4) 0.007(3) -0.013(4) 0.011(3)
C181_2 0.040(3) 0.0132(17) 0.031(3) 0.0000(16) 0.002(2) 0.0012(16)
C182_2 0.056(3) 0.0135(18) 0.031(3) -0.0027(17) 0.009(2) 0.0029(18)
O183_2 0.058(3) 0.0275(17) 0.042(2) 0.0017(15) 0.0081(19) 0.0163(16)
O184_2 0.076(3) 0.0219(16) 0.040(2) 0.0051(15) 0.026(2) 0.0156(17)
C185_2 0.085(5) 0.033(3) 0.054(4) 0.005(3) 0.038(4) 0.019(3)
C186_2 0.081(5) 0.036(3) 0.053(4) 0.006(3) 0.023(4) 0.016(3)
C187_2 0.097(6) 0.058(4) 0.062(5) 0.008(4) 0.039(5) 0.015(4)
C188_2 0.168(11) 0.047(4) 0.062(5) -0.001(4) 0.056(6) 0.017(5)
C189_2 0.152(10) 0.044(4) 0.065(5) -0.009(4) 0.042(6) 0.008(5)
C190_2 0.102(6) 0.031(3) 0.053(4) -0.003(3) 0.028(4) 0.009(3)
C191_2 0.058(4) 0.048(3) 0.057(4) 0.017(3) 0.024(3) 0.016(3)
C192_2 0.119(8) 0.045(4) 0.098(7) -0.002(4) -0.042(6) 0.026(4)
C193_2 0.094(7) 0.064(5) 0.133(10) 0.001(6) -0.039(7) 0.043(5)
C194_2 0.046(4) 0.064(4) 0.081(6) 0.008(4) 0.007(4) 0.012(3)
C195_2 0.065(5) 0.074(5) 0.083(6) 0.040(5) 0.004(4) 0.000(4)
C196_2 0.066(5) 0.052(4) 0.084(6) 0.029(4) 0.004(4) -0.004(3)
O197_2 0.051(3) 0.096(5) 0.099(5) 0.001(4) -0.002(3) 0.021(3)
C198_2 0.100(8) 0.083(7) 0.201(15) -0.065(8) -0.064(9) 0.063(6)
C101_3 0.045(3) 0.0159(18) 0.022(2) 0.0014(15) -0.001(2) 0.0006(17)
C102_3 0.053(3) 0.020(2) 0.028(3) -0.0011(18) -0.006(2) -0.0015(19)
O103_3 0.079(3) 0.0323(19) 0.035(2) -0.0085(16) -0.011(2) 0.0101(19)
O104_3 0.068(3) 0.0254(16) 0.030(2) -0.0009(14) -0.0186(18) 0.0021(16)
C105_3 0.088(5) 0.036(3) 0.029(3) 0.006(2) -0.028(3) -0.008(3)
C106_3 0.091(5) 0.029(3) 0.033(3) 0.002(2) -0.023(3) 0.004(3)
C107_3 0.114(7) 0.050(4) 0.044(4) 0.014(3) -0.039(4) -0.002(4)
C108_3 0.119(7) 0.064(4) 0.050(4) 0.014(4) -0.057(5) -0.008(5)
C109_3 0.108(7) 0.067(5) 0.056(5) 0.016(4) -0.047(5) -0.017(4)
C110_3 0.085(5) 0.055(4) 0.041(4) 0.010(3) -0.029(4) -0.013(3)
C111_3 0.088(5) 0.032(3) 0.025(3) 0.004(2) -0.012(3) 0.005(3)
C112_3 0.083(5) 0.029(2) 0.029(3) -0.003(2) -0.008(3) 0.006(3)
C113_3 0.082(5) 0.032(3) 0.033(3) -0.002(2) -0.002(3) 0.006(3)
C114_3 0.099(6) 0.035(3) 0.035(3) 0.001(2) 0.005(3) 0.008(3)
C115_3 0.130(8) 0.038(3) 0.045(4) -0.010(3) 0.018(4) 0.000(4)
C116_3 0.118(7) 0.034(3) 0.037(4) -0.009(3) 0.002(4) 0.000(3)
O117_3 0.109(5) 0.043(2) 0.051(3) -0.002(2) 0.023(3) 0.006(3)
C118_3 0.112(7) 0.040(3) 0.060(5) 0.010(3) 0.028(5) 0.005(4)
C121_3 0.043(3) 0.0164(18) 0.024(2) 0.0012(16) 0.002(2) 0.0039(17)
C122_3 0.051(3) 0.021(2) 0.027(3) -0.0010(18) 0.000(2) 0.005(2)
O123_3 0.052(2) 0.0348(19) 0.043(2) 0.0040(16) 0.0113(18) 0.0178(17)
O124_3 0.071(3) 0.0323(18) 0.0273(19) 0.0056(15) 0.0108(18) 0.0129(18)
C125_3 0.071(4) 0.040(3) 0.043(4) -0.003(3) 0.023(3) 0.006(3)
C126_3 0.089(5) 0.053(4) 0.032(3) 0.003(3) 0.020(3) -0.006(3)
C127_3 0.111(7) 0.071(5) 0.052(5) -0.007(4) 0.042(5) -0.023(5)
C128_3 0.112(8) 0.076(5) 0.049(5) -0.010(4) 0.036(5) -0.014(5)
C129_3 0.098(6) 0.063(4) 0.060(5) -0.028(4) 0.029(5) -0.012(4)
C130_3 0.085(5) 0.048(3) 0.043(4) -0.009(3) 0.023(4) -0.004(3)
C131_3 0.076(5) 0.045(3) 0.039(3) 0.002(3) 0.011(3) 0.002(3)
C132_3 0.077(5) 0.047(4) 0.078(6) 0.021(4) 0.001(4) 0.001(3)
C133_3 0.072(5) 0.060(4) 0.067(5) 0.025(4) -0.008(4) 0.006(4)
C134_3 0.058(4) 0.055(4) 0.075(5) -0.004(3) -0.012(4) 0.017(3)
C135_3 0.127(9) 0.043(4) 0.140(10) 0.003(5) -0.080(8) 0.018(5)
C136_3 0.156(10) 0.036(4) 0.104(8) 0.007(4) -0.063(8) 0.007(5)
O137_3 0.073(4) 0.068(3) 0.095(5) -0.014(3) -0.035(3) 0.019(3)
C138_3 0.149(11) 0.046(4) 0.219(16) -0.032(7) -0.122(12) 0.036(6)
C141_3 0.034(2) 0.0188(18) 0.025(2) 0.0031(16) -0.0001(19) 0.0028(16)
C142_3 0.032(2) 0.0197(18) 0.023(2) 0.0015(16) 0.0013(18) 0.0012(16)
O143_3 0.0368(18) 0.0298(16) 0.0335(19) 0.0148(14) 0.0017(15) 0.0015(13)
O144_3 0.0337(18) 0.0255(15) 0.038(2) 0.0070(14) -0.0040(15) -0.0029(13)
C145_3 0.034(3) 0.031(2) 0.043(3) 0.010(2) -0.004(2) -0.0025(19)
C146_3 0.033(3) 0.041(3) 0.047(3) 0.011(2) 0.002(2) -0.010(2)
C147_3 0.034(3) 0.053(3) 0.061(4) 0.006(3) -0.008(3) -0.005(2)
C148_3 0.032(3) 0.069(4) 0.069(5) 0.007(4) -0.004(3) -0.003(3)
C149_3 0.040(3) 0.055(4) 0.070(5) 0.010(3) -0.002(3) 0.008(3)
C150_3 0.039(3) 0.035(3) 0.062(4) 0.009(3) -0.001(3) 0.002(2)
C151_3 0.036(3) 0.041(3) 0.042(3) 0.008(2) -0.006(2) -0.009(2)
C152_3 0.049(3) 0.044(3) 0.045(3) 0.009(3) 0.002(3) -0.019(3)
C153_3 0.047(3) 0.053(3) 0.035(3) 0.005(2) 0.012(2) -0.020(3)
C154_3 0.041(3) 0.045(3) 0.034(3) 0.002(2) -0.003(2) -0.008(2)
C155_3 0.059(4) 0.037(3) 0.033(3) 0.011(2) 0.006(3) -0.003(2)
C156_3 0.055(3) 0.041(3) 0.035(3) 0.012(2) 0.005(3) -0.008(2)
O157_3 0.059(3) 0.052(2) 0.033(2) 0.0008(17) 0.0057(19) -0.0099(19)
C158_3 0.073(4) 0.045(3) 0.035(3) 0.005(2) 0.003(3) -0.004(3)
C161_3 0.033(2) 0.0157(17) 0.027(2) -0.0017(15) -0.0021(18) -0.0050(15)
C162_3 0.033(2) 0.0200(18) 0.026(2) 0.0056(16) 0.0005(19) -0.0049(16)
O163_3 0.037(2) 0.064(3) 0.030(2) 0.0124(18) -0.0028(16) -0.0180(18)
O164_3 0.0352(18) 0.0329(16) 0.0168(16) 0.0011(12) -0.0006(13) -0.0056(13)
C165_3 0.040(3) 0.035(2) 0.018(2) 0.0030(18) 0.0020(19) -0.005(2)
C166_3 0.037(3) 0.034(2) 0.022(2) -0.0020(18) -0.0047(19) -0.0021(19)
C167_3 0.048(3) 0.048(3) 0.024(3) -0.007(2) 0.000(2) -0.008(2)
C168_3 0.047(3) 0.057(3) 0.028(3) 0.006(2) -0.005(2) -0.013(3)
C169_3 0.054(3) 0.045(3) 0.031(3) 0.009(2) -0.002(2) -0.001(2)
C170_3 0.048(3) 0.032(2) 0.028(3) 0.0036(19) 0.000(2) -0.003(2)
C171_3 0.039(3) 0.036(2) 0.025(3) -0.0015(19) 0.002(2) -0.003(2)
C172_3 0.041(3) 0.041(3) 0.058(4) 0.008(3) 0.016(3) 0.000(2)
C173_3 0.050(4) 0.044(3) 0.069(5) 0.018(3) 0.028(3) 0.009(3)
C174_3 0.043(3) 0.046(3) 0.043(3) 0.001(3) 0.013(3) 0.009(2)
C175_3 0.040(3) 0.050(3) 0.036(3) 0.005(2) 0.005(2) 0.002(2)
C176_3 0.038(3) 0.041(3) 0.033(3) -0.001(2) 0.001(2) -0.005(2)
O177_3 0.049(3) 0.057(3) 0.064(3) 0.017(2) 0.015(2) 0.018(2)
C178_3 0.069(5) 0.070(5) 0.103(7) 0.045(5) 0.037(5) 0.031(4)
C181_3 0.037(3) 0.0162(18) 0.027(2) -0.0002(16) -0.0019(19) -0.0035(16)
C182_3 0.038(3) 0.0210(19) 0.028(2) 0.0030(17) -0.006(2) -0.0025(17)
O183_3 0.044(2) 0.0372(19) 0.056(3) -0.0165(18) -0.0173(19) -0.0018(16)
O184_3 0.0321(18) 0.0266(15) 0.039(2) -0.0089(14) 0.0039(15) -0.0039(13)
C185_3 0.030(2) 0.031(2) 0.044(3) -0.002(2) 0.004(2) -0.0023(19)
C186_3 0.037(3) 0.030(2) 0.035(3) -0.003(2) 0.000(2) -0.0007(19)
C187_3 0.040(3) 0.044(3) 0.048(4) 0.003(2) -0.001(3) 0.005(2)
C188_3 0.038(3) 0.057(4) 0.052(4) 0.000(3) 0.010(3) 0.004(3)
C189_3 0.050(4) 0.059(4) 0.064(5) 0.015(3) 0.020(3) 0.001(3)
C190_3 0.044(3) 0.041(3) 0.060(4) 0.013(3) 0.014(3) 0.003(2)
C191_3 0.044(3) 0.032(2) 0.038(3) -0.003(2) -0.002(2) -0.005(2)
C192_3 0.063(4) 0.090(6) 0.046(4) 0.010(4) -0.011(3) -0.038(4)
C193_3 0.074(5) 0.131(8) 0.042(4) 0.013(5) -0.022(4) -0.043(6)
C194_3 0.072(5) 0.071(5) 0.035(3) 0.006(3) -0.001(3) -0.023(4)
C195_3 0.051(3) 0.036(3) 0.043(3) -0.007(2) 0.004(3) -0.011(2)
C196_3 0.045(3) 0.041(3) 0.038(3) -0.008(2) -0.002(2) 0.002(2)
O197_3 0.094(4) 0.114(5) 0.042(3) 0.020(3) -0.017(3) -0.048(4)
C198_3 0.085(5) 0.058(4) 0.046(4) 0.006(3) 0.002(4) -0.023(4)
C101_4 0.032(2) 0.0189(18) 0.029(2) 0.0015(17) 0.0018(19) 0.0010(16)
C102_4 0.031(2) 0.025(2) 0.034(3) -0.0004(19) 0.001(2) 0.0038(17)
O103_4 0.037(2) 0.057(2) 0.046(2) 0.012(2) 0.0006(18) 0.0157(18)
O104_4 0.0272(17) 0.0256(15) 0.048(2) 0.0045(14) 0.0030(15) 0.0019(13)
C105_4 0.028(3) 0.028(2) 0.065(4) 0.002(2) 0.001(2) -0.0006(19)
C106_4 0.034(3) 0.029(2) 0.059(4) -0.001(2) -0.002(2) 0.001(2)
C107_4 0.033(3) 0.050(3) 0.083(5) -0.002(3) 0.001(3) -0.003(2)
C108_4 0.037(3) 0.054(4) 0.092(6) -0.011(4) 0.011(3) 0.000(3)
C109_4 0.041(3) 0.046(3) 0.093(6) -0.004(3) 0.022(4) 0.007(3)
C110_4 0.040(3) 0.034(3) 0.074(5) -0.012(3) 0.014(3) -0.003(2)
C111_4 0.033(3) 0.029(2) 0.054(4) 0.004(2) -0.002(2) -0.0048(19)
C112_4 0.037(3) 0.030(2) 0.058(4) 0.008(2) -0.003(3) 0.000(2)
C113_4 0.042(3) 0.032(2) 0.051(4) 0.005(2) -0.001(3) -0.001(2)
C114_4 0.041(3) 0.042(3) 0.052(4) -0.003(3) -0.007(3) -0.006(2)
C115_4 0.067(4) 0.058(4) 0.052(4) 0.006(3) -0.017(3) 0.011(3)
C116_4 0.054(4) 0.043(3) 0.061(4) 0.000(3) -0.008(3) 0.015(3)
O117_4 0.063(3) 0.053(3) 0.051(3) -0.005(2) -0.013(2) -0.002(2)
C118_4 0.065(4) 0.049(3) 0.061(4) -0.017(3) -0.012(3) -0.002(3)
C121_4 0.030(2) 0.0186(18) 0.029(2) -0.0039(16) 0.0068(19) 0.0002(16)
C122_4 0.034(3) 0.028(2) 0.032(3) -0.0058(19) 0.008(2) -0.0059(19)
O123_4 0.042(2) 0.038(2) 0.061(3) -0.0142(19) 0.0148(19) 0.0046(17)
O124_4 0.052(2) 0.0384(19) 0.0254(19) -0.0002(15) 0.0109(16) -0.0106(16)
C125_4 0.066(4) 0.077(5) 0.032(3) -0.016(3) 0.020(3) -0.032(4)
C126_4 0.064(5) 0.098(6) 0.042(4) 0.012(4) 0.012(3) -0.032(4)
C127_4 0.124(9) 0.202(14) 0.039(5) 0.005(6) 0.021(5) -0.092(10)
C128_4 0.146(11) 0.32(2) 0.031(5) -0.008(8) 0.017(6) -0.131(13)
C129_4 0.151(11) 0.30(2) 0.046(5) -0.070(9) 0.038(6) -0.149(13)
C130_4 0.109(8) 0.185(12) 0.036(4) -0.040(6) 0.028(4) -0.093(8)
C131_4 0.055(4) 0.059(4) 0.044(4) 0.012(3) 0.008(3) -0.024(3)
C132_4 0.037(3) 0.052(3) 0.065(4) 0.001(3) 0.013(3) -0.005(2)
C133_4 0.041(3) 0.039(3) 0.065(4) -0.003(3) 0.016(3) 0.002(2)
C134_4 0.035(3) 0.032(2) 0.063(4) 0.000(2) 0.011(3) -0.003(2)
C135_4 0.044(3) 0.049(3) 0.074(5) -0.004(3) 0.018(3) 0.001(3)
C136_4 0.059(4) 0.054(4) 0.059(4) -0.005(3) 0.021(3) -0.014(3)
O137_4 0.037(2) 0.038(2) 0.089(4) -0.010(2) 0.009(2) -0.0034(17)
C138_4 0.048(3) 0.036(3) 0.086(5) -0.007(3) 0.000(3) -0.003(2)
C141_4 0.030(2) 0.0189(18) 0.026(2) -0.0031(16) 0.0043(18) -0.0004(16)
C142_4 0.033(2) 0.027(2) 0.028(3) -0.0044(18) 0.003(2) 0.0010(18)
O143_4 0.039(2) 0.045(2) 0.037(2) -0.0209(17) -0.0002(16) 0.0027(16)
O144_4 0.053(3) 0.073(3) 0.038(2) -0.028(2) -0.018(2) 0.033(2)
C145_4 0.057(4) 0.085(5) 0.038(3) -0.026(3) -0.020(3) 0.032(3)
C146_4 0.087(5) 0.100(6) 0.043(4) -0.021(4) -0.021(4) 0.049(4)
C147_4 0.089(6) 0.132(8) 0.053(5) -0.015(5) -0.031(4) 0.043(5)
C148_4 0.063(5) 0.155(9) 0.057(5) -0.025(5) -0.019(4) 0.030(5)
C149_4 0.045(4) 0.140(8) 0.068(5) -0.033(5) -0.015(4) 0.017(5)
C150_4 0.040(4) 0.129(7) 0.057(5) -0.028(4) -0.010(3) 0.011(4)
C151_4 0.130(7) 0.077(5) 0.046(4) -0.017(3) -0.044(4) 0.050(4)
C152_4 0.144(11) 0.108(8) 0.068(6) -0.021(6) -0.020(6) 0.025(6)
C153_4 0.145(10) 0.088(6) 0.066(5) -0.036(5) -0.046(5) 0.016(6)
C154_4 0.146(9) 0.060(5) 0.060(5) 0.001(4) -0.029(5) -0.004(5)
C155_4 0.149(9) 0.054(4) 0.068(6) -0.020(4) -0.015(5) 0.003(5)
C156_4 0.153(10) 0.054(4) 0.061(5) -0.003(4) 0.003(5) 0.013(5)
O157_4 0.148(7) 0.071(4) 0.086(5) -0.008(3) -0.032(4) -0.018(4)
C158_4 0.141(11) 0.082(7) 0.123(10) 0.022(6) -0.052(9) -0.042(7)
C161_4 0.029(2) 0.0159(17) 0.025(2) -0.0015(15) 0.0048(18) -0.0005(15)
C162_4 0.034(2) 0.023(2) 0.027(2) -0.0062(17) 0.0047(19) -0.0028(17)
O163_4 0.047(2) 0.060(3) 0.049(3) -0.029(2) 0.013(2) -0.024(2)
O164_4 0.0276(16) 0.0244(14) 0.0300(18) -0.0097(13) 0.0048(13) -0.0019(12)
C165_4 0.030(2) 0.032(2) 0.033(3) -0.0088(19) 0.009(2) -0.0026(18)
C166_4 0.036(3) 0.036(2) 0.032(3) -0.010(2) 0.000(2) 0.003(2)
C167_4 0.044(3) 0.057(4) 0.052(4) -0.015(3) 0.013(3) 0.009(3)
C168_4 0.060(4) 0.063(4) 0.051(4) -0.008(3) 0.026(3) 0.002(3)
C169_4 0.053(4) 0.056(4) 0.044(4) -0.004(3) 0.024(3) -0.007(3)
C170_4 0.046(3) 0.038(3) 0.035(3) -0.001(2) 0.016(2) 0.002(2)
C171_4 0.028(2) 0.032(2) 0.045(3) -0.012(2) -0.002(2) 0.0043(18)
C172_4 0.052(3) 0.035(3) 0.035(3) -0.007(2) 0.003(2) -0.002(2)
C173_4 0.058(4) 0.043(3) 0.042(3) -0.006(3) 0.005(3) 0.007(3)
C174_4 0.034(3) 0.038(3) 0.069(4) 0.007(3) -0.012(3) 0.001(2)
C175_4 0.080(5) 0.033(3) 0.103(7) -0.012(3) -0.049(5) 0.009(3)
C176_4 0.090(5) 0.035(3) 0.071(5) -0.019(3) -0.046(4) 0.014(3)
O177_4 0.051(3) 0.048(2) 0.087(4) 0.017(2) -0.005(3) -0.002(2)
C178_4 0.079(6) 0.040(4) 0.132(9) 0.022(4) -0.031(6) -0.001(3)
C181_4 0.030(2) 0.0141(17) 0.027(2) 0.0013(15) 0.0031(18) 0.0025(15)
C182_4 0.033(2) 0.0172(18) 0.029(2) 0.0013(16) -0.0005(19) 0.0009(16)
O183_4 0.048(2) 0.0281(16) 0.0305(19) 0.0054(14) -0.0016(16) -0.0084(15)
O184_4 0.0368(18) 0.0221(14) 0.0269(18) 0.0020(12) -0.0038(14) -0.0028(12)
C185_4 0.041(3) 0.031(2) 0.025(2) 0.0012(19) -0.006(2) 0.001(2)
C186_4 0.036(3) 0.033(2) 0.033(3) -0.001(2) -0.004(2) -0.0020(19)
C187_4 0.048(3) 0.048(3) 0.031(3) -0.004(2) -0.009(2) 0.007(2)
C188_4 0.055(4) 0.050(3) 0.036(3) 0.000(2) -0.018(3) 0.006(3)
C189_4 0.063(4) 0.047(3) 0.037(3) 0.007(2) -0.012(3) 0.012(3)
C190_4 0.049(3) 0.029(2) 0.038(3) 0.002(2) -0.010(2) 0.009(2)
C191_4 0.035(3) 0.029(2) 0.024(2) -0.0034(18) -0.0031(19) -0.0039(18)
C192_4 0.033(3) 0.033(2) 0.036(3) 0.001(2) -0.003(2) -0.0061(19)
C193_4 0.034(2) 0.025(2) 0.034(3) 0.0008(18) 0.006(2) -0.0035(18)
C194_4 0.037(3) 0.028(2) 0.024(2) -0.0034(17) 0.0024(19) -0.0019(18)
C195_4 0.035(3) 0.034(2) 0.027(2) 0.0024(19) 0.005(2) -0.0073(19)
C196_4 0.039(3) 0.032(2) 0.026(2) 0.0015(19) 0.000(2) -0.0090(19)
O197_4 0.0351(18) 0.0324(17) 0.036(2) 0.0016(14) 0.0068(15) -0.0028(14)
C198_4 0.041(3) 0.032(2) 0.046(3) 0.003(2) 0.008(2) -0.002(2)

loop_
_atom_type_symbol
_atom_type_description
_atom_type_scat_dispersion_real
_atom_type_scat_dispersion_imag
_atom_type_scat_source
C C 0.0181 0.0091 'International Tables Vol C Tables 4.2.6.8 and 6.1.1.4'
Cl Cl 0.3639 0.7018 'International Tables Vol C Tables 4.2.6.8 and 6.1.1.4'
N N 0.0311 0.0180 'International Tables Vol C Tables 4.2.6.8 and 6.1.1.4'
O O 0.0492 0.0322 'International Tables Vol C Tables 4.2.6.8 and 6.1.1.4'
H H 0.0000 0.0000 'International Tables Vol C Tables 4.2.6.8 and 6.1.1.4'

loop_
_exptl_crystal_face_index_h
_exptl_crystal_face_index_k
_exptl_crystal_face_index_l
_exptl_crystal_face_perp_dist
6 -10 -12 0.1173
8 -3 11 0.0228
-8 3 -11 0.0304
-3 -15 -12 0.1490
-9 2 9 0.0095
9 -2 -9 0.0448
0 0 -1 0.0404
0 1 0 0.1760
0 -1 0 0.1884

loop_
_geom_angle_atom_site_label_1
_geom_angle_atom_site_label_2
_geom_angle_atom_site_label_3
_geom_angle
Cl62 C61 H61 107.7
Cl63 C61 H61 107.7
Cl63 C61 Cl62 111.2
Cl63 C61 Cl64 111.2
Cl64 C61 H61 107.7
Cl64 C61 Cl62 111.2
Cl72 C71 H71 107.7
Cl72 C71 Cl73 111.2
Cl72 C71 Cl74 111.2
Cl73 C71 H71 107.7
Cl73 C71 Cl74 111.2
Cl74 C71 H71 107.7
C2_11 N1_11 C4_11 108.5(9)
C2_11 N1_11 C5_11 103.4(12)
C2_11 N1_11 C4B_11 101.6(10)
C3_11 N1_11 C2_11 121.1(13)
C3_11 N1_11 C4_11 110.9(11)
C3_11 N1_11 C5_11 105.9(14)
C4_11 N1_11 C5_11 105.8(12)
C3B_11 N1_11 C2_11 101.5(15)
C3B_11 N1_11 C4B_11 107.1(15)
C5B_11 N1_11 C2_11 117.9(12)
C5B_11 N1_11 C3B_11 120(2)
C5B_11 N1_11 C4B_11 106.5(14)
N1_11 C2_11 H2A_11 109.5
N1_11 C2_11 H2B_11 109.5
N1_11 C2_11 H2C_11 109.5
H2A_11 C2_11 H2B_11 109.5
H2A_11 C2_11 H2C_11 109.5
H2B_11 C2_11 H2C_11 109.5
N1_11 C3_11 H3A_11 109.5
N1_11 C3_11 H3B_11 109.5
N1_11 C3_11 H3C_11 109.5
H3A_11 C3_11 H3B_11 109.5
H3A_11 C3_11 H3C_11 109.5
H3B_11 C3_11 H3C_11 109.5
N1_11 C4_11 H4A_11 109.5
N1_11 C4_11 H4B_11 109.5
N1_11 C4_11 H4C_11 109.5
H4A_11 C4_11 H4B_11 109.5
H4A_11 C4_11 H4C_11 109.5
H4B_11 C4_11 H4C_11 109.5
N1_11 C5_11 H5A_11 109.5
N1_11 C5_11 H5B_11 109.5
N1_11 C5_11 H5C_11 109.5
H5A_11 C5_11 H5B_11 109.5
H5A_11 C5_11 H5C_11 109.5
H5B_11 C5_11 H5C_11 109.5
N1_11 C3B_11 H3B1_11 109.5
N1_11 C3B_11 H3B2_11 109.5
N1_11 C3B_11 H3B3_11 109.5
H3B1_11 C3B_11 H3B2_11 109.5
H3B1_11 C3B_11 H3B3_11 109.5
H3B2_11 C3B_11 H3B3_11 109.5
N1_11 C4B_11 H4B1_11 109.5
N1_11 C4B_11 H4B2_11 109.5
N1_11 C4B_11 H4B3_11 109.5
H4B1_11 C4B_11 H4B2_11 109.5
H4B1_11 C4B_11 H4B3_11 109.5
H4B2_11 C4B_11 H4B3_11 109.5
N1_11 C5B_11 H5B1_11 109.5
N1_11 C5B_11 H5B2_11 109.5
N1_11 C5B_11 H5B3_11 109.5
H5B1_11 C5B_11 H5B2_11 109.5
H5B1_11 C5B_11 H5B3_11 109.5
H5B2_11 C5B_11 H5B3_11 109.5
C3_12 N1_12 C2_12 108.1(7)
C4_12 N1_12 C2_12 107.9(5)
C4_12 N1_12 C3_12 109.8(6)
C4_12 N1_12 C5_12 113.4(6)
C5_12 N1_12 C2_12 107.8(5)
C5_12 N1_12 C3_12 109.7(6)
C2B_12 N1_12 C3B_12 116(2)
C2B_12 N1_12 C4B_12 112.6(16)
C2B_12 N1_12 C5B_12 106.1(18)
C3B_12 N1_12 C4B_12 111.0(19)
C3B_12 N1_12 C5B_12 104.9(17)
C4B_12 N1_12 C5B_12 104.6(17)
N1_12 C2_12 H2A_12 109.5
N1_12 C2_12 H2B_12 109.5
N1_12 C2_12 H2C_12 109.5
H2A_12 C2_12 H2B_12 109.5
H2A_12 C2_12 H2C_12 109.5
H2B_12 C2_12 H2C_12 109.5
N1_12 C3_12 H3A_12 109.5
N1_12 C3_12 H3B_12 109.5
N1_12 C3_12 H3C_12 109.5
H3A_12 C3_12 H3B_12 109.5
H3A_12 C3_12 H3C_12 109.5
H3B_12 C3_12 H3C_12 109.5
N1_12 C4_12 H4A_12 109.5
N1_12 C4_12 H4B_12 109.5
N1_12 C4_12 H4C_12 109.5
H4A_12 C4_12 H4B_12 109.5
H4A_12 C4_12 H4C_12 109.5
H4B_12 C4_12 H4C_12 109.5
N1_12 C5_12 H5A_12 109.5
N1_12 C5_12 H5B_12 109.5
N1_12 C5_12 H5C_12 109.5
H5A_12 C5_12 H5B_12 109.5
H5A_12 C5_12 H5C_12 109.5
H5B_12 C5_12 H5C_12 109.5
N1_12 C2B_12 H2B1_12 109.5
N1_12 C2B_12 H2B2_12 109.5
N1_12 C2B_12 H2B3_12 109.5
H2B1_12 C2B_12 H2B2_12 109.5
H2B1_12 C2B_12 H2B3_12 109.5
H2B2_12 C2B_12 H2B3_12 109.5
N1_12 C3B_12 H3B1_12 109.5
N1_12 C3B_12 H3B2_12 109.5
N1_12 C3B_12 H3B3_12 109.5
H3B1_12 C3B_12 H3B2_12 109.5
H3B1_12 C3B_12 H3B3_12 109.5
H3B2_12 C3B_12 H3B3_12 109.5
N1_12 C4B_12 H4B1_12 109.5
N1_12 C4B_12 H4B2_12 109.5
N1_12 C4B_12 H4B3_12 109.5
H4B1_12 C4B_12 H4B2_12 109.5
H4B1_12 C4B_12 H4B3_12 109.5
H4B2_12 C4B_12 H4B3_12 109.5
N1_12 C5B_12 H5B1_12 109.5
N1_12 C5B_12 H5B2_12 109.5
N1_12 C5B_12 H5B3_12 109.5
H5B1_12 C5B_12 H5B2_12 109.5
H5B1_12 C5B_12 H5B3_12 109.5
H5B2_12 C5B_12 H5B3_12 109.5
C2_13 N1_13 C3_13 108.3(7)
C2_13 N1_13 C4_13 112.6(9)
C2_13 N1_13 C5_13 117.1(10)
C4_13 N1_13 C3_13 104.0(7)
C5_13 N1_13 C3_13 106.2(8)
C5_13 N1_13 C4_13 107.7(8)
C3B_13 N1_13 C2B_13 102.3(14)
C4B_13 N1_13 C2B_13 105.8(15)
C4B_13 N1_13 C3B_13 109.5(13)
C5B_13 N1_13 C2B_13 104.5(11)
C5B_13 N1_13 C3B_13 113.6(13)
C5B_13 N1_13 C4B_13 119.3(14)
N1_13 C2_13 H2A_13 109.5
N1_13 C2_13 H2B_13 109.5
N1_13 C2_13 H2C_13 109.5
H2A_13 C2_13 H2B_13 109.5
H2A_13 C2_13 H2C_13 109.5
H2B_13 C2_13 H2C_13 109.5
N1_13 C3_13 H3A_13 109.5
N1_13 C3_13 H3B_13 109.5
N1_13 C3_13 H3C_13 109.5
H3A_13 C3_13 H3B_13 109.5
H3A_13 C3_13 H3C_13 109.5
H3B_13 C3_13 H3C_13 109.5
N1_13 C4_13 H4A_13 109.5
N1_13 C4_13 H4B_13 109.5
N1_13 C4_13 H4C_13 109.5
H4A_13 C4_13 H4B_13 109.5
H4A_13 C4_13 H4C_13 109.5
H4B_13 C4_13 H4C_13 109.5
N1_13 C5_13 H5A_13 109.5
N1_13 C5_13 H5B_13 109.5
N1_13 C5_13 H5C_13 109.5
H5A_13 C5_13 H5B_13 109.5
H5A_13 C5_13 H5C_13 109.5
H5B_13 C5_13 H5C_13 109.5
N1_13 C2B_13 H2B1_13 109.5
N1_13 C2B_13 H2B2_13 109.5
N1_13 C2B_13 H2B3_13 109.5
H2B1_13 C2B_13 H2B2_13 109.5
H2B1_13 C2B_13 H2B3_13 109.5
H2B2_13 C2B_13 H2B3_13 109.5
N1_13 C3B_13 H3B1_13 109.5
N1_13 C3B_13 H3B2_13 109.5
N1_13 C3B_13 H3B3_13 109.5
H3B1_13 C3B_13 H3B2_13 109.5
H3B1_13 C3B_13 H3B3_13 109.5
H3B2_13 C3B_13 H3B3_13 109.5
N1_13 C4B_13 H4B1_13 109.5
N1_13 C4B_13 H4B2_13 109.5
N1_13 C4B_13 H4B3_13 109.5
H4B1_13 C4B_13 H4B2_13 109.5
H4B1_13 C4B_13 H4B3_13 109.5
H4B2_13 C4B_13 H4B3_13 109.5
N1_13 C5B_13 H5B1_13 109.5
N1_13 C5B_13 H5B2_13 109.5
N1_13 C5B_13 H5B3_13 109.5
H5B1_13 C5B_13 H5B2_13 109.5
H5B1_13 C5B_13 H5B3_13 109.5
H5B2_13 C5B_13 H5B3_13 109.5
C2_14 N1_14 C3_14 107.3(10)
C4_14 N1_14 C2_14 111.2(11)
C4_14 N1_14 C3_14 106.5(9)
C5_14 N1_14 C2_14 111.4(10)
C5_14 N1_14 C3_14 108.2(12)
C5_14 N1_14 C4_14 111.9(13)
C2B_14 N1_14 C4B_14 99.6(15)
C3B_14 N1_14 C2B_14 114.7(18)
C3B_14 N1_14 C4B_14 112.2(15)
C3B_14 N1_14 C5B_14 116.8(17)
C5B_14 N1_14 C2B_14 106.3(15)
C5B_14 N1_14 C4B_14 105.6(16)
N1_14 C2_14 H2A_14 109.5
N1_14 C2_14 H2B_14 109.5
N1_14 C2_14 H2C_14 109.5
H2A_14 C2_14 H2B_14 109.5
H2A_14 C2_14 H2C_14 109.5
H2B_14 C2_14 H2C_14 109.5
N1_14 C3_14 H3A_14 109.5
N1_14 C3_14 H3B_14 109.5
N1_14 C3_14 H3C_14 109.5
H3A_14 C3_14 H3B_14 109.5
H3A_14 C3_14 H3C_14 109.5
H3B_14 C3_14 H3C_14 109.5
N1_14 C4_14 H4A_14 109.5
N1_14 C4_14 H4B_14 109.5
N1_14 C4_14 H4C_14 109.5
H4A_14 C4_14 H4B_14 109.5
H4A_14 C4_14 H4C_14 109.5
H4B_14 C4_14 H4C_14 109.5
N1_14 C5_14 H5A_14 109.5
N1_14 C5_14 H5B_14 109.5
N1_14 C5_14 H5C_14 109.5
H5A_14 C5_14 H5B_14 109.5
H5A_14 C5_14 H5C_14 109.5
H5B_14 C5_14 H5C_14 109.5
N1_14 C2B_14 H2B1_14 109.5
N1_14 C2B_14 H2B2_14 109.5
N1_14 C2B_14 H2B3_14 109.5
H2B1_14 C2B_14 H2B2_14 109.5
H2B1_14 C2B_14 H2B3_14 109.5
H2B2_14 C2B_14 H2B3_14 109.5
N1_14 C3B_14 H3B1_14 109.5
N1_14 C3B_14 H3B2_14 109.5
N1_14 C3B_14 H3B3_14 109.4
H3B1_14 C3B_14 H3B2_14 109.5
H3B1_14 C3B_14 H3B3_14 109.5
H3B2_14 C3B_14 H3B3_14 109.5
N1_14 C4B_14 H4B1_14 109.5
N1_14 C4B_14 H4B2_14 109.4
N1_14 C4B_14 H4B3_14 109.5
H4B1_14 C4B_14 H4B2_14 109.5
H4B1_14 C4B_14 H4B3_14 109.5
H4B2_14 C4B_14 H4B3_14 109.5
N1_14 C5B_14 H5B1_14 109.5
N1_14 C5B_14 H5B2_14 109.5
N1_14 C5B_14 H5B3_14 109.5
H5B1_14 C5B_14 H5B2_14 109.5
H5B1_14 C5B_14 H5B3_14 109.5
H5B2_14 C5B_14 H5B3_14 109.5
C121_1 C101_1 C102_1 125.4(4)
C121_1 C101_1 C181_1 108.2(4)
C181_1 C101_1 C102_1 125.6(4)
O103_1 C102_1 C101_1 123.7(4)
O103_1 C102_1 O104_1 123.2(4)
O104_1 C102_1 C101_1 113.1(4)
C102_1 O104_1 C105_1 116.4(4)
O104_1 C105_1 H105_1 109.4
O104_1 C105_1 C106_1 107.0(4)
O104_1 C105_1 C110_1 109.3(4)
C106_1 C105_1 H105_1 109.4
C110_1 C105_1 H105_1 109.4
C110_1 C105_1 C106_1 112.3(5)
C105_1 C106_1 H106_1 108.0
C105_1 C106_1 C107_1 109.3(5)
C107_1 C106_1 H106_1 108.0
C111_1 C106_1 C105_1 114.0(4)
C111_1 C106_1 H106_1 108.0
C111_1 C106_1 C107_1 109.6(5)
C106_1 C107_1 H10A_1 109.1
C106_1 C107_1 H10B_1 109.1
H10A_1 C107_1 H10B_1 107.9
C108_1 C107_1 C106_1 112.3(5)
C108_1 C107_1 H10A_1 109.1
C108_1 C107_1 H10B_1 109.1
C107_1 C108_1 H10C_1 109.0
C107_1 C108_1 H10D_1 109.0
C107_1 C108_1 C109_1 112.9(6)
H10C_1 C108_1 H10D_1 107.8
C109_1 C108_1 H10C_1 109.0
C109_1 C108_1 H10D_1 109.0
C108_1 C109_1 H10E_1 109.7
C108_1 C109_1 H10F_1 109.7
C108_1 C109_1 C110_1 110.0(6)
H10E_1 C109_1 H10F_1 108.2
C110_1 C109_1 H10E_1 109.7
C110_1 C109_1 H10F_1 109.7
C105_1 C110_1 C109_1 110.1(5)
C105_1 C110_1 H11A_1 109.6
C105_1 C110_1 H11B_1 109.6
C109_1 C110_1 H11A_1 109.6
C109_1 C110_1 H11B_1 109.6
H11A_1 C110_1 H11B_1 108.1
C112_1 C111_1 C106_1 120.2(5)
C112_1 C111_1 C116_1 117.0(5)
C116_1 C111_1 C106_1 122.5(5)
C111_1 C112_1 H112_1 118.7
C111_1 C112_1 C113_1 122.6(5)
C113_1 C112_1 H112_1 118.7
C112_1 C113_1 H113_1 120.5
C114_1 C113_1 C112_1 119.1(5)
C114_1 C113_1 H113_1 120.5
C113_1 C114_1 C115_1 119.2(6)
O117_1 C114_1 C113_1 125.1(5)
O117_1 C114_1 C115_1 115.7(5)
C114_1 C115_1 H115_1 119.6
C116_1 C115_1 C114_1 120.8(5)
C116_1 C115_1 H115_1 119.6
C111_1 C116_1 H116_1 119.3
C115_1 C116_1 C111_1 121.3(5)
C115_1 C116_1 H116_1 119.3
C114_1 O117_1 C118_1 117.6(5)
O117_1 C118_1 H11C_1 109.5
O117_1 C118_1 H11D_1 109.5
O117_1 C118_1 H11E_1 109.5
H11C_1 C118_1 H11D_1 109.5
H11C_1 C118_1 H11E_1 109.5
H11D_1 C118_1 H11E_1 109.5
C101_1 C121_1 C122_1 124.9(4)
C101_1 C121_1 C141_1 108.0(4)
C141_1 C121_1 C122_1 126.5(4)
O123_1 C122_1 C121_1 122.7(5)
O123_1 C122_1 O124_1 124.8(5)
O124_1 C122_1 C121_1 112.5(4)
C122_1 O124_1 C125_1 116.7(4)
O124_1 C125_1 H125_1 109.7
O124_1 C125_1 C126_1 107.9(4)
O124_1 C125_1 C130_1 107.5(5)
C126_1 C125_1 H125_1 109.7
C126_1 C125_1 C130_1 112.2(5)
C130_1 C125_1 H125_1 109.7
C125_1 C126_1 H126_1 107.8
C125_1 C126_1 C127_1 109.0(6)
C127_1 C126_1 H126_1 107.8
C131_1 C126_1 C125_1 114.0(5)
C131_1 C126_1 H126_1 107.8
C131_1 C126_1 C127_1 110.4(6)
C126_1 C127_1 H12A_1 109.0
C126_1 C127_1 H12B_1 109.0
H12A_1 C127_1 H12B_1 107.8
C128_1 C127_1 C126_1 112.8(6)
C128_1 C127_1 H12A_1 109.0
C128_1 C127_1 H12B_1 109.0
C127_1 C128_1 H12C_1 109.4
C127_1 C128_1 H12D_1 109.4
H12C_1 C128_1 H12D_1 108.0
C129_1 C128_1 C127_1 111.0(7)
C129_1 C128_1 H12C_1 109.4
C129_1 C128_1 H12D_1 109.4
C128_1 C129_1 H12E_1 109.5
C128_1 C129_1 H12F_1 109.5
C128_1 C129_1 C130_1 110.9(7)
H12E_1 C129_1 H12F_1 108.1
C130_1 C129_1 H12E_1 109.5
C130_1 C129_1 H12F_1 109.5
C125_1 C130_1 C129_1 109.2(7)
C125_1 C130_1 H13A_1 109.8
C125_1 C130_1 H13B_1 109.8
C129_1 C130_1 H13A_1 109.8
C129_1 C130_1 H13B_1 109.8
H13A_1 C130_1 H13B_1 108.3
C132_1 C131_1 C126_1 122.3(5)
C132_1 C131_1 C136_1 116.2(6)
C136_1 C131_1 C126_1 121.4(6)
C131_1 C132_1 H132_1 118.3
C133_1 C132_1 C131_1 123.4(5)
C133_1 C132_1 H132_1 118.3
C132_1 C133_1 H133_1 120.6
C132_1 C133_1 C134_1 118.8(6)
C134_1 C133_1 H133_1 120.6
C133_1 C134_1 C135_1 119.4(6)
O137_1 C134_1 C133_1 124.9(6)
O137_1 C134_1 C135_1 115.7(5)
C134_1 C135_1 H135_1 119.6
C136_1 C135_1 C134_1 120.8(6)
C136_1 C135_1 H135_1 119.6
C131_1 C136_1 H136_1 119.3
C135_1 C136_1 C131_1 121.4(6)
C135_1 C136_1 H136_1 119.3
C134_1 O137_1 C138_1 116.7(5)
O137_1 C138_1 H13C_1 109.5
O137_1 C138_1 H13D_1 109.5
O137_1 C138_1 H13E_1 109.5
H13C_1 C138_1 H13D_1 109.5
H13C_1 C138_1 H13E_1 109.5
H13D_1 C138_1 H13E_1 109.5
C121_1 C141_1 C142_1 126.2(4)
C161_1 C141_1 C121_1 108.3(4)
C161_1 C141_1 C142_1 124.9(4)
O143_1 C142_1 C141_1 123.7(4)
O143_1 C142_1 O144_1 123.2(4)
O144_1 C142_1 C141_1 113.1(4)
C142_1 O144_1 C145_1 118.6(4)
O144_1 C145_1 H145_1 110.0
O144_1 C145_1 C146_1 108.0(4)
O144_1 C145_1 C150_1 106.7(4)
C146_1 C145_1 H145_1 110.0
C150_1 C145_1 H145_1 110.0
C150_1 C145_1 C146_1 112.2(4)
C145_1 C146_1 H146_1 107.7
C145_1 C146_1 C147_1 110.2(4)
C147_1 C146_1 H146_1 107.7
C151_1 C146_1 C145_1 112.9(4)
C151_1 C146_1 H146_1 107.7
C151_1 C146_1 C147_1 110.5(4)
C146_1 C147_1 H14A_1 109.0
C146_1 C147_1 H14B_1 109.0
H14A_1 C147_1 H14B_1 107.8
C148_1 C147_1 C146_1 112.9(5)
C148_1 C147_1 H14A_1 109.0
C148_1 C147_1 H14B_1 109.0
C147_1 C148_1 H14C_1 109.7
C147_1 C148_1 H14D_1 109.7
C147_1 C148_1 C149_1 109.9(5)
H14C_1 C148_1 H14D_1 108.2
C149_1 C148_1 H14C_1 109.7
C149_1 C148_1 H14D_1 109.7
C148_1 C149_1 H14E_1 109.8
C148_1 C149_1 H14F_1 109.8
C148_1 C149_1 C150_1 109.3(5)
H14E_1 C149_1 H14F_1 108.3
C150_1 C149_1 H14E_1 109.8
C150_1 C149_1 H14F_1 109.8
C145_1 C150_1 C149_1 111.2(5)
C145_1 C150_1 H15A_1 109.4
C145_1 C150_1 H15B_1 109.4
C149_1 C150_1 H15A_1 109.4
C149_1 C150_1 H15B_1 109.4
H15A_1 C150_1 H15B_1 108.0
C152_1 C151_1 C146_1 120.7(5)
C156_1 C151_1 C146_1 122.0(5)
C156_1 C151_1 C152_1 117.2(5)
C151_1 C152_1 H152_1 118.8
C153_1 C152_1 C151_1 122.4(5)
C153_1 C152_1 H152_1 118.8
C152_1 C153_1 H153_1 120.4
C154_1 C153_1 C152_1 119.1(5)
C154_1 C153_1 H153_1 120.4
C153_1 C154_1 C155_1 119.7(5)
O157_1 C154_1 C153_1 124.1(6)
O157_1 C154_1 C155_1 116.2(6)
C154_1 C155_1 H155_1 120.0
C156_1 C155_1 C154_1 120.1(6)
C156_1 C155_1 H155_1 120.0
C151_1 C156_1 C155_1 121.4(5)
C151_1 C156_1 H156_1 119.3
C155_1 C156_1 H156_1 119.3
C154_1 O157_1 C158_1 117.2(6)
O157_1 C158_1 H15C_1 109.5
O157_1 C158_1 H15D_1 109.5
O157_1 C158_1 H15E_1 109.5
H15C_1 C158_1 H15D_1 109.5
H15C_1 C158_1 H15E_1 109.5
H15D_1 C158_1 H15E_1 109.5
C141_1 C161_1 C162_1 127.5(4)
C141_1 C161_1 C181_1 107.3(4)
C181_1 C161_1 C162_1 124.8(4)
O163_1 C162_1 C161_1 124.1(4)
O163_1 C162_1 O164_1 124.1(5)
O164_1 C162_1 C161_1 111.8(4)
C162_1 O164_1 C165_1 117.2(4)
O164_1 C165_1 H165_1 109.4
O164_1 C165_1 C166_1 107.0(4)
O164_1 C165_1 C170_1 107.5(4)
C166_1 C165_1 H165_1 109.4
C170_1 C165_1 H165_1 109.4
C170_1 C165_1 C166_1 114.1(5)
C165_1 C166_1 H166_1 107.6
C165_1 C166_1 C167_1 110.9(5)
C167_1 C166_1 H166_1 107.6
C171_1 C166_1 C165_1 111.4(4)
C171_1 C166_1 H166_1 107.6
C171_1 C166_1 C167_1 111.5(5)
C166_1 C167_1 H16A_1 109.0
C166_1 C167_1 H16B_1 109.0
H16A_1 C167_1 H16B_1 107.8
C168_1 C167_1 C166_1 113.0(6)
C168_1 C167_1 H16A_1 109.0
C168_1 C167_1 H16B_1 109.0
C167_1 C168_1 H16C_1 109.5
C167_1 C168_1 H16D_1 109.5
H16C_1 C168_1 H16D_1 108.1
C169_1 C168_1 C167_1 110.7(6)
C169_1 C168_1 H16C_1 109.5
C169_1 C168_1 H16D_1 109.5
C168_1 C169_1 H16E_1 109.5
C168_1 C169_1 H16F_1 109.5
C168_1 C169_1 C170_1 110.6(6)
H16E_1 C169_1 H16F_1 108.1
C170_1 C169_1 H16E_1 109.5
C170_1 C169_1 H16F_1 109.5
C165_1 C170_1 C169_1 111.9(5)
C165_1 C170_1 H17A_1 109.2
C165_1 C170_1 H17B_1 109.2
C169_1 C170_1 H17A_1 109.2
C169_1 C170_1 H17B_1 109.2
H17A_1 C170_1 H17B_1 107.9
C172_1 C171_1 C166_1 121.5(5)
C176_1 C171_1 C166_1 121.9(5)
C176_1 C171_1 C172_1 116.7(5)
C171_1 C172_1 H172_1 119.2
C173_1 C172_1 C171_1 121.7(5)
C173_1 C172_1 H172_1 119.2
C172_1 C173_1 H173_1 119.5
C172_1 C173_1 C174_1 120.9(5)
C174_1 C173_1 H173_1 119.5
C175_1 C174_1 C173_1 118.2(5)
O177_1 C174_1 C173_1 116.4(5)
O177_1 C174_1 C175_1 125.5(5)
C174_1 C175_1 H175_1 119.9
C174_1 C175_1 C176_1 120.2(5)
C176_1 C175_1 H175_1 119.9
C171_1 C176_1 C175_1 122.4(5)
C171_1 C176_1 H176_1 118.8
C175_1 C176_1 H176_1 118.8
C174_1 O177_1 C178_1 116.5(5)
O177_1 C178_1 H17C_1 109.5
O177_1 C178_1 H17D_1 109.5
O177_1 C178_1 H17E_1 109.5
H17C_1 C178_1 H17D_1 109.5
H17C_1 C178_1 H17E_1 109.5
H17D_1 C178_1 H17E_1 109.5
C101_1 C181_1 C161_1 108.2(4)
C101_1 C181_1 C182_1 126.2(4)
C161_1 C181_1 C182_1 124.8(4)
O183_1 C182_1 C181_1 123.8(4)
O183_1 C182_1 O184_1 122.8(4)
O184_1 C182_1 C181_1 113.4(4)
C182_1 O184_1 C185_1 116.1(3)
O184_1 C185_1 H185_1 109.2
O184_1 C185_1 C186_1 107.6(4)
O184_1 C185_1 C190_1 109.0(4)
C186_1 C185_1 H185_1 109.2
C186_1 C185_1 C190_1 112.5(5)
C190_1 C185_1 H185_1 109.2
C185_1 C186_1 H186_1 107.2
C185_1 C186_1 C187_1 108.6(4)
C187_1 C186_1 H186_1 107.2
C191_1 C186_1 C185_1 114.8(5)
C191_1 C186_1 H186_1 107.2
C191_1 C186_1 C187_1 111.4(5)
C186_1 C187_1 H18A_1 109.1
C186_1 C187_1 H18B_1 109.1
H18A_1 C187_1 H18B_1 107.8
C188_1 C187_1 C186_1 112.5(5)
C188_1 C187_1 H18A_1 109.1
C188_1 C187_1 H18B_1 109.1
C187_1 C188_1 H18C_1 109.1
C187_1 C188_1 H18D_1 109.1
H18C_1 C188_1 H18D_1 107.8
C189_1 C188_1 C187_1 112.5(5)
C189_1 C188_1 H18C_1 109.1
C189_1 C188_1 H18D_1 109.1
C188_1 C189_1 H18E_1 109.5
C188_1 C189_1 H18F_1 109.5
C188_1 C189_1 C190_1 110.6(5)
H18E_1 C189_1 H18F_1 108.1
C190_1 C189_1 H18E_1 109.5
C190_1 C189_1 H18F_1 109.5
C185_1 C190_1 C189_1 110.0(5)
C185_1 C190_1 H19A_1 109.7
C185_1 C190_1 H19B_1 109.7
C189_1 C190_1 H19A_1 109.7
C189_1 C190_1 H19B_1 109.7
H19A_1 C190_1 H19B_1 108.2
C192_1 C191_1 C186_1 118.4(6)
C196_1 C191_1 C186_1 124.3(5)
C196_1 C191_1 C192_1 117.3(6)
C191_1 C192_1 H192_1 119.6
C193_1 C192_1 C191_1 120.8(7)
C193_1 C192_1 H192_1 119.6
C192_1 C193_1 H193_1 119.5
C192_1 C193_1 C194_1 121.0(6)
C194_1 C193_1 H193_1 119.5
C193_1 C194_1 C195_1 119.2(6)
O197_1 C194_1 C193_1 117.0(6)
O197_1 C194_1 C195_1 123.8(7)
C194_1 C195_1 H195_1 120.8
C196_1 C195_1 C194_1 118.5(7)
C196_1 C195_1 H195_1 120.8
C191_1 C196_1 C195_1 123.1(6)
C191_1 C196_1 H196_1 118.5
C195_1 C196_1 H196_1 118.5
C194_1 O197_1 C198_1 118.0(6)
O197_1 C198_1 H19C_1 109.5
O197_1 C198_1 H19D_1 109.5
O197_1 C198_1 H19E_1 109.5
H19C_1 C198_1 H19D_1 109.5
H19C_1 C198_1 H19E_1 109.5
H19D_1 C198_1 H19E_1 109.5
C121_2 C101_2 C102_2 125.6(5)
C121_2 C101_2 C181_2 108.0(4)
C181_2 C101_2 C102_2 125.6(5)
O103_2 C102_2 C101_2 124.0(5)
O103_2 C102_2 O104_2 123.0(5)
O104_2 C102_2 C101_2 113.0(4)
C102_2 O104_2 C105_2 117.2(4)
O104_2 C105_2 H105_2 109.7
O104_2 C105_2 C106_2 108.5(4)
O104_2 C105_2 C110_2 107.9(5)
C106_2 C105_2 H105_2 109.7
C106_2 C105_2 C110_2 111.5(5)
C110_2 C105_2 H105_2 109.7
C105_2 C106_2 H106_2 107.8
C105_2 C106_2 C107_2 109.6(5)
C107_2 C106_2 H106_2 107.8
C111_2 C106_2 C105_2 113.2(5)
C111_2 C106_2 H106_2 107.8
C111_2 C106_2 C107_2 110.6(5)
C106_2 C107_2 H10A_2 109.2
C106_2 C107_2 H10B_2 109.2
H10A_2 C107_2 H10B_2 107.9
C108_2 C107_2 C106_2 111.9(6)
C108_2 C107_2 H10A_2 109.2
C108_2 C107_2 H10B_2 109.2
C107_2 C108_2 H10C_2 109.2
C107_2 C108_2 H10D_2 109.2
C107_2 C108_2 C109_2 112.0(6)
H10C_2 C108_2 H10D_2 107.9
C109_2 C108_2 H10C_2 109.2
C109_2 C108_2 H10D_2 109.2
C108_2 C109_2 H10E_2 109.7
C108_2 C109_2 H10F_2 109.7
C108_2 C109_2 C110_2 110.0(5)
H10E_2 C109_2 H10F_2 108.2
C110_2 C109_2 H10E_2 109.7
C110_2 C109_2 H10F_2 109.7
C105_2 C110_2 C109_2 111.2(6)
C105_2 C110_2 H11A_2 109.4
C105_2 C110_2 H11B_2 109.4
C109_2 C110_2 H11A_2 109.4
C109_2 C110_2 H11B_2 109.4
H11A_2 C110_2 H11B_2 108.0
C112_2 C111_2 C106_2 120.9(6)
C116_2 C111_2 C106_2 122.2(6)
C116_2 C111_2 C112_2 116.7(7)
C111_2 C112_2 H112_2 118.9
C113_2 C112_2 C111_2 122.1(6)
C113_2 C112_2 H112_2 118.9
C112_2 C113_2 H113_2 120.2
C114_2 C113_2 C112_2 119.6(6)
C114_2 C113_2 H113_2 120.2
C113_2 C114_2 C115_2 119.5(7)
C113_2 C114_2 O117_2 125.3(6)
O117_2 C114_2 C115_2 115.1(6)
C114_2 C115_2 H115_2 120.1
C116_2 C115_2 C114_2 119.9(6)
C116_2 C115_2 H115_2 120.1
C111_2 C116_2 H116_2 118.9
C115_2 C116_2 C111_2 122.1(6)
C115_2 C116_2 H116_2 118.9
C114_2 O117_2 C118_2 116.7(6)
O117_2 C118_2 H11C_2 109.5
O117_2 C118_2 H11D_2 109.5
O117_2 C118_2 H11E_2 109.5
H11C_2 C118_2 H11D_2 109.5
H11C_2 C118_2 H11E_2 109.5
H11D_2 C118_2 H11E_2 109.5
C101_2 C121_2 C122_2 125.6(5)
C141_2 C121_2 C101_2 107.9(4)
C141_2 C121_2 C122_2 125.2(5)
O123_2 C122_2 C121_2 123.0(5)
O123_2 C122_2 O124_2 122.9(5)
O124_2 C122_2 C121_2 114.0(4)
C122_2 O124_2 C125_2 117.5(4)
O124_2 C125_2 H125_2 109.6
O124_2 C125_2 C126_2 108.3(4)
O124_2 C125_2 C130_2 106.3(5)
C126_2 C125_2 H125_2 109.6
C130_2 C125_2 H125_2 109.6
C130_2 C125_2 C126_2 113.3(5)
C125_2 C126_2 H126_2 107.9
C125_2 C126_2 C127_2 110.0(6)
C125_2 C126_2 C131_2 113.1(5)
C127_2 C126_2 H126_2 107.9
C131_2 C126_2 H126_2 107.9
C131_2 C126_2 C127_2 109.8(5)
C126_2 C127_2 H12A_2 108.9
C126_2 C127_2 H12B_2 108.9
H12A_2 C127_2 H12B_2 107.7
C128_2 C127_2 C126_2 113.5(6)
C128_2 C127_2 H12A_2 108.9
C128_2 C127_2 H12B_2 108.9
C127_2 C128_2 H12C_2 109.4
C127_2 C128_2 H12D_2 109.4
C127_2 C128_2 C129_2 111.3(7)
H12C_2 C128_2 H12D_2 108.0
C129_2 C128_2 H12C_2 109.4
C129_2 C128_2 H12D_2 109.4
C128_2 C129_2 H12E_2 109.7
C128_2 C129_2 H12F_2 109.7
H12E_2 C129_2 H12F_2 108.2
C130_2 C129_2 C128_2 109.6(6)
C130_2 C129_2 H12E_2 109.7
C130_2 C129_2 H12F_2 109.7
C125_2 C130_2 C129_2 112.5(6)
C125_2 C130_2 H13A_2 109.1
C125_2 C130_2 H13B_2 109.1
C129_2 C130_2 H13A_2 109.1
C129_2 C130_2 H13B_2 109.1
H13A_2 C130_2 H13B_2 107.8
C132_2 C131_2 C126_2 122.2(6)
C132_2 C131_2 C136_2 117.4(7)
C136_2 C131_2 C126_2 120.3(6)
C131_2 C132_2 H132_2 119.0
C131_2 C132_2 C133_2 122.0(7)
C133_2 C132_2 H132_2 119.0
C132_2 C133_2 H133_2 120.2
C134_2 C133_2 C132_2 119.6(7)
C134_2 C133_2 H133_2 120.2
C133_2 C134_2 O237_2 109.0(15)
C135_2 C134_2 C133_2 119.2(7)
C135_2 C134_2 O237_2 131.8(15)
O137_2 C134_2 C133_2 127.7(10)
O137_2 C134_2 C135_2 113.0(10)
C134_2 C135_2 H135_2 119.9
C136_2 C135_2 C134_2 120.3(7)
C136_2 C135_2 H135_2 119.9
C131_2 C136_2 H136_2 119.3
C135_2 C136_2 C131_2 121.4(7)
C135_2 C136_2 H136_2 119.3
C134_2 O137_2 C138_2 111.4(13)
O137_2 C138_2 H13C_2 109.5
O137_2 C138_2 H13D_2 109.5
O137_2 C138_2 H13E_2 109.5
H13C_2 C138_2 H13D_2 109.5
H13C_2 C138_2 H13E_2 109.5
H13D_2 C138_2 H13E_2 109.5
C134_2 O237_2 C238_2 118(3)
O237_2 C238_2 H23A_2 109.5
O237_2 C238_2 H23B_2 109.5
O237_2 C238_2 H23C_2 109.5
H23A_2 C238_2 H23B_2 109.5
H23A_2 C238_2 H23C_2 109.5
H23B_2 C238_2 H23C_2 109.5
C121_2 C141_2 C142_2 126.0(5)
C121_2 C141_2 C161_2 108.4(4)
C161_2 C141_2 C142_2 124.8(4)
O143_2 C142_2 C141_2 123.8(5)
O143_2 C142_2 O144_2 123.8(5)
O144_2 C142_2 C141_2 112.4(4)
C142_2 O144_2 C145_2 118.3(4)
O144_2 C145_2 H145_2 109.6
O144_2 C145_2 C146_2 106.9(4)
O144_2 C145_2 C150_2 107.4(4)
C146_2 C145_2 H145_2 109.6
C146_2 C145_2 C150_2 113.6(4)
C150_2 C145_2 H145_2 109.6
C145_2 C146_2 H146_2 108.4
C145_2 C146_2 C147_2 110.4(4)
C147_2 C146_2 H146_2 108.4
C151_2 C146_2 C145_2 111.4(4)
C151_2 C146_2 H146_2 108.4
C151_2 C146_2 C147_2 109.7(5)
C146_2 C147_2 H14A_2 108.7
C146_2 C147_2 H14B_2 108.7
H14A_2 C147_2 H14B_2 107.6
C148_2 C147_2 C146_2 114.3(5)
C148_2 C147_2 H14A_2 108.7
C148_2 C147_2 H14B_2 108.7
C147_2 C148_2 H14C_2 109.7
C147_2 C148_2 H14D_2 109.7
H14C_2 C148_2 H14D_2 108.2
C149_2 C148_2 C147_2 110.0(5)
C149_2 C148_2 H14C_2 109.7
C149_2 C148_2 H14D_2 109.7
C148_2 C149_2 H14E_2 109.7
C148_2 C149_2 H14F_2 109.7
C148_2 C149_2 C150_2 109.7(5)
H14E_2 C149_2 H14F_2 108.2
C150_2 C149_2 H14E_2 109.7
C150_2 C149_2 H14F_2 109.7
C145_2 C150_2 H15A_2 109.7
C145_2 C150_2 H15B_2 109.7
C149_2 C150_2 C145_2 110.0(5)
C149_2 C150_2 H15A_2 109.7
C149_2 C150_2 H15B_2 109.7
H15A_2 C150_2 H15B_2 108.2
C152_2 C151_2 C146_2 122.6(5)
C152_2 C151_2 C156_2 117.3(5)
C156_2 C151_2 C146_2 120.0(4)
C151_2 C152_2 H152_2 118.8
C151_2 C152_2 C153_2 122.3(5)
C153_2 C152_2 H152_2 118.8
C152_2 C153_2 H153_2 120.4
C152_2 C153_2 C154_2 119.2(5)
C154_2 C153_2 H153_2 120.4
C155_2 C154_2 C153_2 119.4(5)
O157_2 C154_2 C153_2 125.0(5)
O157_2 C154_2 C155_2 115.5(5)
C154_2 C155_2 H155_2 119.8
C156_2 C155_2 C154_2 120.4(5)
C156_2 C155_2 H155_2 119.8
C151_2 C156_2 H156_2 119.3
C155_2 C156_2 C151_2 121.3(5)
C155_2 C156_2 H156_2 119.3
C154_2 O157_2 C158_2 117.0(5)
O157_2 C158_2 H15C_2 109.5
O157_2 C158_2 H15D_2 109.5
O157_2 C158_2 H15E_2 109.5
H15C_2 C158_2 H15D_2 109.5
H15C_2 C158_2 H15E_2 109.5
H15D_2 C158_2 H15E_2 109.5
C141_2 C161_2 C162_2 125.5(4)
C181_2 C161_2 C141_2 107.9(4)
C181_2 C161_2 C162_2 126.2(5)
O163_2 C162_2 C161_2 123.3(4)
O163_2 C162_2 O164_2 123.2(5)
O164_2 C162_2 C161_2 113.5(4)
C162_2 O164_2 C165_2 115.8(4)
O164_2 C165_2 H165_2 109.3
O164_2 C165_2 C166_2 108.8(4)
O164_2 C165_2 C170_2 109.7(5)
C166_2 C165_2 H165_2 109.3
C166_2 C165_2 C170_2 110.4(5)
C170_2 C165_2 H165_2 109.3
C165_2 C166_2 H166_2 107.8
C165_2 C166_2 C167_2 108.5(5)
C167_2 C166_2 H166_2 107.8
C171_2 C166_2 C165_2 113.0(5)
C171_2 C166_2 H166_2 107.8
C171_2 C166_2 C167_2 111.8(5)
C166_2 C167_2 H16A_2 109.1
C166_2 C167_2 H16B_2 109.1
H16A_2 C167_2 H16B_2 107.8
C168_2 C167_2 C166_2 112.5(6)
C168_2 C167_2 H16A_2 109.1
C168_2 C167_2 H16B_2 109.1
C167_2 C168_2 H16C_2 109.6
C167_2 C168_2 H16D_2 109.6
C167_2 C168_2 C169_2 110.5(6)
H16C_2 C168_2 H16D_2 108.1
C169_2 C168_2 H16C_2 109.5
C169_2 C168_2 H16D_2 109.6
C168_2 C169_2 H16E_2 109.4
C168_2 C169_2 H16F_2 109.4
H16E_2 C169_2 H16F_2 108.0
C170_2 C169_2 C168_2 111.2(6)
C170_2 C169_2 H16E_2 109.4
C170_2 C169_2 H16F_2 109.4
C165_2 C170_2 H17A_2 109.4
C165_2 C170_2 H17B_2 109.4
C169_2 C170_2 C165_2 111.1(6)
C169_2 C170_2 H17A_2 109.4
C169_2 C170_2 H17B_2 109.4
H17A_2 C170_2 H17B_2 108.0
C172_2 C171_2 C166_2 120.6(5)
C176_2 C171_2 C166_2 121.8(6)
C176_2 C171_2 C172_2 117.6(6)
C171_2 C172_2 H172_2 119.6
C173_2 C172_2 C171_2 120.8(5)
C173_2 C172_2 H172_2 119.6
C172_2 C173_2 H173_2 119.7
C172_2 C173_2 C174_2 120.6(6)
C174_2 C173_2 H173_2 119.7
C175_2 C174_2 C173_2 119.4(6)
O177_2 C174_2 C173_2 114.7(6)
O177_2 C174_2 C175_2 125.9(5)
C174_2 C175_2 H175_2 120.1
C174_2 C175_2 C176_2 119.8(5)
C176_2 C175_2 H175_2 120.1
C171_2 C176_2 C175_2 121.7(6)
C171_2 C176_2 H176_2 119.1
C175_2 C176_2 H176_2 119.1
C174_2 O177_2 C178_2 116.1(5)
O177_2 C178_2 H17C_2 109.5
O177_2 C178_2 H17D_2 109.5
O177_2 C178_2 H17E_2 109.5
H17C_2 C178_2 H17D_2 109.5
H17C_2 C178_2 H17E_2 109.5
H17D_2 C178_2 H17E_2 109.5
C101_2 C181_2 C182_2 126.9(5)
C161_2 C181_2 C101_2 107.7(4)
C161_2 C181_2 C182_2 125.0(5)
O183_2 C182_2 C181_2 123.4(5)
O183_2 C182_2 O184_2 124.2(5)
O184_2 C182_2 C181_2 112.4(4)
C182_2 O184_2 C185_2 116.9(4)
O184_2 C185_2 H185_2 109.5
O184_2 C185_2 C186_2 106.8(5)
O184_2 C185_2 C190_2 110.4(7)
C186_2 C185_2 H185_2 109.5
C190_2 C185_2 H185_2 109.5
C190_2 C185_2 C186_2 111.0(6)
C185_2 C186_2 H186_2 107.6
C185_2 C186_2 C187_2 108.0(5)
C187_2 C186_2 H186_2 107.6
C191_2 C186_2 C185_2 113.4(6)
C191_2 C186_2 H186_2 107.6
C191_2 C186_2 C187_2 112.3(7)
C186_2 C187_2 H18A_2 109.3
C186_2 C187_2 H18B_2 109.2
H18A_2 C187_2 H18B_2 107.9
C188_2 C187_2 C186_2 111.8(8)
C188_2 C187_2 H18A_2 109.3
C188_2 C187_2 H18B_2 109.2
C187_2 C188_2 H18C_2 109.3
C187_2 C188_2 H18D_2 109.3
C187_2 C188_2 C189_2 111.5(8)
H18C_2 C188_2 H18D_2 108.0
C189_2 C188_2 H18C_2 109.3
C189_2 C188_2 H18D_2 109.3
C188_2 C189_2 H18E_2 109.9
C188_2 C189_2 H18F_2 109.9
H18E_2 C189_2 H18F_2 108.3
C190_2 C189_2 C188_2 108.9(6)
C190_2 C189_2 H18E_2 109.9
C190_2 C189_2 H18F_2 109.9
C185_2 C190_2 H19A_2 109.0
C185_2 C190_2 H19B_2 109.0
C189_2 C190_2 C185_2 112.8(8)
C189_2 C190_2 H19A_2 109.0
C189_2 C190_2 H19B_2 109.0
H19A_2 C190_2 H19B_2 107.8
C192_2 C191_2 C186_2 121.5(7)
C196_2 C191_2 C186_2 123.1(7)
C196_2 C191_2 C192_2 115.4(8)
C191_2 C192_2 H192_2 118.3
C193_2 C192_2 C191_2 123.4(9)
C193_2 C192_2 H192_2 118.3
C192_2 C193_2 H193_2 120.4
C194_2 C193_2 C192_2 119.2(9)
C194_2 C193_2 H193_2 120.4
C193_2 C194_2 C195_2 118.6(9)
O197_2 C194_2 C193_2 125.1(9)
O197_2 C194_2 C195_2 116.2(8)
C194_2 C195_2 H195_2 119.6
C196_2 C195_2 C194_2 120.8(8)
C196_2 C195_2 H195_2 119.6
C191_2 C196_2 H196_2 118.7
C195_2 C196_2 C191_2 122.6(8)
C195_2 C196_2 H196_2 118.7
C194_2 O197_2 C198_2 118.1(8)
O197_2 C198_2 H19C_2 109.5
O197_2 C198_2 H19D_2 109.5
O197_2 C198_2 H19E_2 109.5
H19C_2 C198_2 H19D_2 109.5
H19C_2 C198_2 H19E_2 109.5
H19D_2 C198_2 H19E_2 109.5
C121_3 C101_3 C102_3 126.2(5)
C181_3 C101_3 C102_3 124.9(5)
C181_3 C101_3 C121_3 108.2(4)
O103_3 C102_3 C101_3 123.5(5)
O103_3 C102_3 O104_3 123.6(5)
O104_3 C102_3 C101_3 112.9(4)
C102_3 O104_3 C105_3 117.4(4)
O104_3 C105_3 H105_3 108.7
O104_3 C105_3 C106_3 107.2(4)
O104_3 C105_3 C110_3 108.0(5)
C106_3 C105_3 H105_3 108.7
C110_3 C105_3 H105_3 108.7
C110_3 C105_3 C106_3 115.3(6)
C105_3 C106_3 H106_3 107.4
C105_3 C106_3 C107_3 109.2(5)
C107_3 C106_3 H106_3 107.4
C111_3 C106_3 C105_3 115.0(6)
C111_3 C106_3 H106_3 107.4
C111_3 C106_3 C107_3 110.1(6)
C106_3 C107_3 H10A_3 109.0
C106_3 C107_3 H10B_3 109.0
H10A_3 C107_3 H10B_3 107.8
C108_3 C107_3 C106_3 113.1(7)
C108_3 C107_3 H10A_3 109.0
C108_3 C107_3 H10B_3 109.0
C107_3 C108_3 H10C_3 109.3
C107_3 C108_3 H10D_3 109.3
C107_3 C108_3 C109_3 111.6(8)
H10C_3 C108_3 H10D_3 108.0
C109_3 C108_3 H10C_3 109.3
C109_3 C108_3 H10D_3 109.3
C108_3 C109_3 H10E_3 109.7
C108_3 C109_3 H10F_3 109.7
C108_3 C109_3 C110_3 110.0(6)
H10E_3 C109_3 H10F_3 108.2
C110_3 C109_3 H10E_3 109.7
C110_3 C109_3 H10F_3 109.7
C105_3 C110_3 C109_3 110.9(7)
C105_3 C110_3 H11A_3 109.5
C105_3 C110_3 H11B_3 109.5
C109_3 C110_3 H11A_3 109.5
C109_3 C110_3 H11B_3 109.5
H11A_3 C110_3 H11B_3 108.0
C112_3 C111_3 C106_3 122.4(6)
C112_3 C111_3 C116_3 116.0(7)
C116_3 C111_3 C106_3 121.5(6)
C111_3 C112_3 H112_3 118.1
C113_3 C112_3 C111_3 123.8(6)
C113_3 C112_3 H112_3 118.1
C112_3 C113_3 H113_3 120.4
C114_3 C113_3 C112_3 119.1(6)
C114_3 C113_3 H113_3 120.4
C113_3 C114_3 C115_3 118.3(8)
O117_3 C114_3 C113_3 125.4(7)
O117_3 C114_3 C115_3 116.3(7)
C114_3 C115_3 H115_3 119.1
C116_3 C115_3 C114_3 121.8(7)
C116_3 C115_3 H115_3 119.1
C111_3 C116_3 H116_3 119.5
C115_3 C116_3 C111_3 121.0(7)
C115_3 C116_3 H116_3 119.5
C114_3 O117_3 C118_3 116.5(6)
O117_3 C118_3 H11C_3 109.5
O117_3 C118_3 H11D_3 109.5
O117_3 C118_3 H11E_3 109.5
H11C_3 C118_3 H11D_3 109.5
H11C_3 C118_3 H11E_3 109.5
H11D_3 C118_3 H11E_3 109.5
C101_3 C121_3 C122_3 126.4(5)
C141_3 C121_3 C101_3 108.0(4)
C141_3 C121_3 C122_3 125.5(5)
O123_3 C122_3 C121_3 124.9(5)
O123_3 C122_3 O124_3 123.6(5)
O124_3 C122_3 C121_3 111.4(4)
C122_3 O124_3 C125_3 119.1(5)
O124_3 C125_3 H125_3 109.9
O124_3 C125_3 C126_3 106.8(5)
O124_3 C125_3 C130_3 107.8(6)
C126_3 C125_3 H125_3 109.9
C126_3 C125_3 C130_3 112.4(6)
C130_3 C125_3 H125_3 109.9
C125_3 C126_3 H126_3 108.2
C125_3 C126_3 C127_3 108.8(6)
C125_3 C126_3 C131_3 112.5(6)
C127_3 C126_3 H126_3 108.2
C131_3 C126_3 H126_3 108.2
C131_3 C126_3 C127_3 110.7(7)
C126_3 C127_3 H12A_3 109.2
C126_3 C127_3 H12B_3 109.2
C126_3 C127_3 C128_3 112.0(8)
H12A_3 C127_3 H12B_3 107.9
C128_3 C127_3 H12A_3 109.2
C128_3 C127_3 H12B_3 109.2
C127_3 C128_3 H12C_3 109.5
C127_3 C128_3 H12D_3 109.5
H12C_3 C128_3 H12D_3 108.1
C129_3 C128_3 C127_3 110.7(8)
C129_3 C128_3 H12C_3 109.5
C129_3 C128_3 H12D_3 109.5
C128_3 C129_3 H12E_3 109.7
C128_3 C129_3 H12F_3 109.7
C128_3 C129_3 C130_3 109.7(7)
H12E_3 C129_3 H12F_3 108.2
C130_3 C129_3 H12E_3 109.7
C130_3 C129_3 H12F_3 109.7
C125_3 C130_3 C129_3 109.3(7)
C125_3 C130_3 H13A_3 109.8
C125_3 C130_3 H13B_3 109.8
C129_3 C130_3 H13A_3 109.8
C129_3 C130_3 H13B_3 109.8
H13A_3 C130_3 H13B_3 108.3
C132_3 C131_3 C126_3 124.5(7)
C136_3 C131_3 C126_3 120.0(7)
C136_3 C131_3 C132_3 115.5(8)
C131_3 C132_3 H132_3 118.9
C133_3 C132_3 C131_3 122.2(7)
C133_3 C132_3 H132_3 118.9
C132_3 C133_3 H133_3 119.2
C132_3 C133_3 C134_3 121.5(7)
C134_3 C133_3 H133_3 119.2
C133_3 C134_3 C135_3 117.8(8)
O137_3 C134_3 C133_3 117.7(7)
O137_3 C134_3 C135_3 124.5(8)
C134_3 C135_3 H135_3 120.1
C136_3 C135_3 C134_3 119.8(8)
C136_3 C135_3 H135_3 120.1
C131_3 C136_3 C135_3 123.1(8)
C131_3 C136_3 H136_3 118.4
C135_3 C136_3 H136_3 118.4
C134_3 O137_3 C138_3 118.9(7)
O137_3 C138_3 H13C_3 109.5
O137_3 C138_3 H13D_3 109.5
O137_3 C138_3 H13E_3 109.5
H13C_3 C138_3 H13D_3 109.5
H13C_3 C138_3 H13E_3 109.5
H13D_3 C138_3 H13E_3 109.5
C121_3 C141_3 C142_3 125.7(4)
C121_3 C141_3 C161_3 108.9(4)
C161_3 C141_3 C142_3 124.8(4)
O143_3 C142_3 C141_3 123.0(4)
O143_3 C142_3 O144_3 124.0(4)
O144_3 C142_3 C141_3 113.0(4)
C142_3 O144_3 C145_3 115.5(4)
O144_3 C145_3 H145_3 109.3
O144_3 C145_3 C146_3 108.8(4)
O144_3 C145_3 C150_3 108.6(5)
C146_3 C145_3 H145_3 109.3
C146_3 C145_3 C150_3 111.6(5)
C150_3 C145_3 H145_3 109.3
C145_3 C146_3 H146_3 108.1
C145_3 C146_3 C147_3 107.0(5)
C145_3 C146_3 C151_3 115.2(5)
C147_3 C146_3 H146_3 108.1
C151_3 C146_3 H146_3 108.1
C151_3 C146_3 C147_3 110.0(5)
C146_3 C147_3 H14A_3 109.1
C146_3 C147_3 H14B_3 109.1
H14A_3 C147_3 H14B_3 107.9
C148_3 C147_3 C146_3 112.4(6)
C148_3 C147_3 H14A_3 109.1
C148_3 C147_3 H14B_3 109.1
C147_3 C148_3 H14C_3 109.3
C147_3 C148_3 H14D_3 109.3
C147_3 C148_3 C149_3 111.7(6)
H14C_3 C148_3 H14D_3 107.9
C149_3 C148_3 H14C_3 109.3
C149_3 C148_3 H14D_3 109.3
C148_3 C149_3 H14E_3 109.6
C148_3 C149_3 H14F_3 109.6
C148_3 C149_3 C150_3 110.1(6)
H14E_3 C149_3 H14F_3 108.1
C150_3 C149_3 H14E_3 109.6
C150_3 C149_3 H14F_3 109.6
C145_3 C150_3 C149_3 110.5(6)
C145_3 C150_3 H15A_3 109.6
C145_3 C150_3 H15B_3 109.6
C149_3 C150_3 H15A_3 109.6
C149_3 C150_3 H15B_3 109.6
H15A_3 C150_3 H15B_3 108.1
C152_3 C151_3 C146_3 121.3(5)
C152_3 C151_3 C156_3 117.4(6)
C156_3 C151_3 C146_3 121.0(6)
C151_3 C152_3 H152_3 119.5
C151_3 C152_3 C153_3 121.1(5)
C153_3 C152_3 H152_3 119.5
C152_3 C153_3 H153_3 119.5
C152_3 C153_3 C154_3 121.0(6)
C154_3 C153_3 H153_3 119.5
C155_3 C154_3 C153_3 118.3(6)
O157_3 C154_3 C153_3 116.0(5)
O157_3 C154_3 C155_3 125.7(5)
C154_3 C155_3 H155_3 120.1
C154_3 C155_3 C156_3 119.8(5)
C156_3 C155_3 H155_3 120.1
C151_3 C156_3 C155_3 122.3(6)
C151_3 C156_3 H156_3 118.9
C155_3 C156_3 H156_3 118.9
C154_3 O157_3 C158_3 116.2(5)
O157_3 C158_3 H15C_3 109.5
O157_3 C158_3 H15D_3 109.5
O157_3 C158_3 H15E_3 109.5
H15C_3 C158_3 H15D_3 109.5
H15C_3 C158_3 H15E_3 109.5
H15D_3 C158_3 H15E_3 109.5
C141_3 C161_3 C162_3 126.4(4)
C141_3 C161_3 C181_3 107.1(4)
C181_3 C161_3 C162_3 125.4(4)
O163_3 C162_3 C161_3 124.4(4)
O163_3 C162_3 O164_3 123.2(5)
O164_3 C162_3 C161_3 112.4(4)
C162_3 O164_3 C165_3 118.6(4)
O164_3 C165_3 H165_3 109.8
O164_3 C165_3 C166_3 106.5(4)
O164_3 C165_3 C170_3 107.4(4)
C166_3 C165_3 H165_3 109.8
C166_3 C165_3 C170_3 113.3(4)
C170_3 C165_3 H165_3 109.8
C165_3 C166_3 H166_3 107.9
C165_3 C166_3 C167_3 109.7(4)
C167_3 C166_3 H166_3 107.9
C171_3 C166_3 C165_3 112.5(4)
C171_3 C166_3 H166_3 107.9
C171_3 C166_3 C167_3 110.7(5)
C166_3 C167_3 H16A_3 109.1
C166_3 C167_3 H16B_3 109.1
H16A_3 C167_3 H16B_3 107.8
C168_3 C167_3 C166_3 112.5(5)
C168_3 C167_3 H16A_3 109.1
C168_3 C167_3 H16B_3 109.1
C167_3 C168_3 H16C_3 109.5
C167_3 C168_3 H16D_3 109.5
H16C_3 C168_3 H16D_3 108.1
C169_3 C168_3 C167_3 110.8(5)
C169_3 C168_3 H16C_3 109.5
C169_3 C168_3 H16D_3 109.5
C168_3 C169_3 H16E_3 109.7
C168_3 C169_3 H16F_3 109.7
C168_3 C169_3 C170_3 109.8(5)
H16E_3 C169_3 H16F_3 108.2
C170_3 C169_3 H16E_3 109.7
C170_3 C169_3 H16F_3 109.7
C165_3 C170_3 C169_3 111.9(5)
C165_3 C170_3 H17A_3 109.2
C165_3 C170_3 H17B_3 109.2
C169_3 C170_3 H17A_3 109.2
C169_3 C170_3 H17B_3 109.2
H17A_3 C170_3 H17B_3 107.9
C172_3 C171_3 C166_3 122.6(5)
C172_3 C171_3 C176_3 117.6(5)
C176_3 C171_3 C166_3 119.7(5)
C171_3 C172_3 H172_3 118.7
C171_3 C172_3 C173_3 122.7(6)
C173_3 C172_3 H172_3 118.7
C172_3 C173_3 H173_3 120.4
C174_3 C173_3 C172_3 119.2(6)
C174_3 C173_3 H173_3 120.4
C175_3 C174_3 C173_3 119.0(6)
O177_3 C174_3 C173_3 124.6(6)
O177_3 C174_3 C175_3 116.4(6)
C174_3 C175_3 H175_3 119.5
C176_3 C175_3 C174_3 120.9(6)
C176_3 C175_3 H175_3 119.5
C171_3 C176_3 H176_3 119.7
C175_3 C176_3 C171_3 120.6(5)
C175_3 C176_3 H176_3 119.7
C174_3 O177_3 C178_3 116.7(6)
O177_3 C178_3 H17C_3 109.5
O177_3 C178_3 H17D_3 109.5
O177_3 C178_3 H17E_3 109.5
H17C_3 C178_3 H17D_3 109.5
H17C_3 C178_3 H17E_3 109.5
H17D_3 C178_3 H17E_3 109.5
C101_3 C181_3 C161_3 107.8(4)
C101_3 C181_3 C182_3 125.8(5)
C161_3 C181_3 C182_3 126.0(5)
O183_3 C182_3 C181_3 123.2(5)
O183_3 C182_3 O184_3 123.4(5)
O184_3 C182_3 C181_3 113.3(4)
C182_3 O184_3 C185_3 117.8(4)
O184_3 C185_3 H185_3 109.5
O184_3 C185_3 C186_3 107.1(4)
O184_3 C185_3 C190_3 107.1(5)
C186_3 C185_3 H185_3 109.5
C190_3 C185_3 H185_3 109.5
C190_3 C185_3 C186_3 114.0(5)
C185_3 C186_3 H186_3 107.7
C185_3 C186_3 C187_3 109.0(5)
C187_3 C186_3 H186_3 107.7
C191_3 C186_3 C185_3 112.9(5)
C191_3 C186_3 H186_3 107.7
C191_3 C186_3 C187_3 111.6(5)
C186_3 C187_3 H18A_3 108.7
C186_3 C187_3 H18B_3 108.7
H18A_3 C187_3 H18B_3 107.6
C188_3 C187_3 C186_3 114.2(5)
C188_3 C187_3 H18A_3 108.7
C188_3 C187_3 H18B_3 108.7
C187_3 C188_3 H18C_3 109.5
C187_3 C188_3 H18D_3 109.5
H18C_3 C188_3 H18D_3 108.1
C189_3 C188_3 C187_3 110.7(6)
C189_3 C188_3 H18C_3 109.5
C189_3 C188_3 H18D_3 109.5
C188_3 C189_3 H18E_3 109.5
C188_3 C189_3 H18F_3 109.5
C188_3 C189_3 C190_3 110.8(6)
H18E_3 C189_3 H18F_3 108.1
C190_3 C189_3 H18E_3 109.5
C190_3 C189_3 H18F_3 109.5
C185_3 C190_3 C189_3 111.7(5)
C185_3 C190_3 H19A_3 109.3
C185_3 C190_3 H19B_3 109.3
C189_3 C190_3 H19A_3 109.3
C189_3 C190_3 H19B_3 109.3
H19A_3 C190_3 H19B_3 107.9
C192_3 C191_3 C186_3 119.7(6)
C196_3 C191_3 C186_3 122.4(5)
C196_3 C191_3 C192_3 118.0(6)
C191_3 C192_3 H192_3 119.9
C193_3 C192_3 C191_3 120.2(7)
C193_3 C192_3 H192_3 119.9
C192_3 C193_3 H193_3 119.7
C192_3 C193_3 C194_3 120.5(7)
C194_3 C193_3 H193_3 119.7
C195_3 C194_3 C193_3 119.2(7)
O197_3 C194_3 C193_3 115.0(7)
O197_3 C194_3 C195_3 125.7(7)
C194_3 C195_3 H195_3 120.4
C194_3 C195_3 C196_3 119.3(6)
C196_3 C195_3 H195_3 120.4
C191_3 C196_3 C195_3 122.6(6)
C191_3 C196_3 H196_3 118.7
C195_3 C196_3 H196_3 118.7
C194_3 O197_3 C198_3 117.9(6)
O197_3 C198_3 H19C_3 109.5
O197_3 C198_3 H19D_3 109.5
O197_3 C198_3 H19E_3 109.5
H19C_3 C198_3 H19D_3 109.5
H19C_3 C198_3 H19E_3 109.5
H19D_3 C198_3 H19E_3 109.5
C121_4 C101_4 C102_4 126.9(5)
C121_4 C101_4 C181_4 107.0(4)
C181_4 C101_4 C102_4 125.4(4)
O103_4 C102_4 C101_4 124.2(5)
O103_4 C102_4 O104_4 124.4(5)
O104_4 C102_4 C101_4 111.4(4)
C102_4 O104_4 C105_4 118.1(4)
O104_4 C105_4 H105_4 109.9
O104_4 C105_4 C106_4 109.1(4)
O104_4 C105_4 C110_4 105.8(5)
C106_4 C105_4 H105_4 109.9
C110_4 C105_4 H105_4 109.9
C110_4 C105_4 C106_4 112.1(5)
C105_4 C106_4 H106_4 107.6
C107_4 C106_4 C105_4 109.1(5)
C107_4 C106_4 H106_4 107.6
C111_4 C106_4 C105_4 112.6(5)
C111_4 C106_4 H106_4 107.6
C111_4 C106_4 C107_4 112.1(5)
C106_4 C107_4 H10A_4 108.9
C106_4 C107_4 H10B_4 108.9
H10A_4 C107_4 H10B_4 107.7
C108_4 C107_4 C106_4 113.3(6)
C108_4 C107_4 H10A_4 108.9
C108_4 C107_4 H10B_4 108.9
C107_4 C108_4 H10C_4 109.5
C107_4 C108_4 H10D_4 109.5
H10C_4 C108_4 H10D_4 108.1
C109_4 C108_4 C107_4 110.7(6)
C109_4 C108_4 H10C_4 109.5
C109_4 C108_4 H10D_4 109.5
C108_4 C109_4 H10E_4 109.6
C108_4 C109_4 H10F_4 109.6
C108_4 C109_4 C110_4 110.1(5)
H10E_4 C109_4 H10F_4 108.1
C110_4 C109_4 H10E_4 109.6
C110_4 C109_4 H10F_4 109.6
C105_4 C110_4 C109_4 111.5(6)
C105_4 C110_4 H11A_4 109.3
C105_4 C110_4 H11B_4 109.3
C109_4 C110_4 H11A_4 109.3
C109_4 C110_4 H11B_4 109.3
H11A_4 C110_4 H11B_4 108.0
C112_4 C111_4 C106_4 121.4(6)
C116_4 C111_4 C106_4 120.7(5)
C116_4 C111_4 C112_4 117.8(6)
C111_4 C112_4 H112_4 118.6
C113_4 C112_4 C111_4 122.7(6)
C113_4 C112_4 H112_4 118.6
C112_4 C113_4 H113_4 120.6
C112_4 C113_4 C114_4 118.7(6)
C114_4 C113_4 H113_4 120.6
C113_4 C114_4 C115_4 119.4(7)
O117_4 C114_4 C113_4 124.7(6)
O117_4 C114_4 C115_4 115.9(6)
C114_4 C115_4 H115_4 119.6
C116_4 C115_4 C114_4 120.8(6)
C116_4 C115_4 H115_4 119.6
C111_4 C116_4 H116_4 119.7
C115_4 C116_4 C111_4 120.6(6)
C115_4 C116_4 H116_4 119.7
C114_4 O117_4 C118_4 116.6(6)
O117_4 C118_4 H11C_4 109.5
O117_4 C118_4 H11D_4 109.5
O117_4 C118_4 H11E_4 109.5
H11C_4 C118_4 H11D_4 109.5
H11C_4 C118_4 H11E_4 109.5
H11D_4 C118_4 H11E_4 109.5
C101_4 C121_4 C122_4 127.1(4)
C101_4 C121_4 C141_4 109.0(4)
C141_4 C121_4 C122_4 123.2(4)
O123_4 C122_4 C121_4 123.6(5)
O123_4 C122_4 O124_4 124.6(5)
O124_4 C122_4 C121_4 111.8(4)
C122_4 O124_4 C125_4 116.0(5)
O124_4 C125_4 H125_4 110.4
O124_4 C125_4 C126_4 106.9(6)
O124_4 C125_4 C130_4 105.9(6)
C126_4 C125_4 H125_4 110.4
C130_4 C125_4 H125_4 110.4
C130_4 C125_4 C126_4 112.6(8)
C125_4 C126_4 H126_4 108.8
C125_4 C126_4 C127_4 109.0(9)
C125_4 C126_4 C131_4 110.3(7)
C127_4 C126_4 H126_4 108.8
C131_4 C126_4 H126_4 108.8
C131_4 C126_4 C127_4 111.2(7)
C126_4 C127_4 H12A_4 109.6
C126_4 C127_4 H12B_4 109.6
H12A_4 C127_4 H12B_4 108.1
C128_4 C127_4 C126_4 110.4(8)
C128_4 C127_4 H12A_4 109.6
C128_4 C127_4 H12B_4 109.6
C127_4 C128_4 H12C_4 110.4
C127_4 C128_4 H12D_4 110.4
C127_4 C128_4 C129_4 106.8(13)
H12C_4 C128_4 H12D_4 108.6
C129_4 C128_4 H12C_4 110.4
C129_4 C128_4 H12D_4 110.4
C128_4 C129_4 H12E_4 110.1
C128_4 C129_4 H12F_4 110.1
H12E_4 C129_4 H12F_4 108.4
C130_4 C129_4 C128_4 108.1(13)
C130_4 C129_4 H12E_4 110.1
C130_4 C129_4 H12F_4 110.1
C125_4 C130_4 C129_4 109.3(7)
C125_4 C130_4 H13A_4 109.8
C125_4 C130_4 H13B_4 109.8
C129_4 C130_4 H13A_4 109.8
C129_4 C130_4 H13B_4 109.8
H13A_4 C130_4 H13B_4 108.3
C132_4 C131_4 C126_4 122.2(7)
C132_4 C131_4 C136_4 116.7(6)
C136_4 C131_4 C126_4 121.1(7)
C131_4 C132_4 H132_4 118.5
C133_4 C132_4 C131_4 123.0(6)
C133_4 C132_4 H132_4 118.5
C132_4 C133_4 H133_4 120.8
C132_4 C133_4 C134_4 118.4(6)
C134_4 C133_4 H133_4 120.8
C135_4 C134_4 C133_4 120.2(6)
C135_4 C134_4 O137_4 115.9(6)
O137_4 C134_4 C133_4 123.8(6)
C134_4 C135_4 H135_4 119.8
C136_4 C135_4 C134_4 120.5(7)
C136_4 C135_4 H135_4 119.8
C131_4 C136_4 H136_4 119.4
C135_4 C136_4 C131_4 121.2(7)
C135_4 C136_4 H136_4 119.4
C134_4 O137_4 C138_4 117.8(5)
O137_4 C138_4 H13C_4 109.5
O137_4 C138_4 H13D_4 109.5
O137_4 C138_4 H13E_4 109.5
H13C_4 C138_4 H13D_4 109.5
H13C_4 C138_4 H13E_4 109.5
H13D_4 C138_4 H13E_4 109.5
C121_4 C141_4 C142_4 125.8(4)
C121_4 C141_4 C161_4 106.9(4)
C161_4 C141_4 C142_4 126.5(4)
O143_4 C142_4 C141_4 124.7(5)
O143_4 C142_4 O144_4 122.4(5)
O144_4 C142_4 C141_4 112.8(4)
C142_4 O144_4 C145_4 116.4(4)
O144_4 C145_4 H145_4 109.0
O144_4 C145_4 C146_4 107.4(7)
O144_4 C145_4 C150_4 109.3(6)
C146_4 C145_4 H145_4 109.0
C146_4 C145_4 C150_4 113.2(7)
C150_4 C145_4 H145_4 109.0
C145_4 C146_4 H146_4 107.7
C145_4 C146_4 C147_4 108.3(9)
C147_4 C146_4 H146_4 107.7
C151_4 C146_4 C145_4 112.0(7)
C151_4 C146_4 H146_4 107.7
C151_4 C146_4 C147_4 113.1(8)
C146_4 C147_4 H14A_4 108.8
C146_4 C147_4 H14B_4 108.8
H14A_4 C147_4 H14B_4 107.7
C148_4 C147_4 C146_4 113.8(8)
C148_4 C147_4 H14A_4 108.8
C148_4 C147_4 H14B_4 108.8
C147_4 C148_4 H14C_4 109.3
C147_4 C148_4 H14D_4 109.3
H14C_4 C148_4 H14D_4 107.9
C149_4 C148_4 C147_4 111.8(8)
C149_4 C148_4 H14C_4 109.3
C149_4 C148_4 H14D_4 109.3
C148_4 C149_4 H14E_4 109.4
C148_4 C149_4 H14F_4 109.4
C148_4 C149_4 C150_4 111.3(10)
H14E_4 C149_4 H14F_4 108.0
C150_4 C149_4 H14E_4 109.4
C150_4 C149_4 H14F_4 109.4
C145_4 C150_4 C149_4 110.5(8)
C145_4 C150_4 H15A_4 109.6
C145_4 C150_4 H15B_4 109.6
C149_4 C150_4 H15A_4 109.6
C149_4 C150_4 H15B_4 109.6
H15A_4 C150_4 H15B_4 108.1
C152_4 C151_4 C146_4 121.4(11)
C152_4 C151_4 C156_4 118.0(13)
C156_4 C151_4 C146_4 120.6(9)
C151_4 C152_4 H152_4 117.6
C151_4 C152_4 C153_4 124.8(12)
C153_4 C152_4 H152_4 117.6
C152_4 C153_4 H153_4 121.6
C152_4 C153_4 C154_4 116.8(10)
C154_4 C153_4 H153_4 121.6
C155_4 C154_4 C153_4 118.4(12)
C155_4 C154_4 O157_4 117.6(10)
O157_4 C154_4 C153_4 124.0(10)
C154_4 C155_4 H155_4 118.9
C156_4 C155_4 C154_4 122.1(11)
C156_4 C155_4 H155_4 118.9
C151_4 C156_4 H156_4 120.0
C155_4 C156_4 C151_4 119.9(10)
C155_4 C156_4 H156_4 120.0
C158_4 O157_4 C154_4 119.6(10)
O157_4 C158_4 H15C_4 109.5
O157_4 C158_4 H15D_4 109.5
O157_4 C158_4 H15E_4 109.5
H15C_4 C158_4 H15D_4 109.5
H15C_4 C158_4 H15E_4 109.5
H15D_4 C158_4 H15E_4 109.5
C141_4 C161_4 C162_4 124.6(4)
C181_4 C161_4 C141_4 108.6(4)
C181_4 C161_4 C162_4 126.2(4)
O163_4 C162_4 C161_4 124.7(5)
O163_4 C162_4 O164_4 122.9(5)
O164_4 C162_4 C161_4 112.4(4)
C162_4 O164_4 C165_4 117.0(4)
O164_4 C165_4 H165_4 109.5
O164_4 C165_4 C166_4 107.0(4)
O164_4 C165_4 C170_4 108.6(4)
C166_4 C165_4 H165_4 109.5
C170_4 C165_4 H165_4 109.5
C170_4 C165_4 C166_4 112.6(4)
C165_4 C166_4 H166_4 107.5
C165_4 C166_4 C167_4 108.5(5)
C165_4 C166_4 C171_4 114.8(4)
C167_4 C166_4 H166_4 107.5
C171_4 C166_4 H166_4 107.5
C171_4 C166_4 C167_4 110.9(5)
C166_4 C167_4 H16A_4 109.0
C166_4 C167_4 H16B_4 109.0
H16A_4 C167_4 H16B_4 107.8
C168_4 C167_4 C166_4 113.0(5)
C168_4 C167_4 H16A_4 109.0
C168_4 C167_4 H16B_4 109.0
C167_4 C168_4 H16C_4 109.3
C167_4 C168_4 H16D_4 109.3
C167_4 C168_4 C169_4 111.7(6)
H16C_4 C168_4 H16D_4 108.0
C169_4 C168_4 H16C_4 109.3
C169_4 C168_4 H16D_4 109.3
C168_4 C169_4 H16E_4 110.0
C168_4 C169_4 H16F_4 110.0
C168_4 C169_4 C170_4 108.7(5)
H16E_4 C169_4 H16F_4 108.3
C170_4 C169_4 H16E_4 110.0
C170_4 C169_4 H16F_4 110.0
C165_4 C170_4 C169_4 111.3(5)
C165_4 C170_4 H17A_4 109.4
C165_4 C170_4 H17B_4 109.4
C169_4 C170_4 H17A_4 109.4
C169_4 C170_4 H17B_4 109.4
H17A_4 C170_4 H17B_4 108.0
C172_4 C171_4 C166_4 123.9(5)
C172_4 C171_4 C176_4 117.2(6)
C176_4 C171_4 C166_4 118.7(6)
C171_4 C172_4 H172_4 119.3
C171_4 C172_4 C173_4 121.5(5)
C173_4 C172_4 H172_4 119.3
C172_4 C173_4 H173_4 119.4
C174_4 C173_4 C172_4 121.3(6)
C174_4 C173_4 H173_4 119.4
C173_4 C174_4 C175_4 118.5(6)
O177_4 C174_4 C173_4 116.8(7)
O177_4 C174_4 C175_4 124.7(6)
C174_4 C175_4 H175_4 120.3
C174_4 C175_4 C176_4 119.4(6)
C176_4 C175_4 H175_4 120.3
C171_4 C176_4 C175_4 122.2(7)
C171_4 C176_4 H176_4 118.9
C175_4 C176_4 H176_4 118.9
C174_4 O177_4 C178_4 117.9(7)
O177_4 C178_4 H17C_4 109.5
O177_4 C178_4 H17D_4 109.5
O177_4 C178_4 H17E_4 109.5
H17C_4 C178_4 H17D_4 109.5
H17C_4 C178_4 H17E_4 109.5
H17D_4 C178_4 H17E_4 109.5
C101_4 C181_4 C182_4 126.4(4)
C161_4 C181_4 C101_4 108.4(4)
C161_4 C181_4 C182_4 124.3(4)
O183_4 C182_4 C181_4 122.5(4)
O183_4 C182_4 O184_4 123.8(5)
O184_4 C182_4 C181_4 113.7(4)
C182_4 O184_4 C185_4 116.1(4)
O184_4 C185_4 H185_4 109.8
O184_4 C185_4 C186_4 106.5(4)
O184_4 C185_4 C190_4 108.5(4)
C186_4 C185_4 H185_4 109.8
C190_4 C185_4 H185_4 109.8
C190_4 C185_4 C186_4 112.3(4)
C185_4 C186_4 H186_4 108.3
C185_4 C186_4 C187_4 108.2(4)
C187_4 C186_4 H186_4 108.3
C191_4 C186_4 C185_4 114.1(4)
C191_4 C186_4 H186_4 108.3
C191_4 C186_4 C187_4 109.4(5)
C186_4 C187_4 H18A_4 109.1
C186_4 C187_4 H18B_4 109.1
H18A_4 C187_4 H18B_4 107.9
C188_4 C187_4 C186_4 112.3(5)
C188_4 C187_4 H18A_4 109.1
C188_4 C187_4 H18B_4 109.1
C187_4 C188_4 H18C_4 109.6
C187_4 C188_4 H18D_4 109.6
H18C_4 C188_4 H18D_4 108.1
C189_4 C188_4 C187_4 110.2(5)
C189_4 C188_4 H18C_4 109.6
C189_4 C188_4 H18D_4 109.6
C188_4 C189_4 H18E_4 109.5
C188_4 C189_4 H18F_4 109.5
C188_4 C189_4 C190_4 110.9(5)
H18E_4 C189_4 H18F_4 108.0
C190_4 C189_4 H18E_4 109.5
C190_4 C189_4 H18F_4 109.5
C185_4 C190_4 C189_4 109.9(5)
C185_4 C190_4 H19A_4 109.7
C185_4 C190_4 H19B_4 109.7
C189_4 C190_4 H19A_4 109.7
C189_4 C190_4 H19B_4 109.7
H19A_4 C190_4 H19B_4 108.2
C192_4 C191_4 C186_4 121.5(5)
C192_4 C191_4 C196_4 117.3(5)
C196_4 C191_4 C186_4 121.1(5)
C191_4 C192_4 H192_4 118.7
C191_4 C192_4 C193_4 122.6(5)
C193_4 C192_4 H192_4 118.7
C192_4 C193_4 H193_4 120.7
C194_4 C193_4 C192_4 118.6(5)
C194_4 C193_4 H193_4 120.7
C195_4 C194_4 C193_4 119.8(5)
O197_4 C194_4 C193_4 124.7(4)
O197_4 C194_4 C195_4 115.5(5)
C194_4 C195_4 H195_4 119.7
C196_4 C195_4 C194_4 120.7(5)
C196_4 C195_4 H195_4 119.7
C191_4 C196_4 H196_4 119.5
C195_4 C196_4 C191_4 121.0(5)
C195_4 C196_4 H196_4 119.5
C194_4 O197_4 C198_4 116.3(4)
O197_4 C198_4 H19C_4 109.5
O197_4 C198_4 H19D_4 109.5
O197_4 C198_4 H19E_4 109.5
H19C_4 C198_4 H19D_4 109.5
H19C_4 C198_4 H19E_4 109.5
H19D_4 C198_4 H19E_4 109.5

loop_
_geom_bond_atom_site_label_1
_geom_bond_atom_site_label_2
_geom_bond_distance
C61 H61 0.9800
C61 Cl62 1.7762
C61 Cl63 1.7761
C61 Cl64 1.7762
C71 H71 0.9800
C71 Cl72 1.7761
C71 Cl73 1.7762
C71 Cl74 1.7762
N1_11 C2_11 1.449(9)
N1_11 C3_11 1.420(15)
N1_11 C4_11 1.466(11)
N1_11 C5_11 1.553(16)
N1_11 C3B_11 1.38(2)
N1_11 C4B_11 1.63(2)
N1_11 C5B_11 1.376(19)
C2_11 H2A_11 0.9600
C2_11 H2B_11 0.9600
C2_11 H2C_11 0.9600
C3_11 H3A_11 0.9600
C3_11 H3B_11 0.9600
C3_11 H3C_11 0.9600
C4_11 H4A_11 0.9600
C4_11 H4B_11 0.9600
C4_11 H4C_11 0.9600
C5_11 H5A_11 0.9600
C5_11 H5B_11 0.9600
C5_11 H5C_11 0.9600
C3B_11 H3B1_11 0.9600
C3B_11 H3B2_11 0.9600
C3B_11 H3B3_11 0.9600
C4B_11 H4B1_11 0.9600
C4B_11 H4B2_11 0.9600
C4B_11 H4B3_11 0.9600
C5B_11 H5B1_11 0.9600
C5B_11 H5B2_11 0.9600
C5B_11 H5B3_11 0.9600
N1_12 C2_12 1.519(8)
N1_12 C3_12 1.488(9)
N1_12 C4_12 1.462(8)
N1_12 C5_12 1.465(7)
N1_12 C2B_12 1.43(2)
N1_12 C3B_12 1.46(2)
N1_12 C4B_12 1.466(19)
N1_12 C5B_12 1.55(2)
C2_12 H2A_12 0.9600
C2_12 H2B_12 0.9600
C2_12 H2C_12 0.9600
C3_12 H3A_12 0.9600
C3_12 H3B_12 0.9600
C3_12 H3C_12 0.9600
C4_12 H4A_12 0.9600
C4_12 H4B_12 0.9600
C4_12 H4C_12 0.9600
C5_12 H5A_12 0.9600
C5_12 H5B_12 0.9600
C5_12 H5C_12 0.9600
C2B_12 H2B1_12 0.9600
C2B_12 H2B2_12 0.9600
C2B_12 H2B3_12 0.9600
C3B_12 H3B1_12 0.9600
C3B_12 H3B2_12 0.9600
C3B_12 H3B3_12 0.9600
C4B_12 H4B1_12 0.9600
C4B_12 H4B2_12 0.9600
C4B_12 H4B3_12 0.9600
C5B_12 H5B1_12 0.9600
C5B_12 H5B2_12 0.9600
C5B_12 H5B3_12 0.9600
N1_13 C2_13 1.400(11)
N1_13 C3_13 1.540(10)
N1_13 C4_13 1.503(11)
N1_13 C5_13 1.454(11)
N1_13 C2B_13 1.597(16)
N1_13 C3B_13 1.470(16)
N1_13 C4B_13 1.444(16)
N1_13 C5B_13 1.397(13)
C2_13 H2A_13 0.9600
C2_13 H2B_13 0.9600
C2_13 H2C_13 0.9600
C3_13 H3A_13 0.9600
C3_13 H3B_13 0.9600
C3_13 H3C_13 0.9600
C4_13 H4A_13 0.9600
C4_13 H4B_13 0.9600
C4_13 H4C_13 0.9600
C5_13 H5A_13 0.9600
C5_13 H5B_13 0.9600
C5_13 H5C_13 0.9600
C2B_13 H2B1_13 0.9600
C2B_13 H2B2_13 0.9600
C2B_13 H2B3_13 0.9600
C3B_13 H3B1_13 0.9600
C3B_13 H3B2_13 0.9600
C3B_13 H3B3_13 0.9600
C4B_13 H4B1_13 0.9600
C4B_13 H4B2_13 0.9600
C4B_13 H4B3_13 0.9600
C5B_13 H5B1_13 0.9600
C5B_13 H5B2_13 0.9600
C5B_13 H5B3_13 0.9600
N1_14 C2_14 1.463(12)
N1_14 C3_14 1.516(13)
N1_14 C4_14 1.461(12)
N1_14 C5_14 1.435(15)
N1_14 C2B_14 1.509(17)
N1_14 C3B_14 1.386(17)
N1_14 C4B_14 1.55(2)
N1_14 C5B_14 1.460(17)
C2_14 H2A_14 0.9600
C2_14 H2B_14 0.9600
C2_14 H2C_14 0.9600
C3_14 H3A_14 0.9600
C3_14 H3B_14 0.9600
C3_14 H3C_14 0.9600
C4_14 H4A_14 0.9600
C4_14 H4B_14 0.9600
C4_14 H4C_14 0.9600
C5_14 H5A_14 0.9600
C5_14 H5B_14 0.9600
C5_14 H5C_14 0.9600
C2B_14 H2B1_14 0.9600
C2B_14 H2B2_14 0.9600
C2B_14 H2B3_14 0.9600
C3B_14 H3B1_14 0.9600
C3B_14 H3B2_14 0.9600
C3B_14 H3B3_14 0.9600
C4B_14 H4B1_14 0.9600
C4B_14 H4B2_14 0.9600
C4B_14 H4B3_14 0.9600
C5B_14 H5B1_14 0.9600
C5B_14 H5B2_14 0.9600
C5B_14 H5B3_14 0.9600
C101_1 C102_1 1.478(6)
C101_1 C121_1 1.399(6)
C101_1 C181_1 1.409(7)
C102_1 O103_1 1.211(6)
C102_1 O104_1 1.343(6)
O104_1 C105_1 1.464(6)
C105_1 H105_1 0.9800
C105_1 C106_1 1.520(7)
C105_1 C110_1 1.519(8)
C106_1 H106_1 0.9800
C106_1 C107_1 1.548(8)
C106_1 C111_1 1.515(8)
C107_1 H10A_1 0.9700
C107_1 H10B_1 0.9700
C107_1 C108_1 1.497(11)
C108_1 H10C_1 0.9700
C108_1 H10D_1 0.9700
C108_1 C109_1 1.514(11)
C109_1 H10E_1 0.9700
C109_1 H10F_1 0.9700
C109_1 C110_1 1.523(8)
C110_1 H11A_1 0.9700
C110_1 H11B_1 0.9700
C111_1 C112_1 1.389(7)
C111_1 C116_1 1.397(7)
C112_1 H112_1 0.9300
C112_1 C113_1 1.395(9)
C113_1 H113_1 0.9300
C113_1 C114_1 1.391(8)
C114_1 C115_1 1.391(7)
C114_1 O117_1 1.372(8)
C115_1 H115_1 0.9300
C115_1 C116_1 1.381(8)
C116_1 H116_1 0.9300
O117_1 C118_1 1.433(7)
C118_1 H11C_1 0.9600
C118_1 H11D_1 0.9600
C118_1 H11E_1 0.9600
C121_1 C122_1 1.472(7)
C121_1 C141_1 1.420(6)
C122_1 O123_1 1.205(6)
C122_1 O124_1 1.329(6)
O124_1 C125_1 1.467(6)
C125_1 H125_1 0.9800
C125_1 C126_1 1.513(9)
C125_1 C130_1 1.518(9)
C126_1 H126_1 0.9800
C126_1 C127_1 1.548(8)
C126_1 C131_1 1.512(9)
C127_1 H12A_1 0.9700
C127_1 H12B_1 0.9700
C127_1 C128_1 1.520(13)
C128_1 H12C_1 0.9700
C128_1 H12D_1 0.9700
C128_1 C129_1 1.490(15)
C129_1 H12E_1 0.9700
C129_1 H12F_1 0.9700
C129_1 C130_1 1.540(9)
C130_1 H13A_1 0.9700
C130_1 H13B_1 0.9700
C131_1 C132_1 1.390(9)
C131_1 C136_1 1.410(8)
C132_1 H132_1 0.9300
C132_1 C133_1 1.385(10)
C133_1 H133_1 0.9300
C133_1 C134_1 1.389(8)
C134_1 C135_1 1.393(8)
C134_1 O137_1 1.367(8)
C135_1 H135_1 0.9300
C135_1 C136_1 1.374(10)
C136_1 H136_1 0.9300
O137_1 C138_1 1.433(7)
C138_1 H13C_1 0.9600
C138_1 H13D_1 0.9600
C138_1 H13E_1 0.9600
C141_1 C142_1 1.465(6)
C141_1 C161_1 1.406(6)
C142_1 O143_1 1.219(6)
C142_1 O144_1 1.333(6)
O144_1 C145_1 1.459(5)
C145_1 H145_1 0.9800
C145_1 C146_1 1.523(7)
C145_1 C150_1 1.522(7)
C146_1 H146_1 0.9800
C146_1 C147_1 1.531(7)
C146_1 C151_1 1.513(7)
C147_1 H14A_1 0.9700
C147_1 H14B_1 0.9700
C147_1 C148_1 1.521(9)
C148_1 H14C_1 0.9700
C148_1 H14D_1 0.9700
C148_1 C149_1 1.525(10)
C149_1 H14E_1 0.9700
C149_1 H14F_1 0.9700
C149_1 C150_1 1.531(8)
C150_1 H15A_1 0.9700
C150_1 H15B_1 0.9700
C151_1 C152_1 1.397(7)
C151_1 C156_1 1.381(8)
C152_1 H152_1 0.9300
C152_1 C153_1 1.382(8)
C153_1 H153_1 0.9300
C153_1 C154_1 1.380(9)
C154_1 C155_1 1.393(8)
C154_1 O157_1 1.362(7)
C155_1 H155_1 0.9300
C155_1 C156_1 1.385(9)
C156_1 H156_1 0.9300
O157_1 C158_1 1.413(10)
C158_1 H15C_1 0.9600
C158_1 H15D_1 0.9600
C158_1 H15E_1 0.9600
C161_1 C162_1 1.478(6)
C161_1 C181_1 1.423(6)
C162_1 O163_1 1.206(6)
C162_1 O164_1 1.347(6)
O164_1 C165_1 1.464(6)
C165_1 H165_1 0.9800
C165_1 C166_1 1.528(7)
C165_1 C170_1 1.515(8)
C166_1 H166_1 0.9800
C166_1 C167_1 1.531(8)
C166_1 C171_1 1.520(7)
C167_1 H16A_1 0.9700
C167_1 H16B_1 0.9700
C167_1 C168_1 1.512(10)
C168_1 H16C_1 0.9700
C168_1 H16D_1 0.9700
C168_1 C169_1 1.508(11)
C169_1 H16E_1 0.9700
C169_1 H16F_1 0.9700
C169_1 C170_1 1.535(9)
C170_1 H17A_1 0.9700
C170_1 H17B_1 0.9700
C171_1 C172_1 1.400(8)
C171_1 C176_1 1.378(8)
C172_1 H172_1 0.9300
C172_1 C173_1 1.367(9)
C173_1 H173_1 0.9300
C173_1 C174_1 1.405(8)
C174_1 C175_1 1.372(8)
C174_1 O177_1 1.358(7)
C175_1 H175_1 0.9300
C175_1 C176_1 1.394(8)
C176_1 H176_1 0.9300
O177_1 C178_1 1.413(8)
C178_1 H17C_1 0.9600
C178_1 H17D_1 0.9600
C178_1 H17E_1 0.9600
C181_1 C182_1 1.451(6)
C182_1 O183_1 1.225(6)
C182_1 O184_1 1.329(5)
O184_1 C185_1 1.464(5)
C185_1 H185_1 0.9800
C185_1 C186_1 1.508(6)
C185_1 C190_1 1.510(8)
C186_1 H186_1 0.9800
C186_1 C187_1 1.544(8)
C186_1 C191_1 1.502(8)
C187_1 H18A_1 0.9700
C187_1 H18B_1 0.9700
C187_1 C188_1 1.520(9)
C188_1 H18C_1 0.9700
C188_1 H18D_1 0.9700
C188_1 C189_1 1.505(9)
C189_1 H18E_1 0.9700
C189_1 H18F_1 0.9700
C189_1 C190_1 1.530(8)
C190_1 H19A_1 0.9700
C190_1 H19B_1 0.9700
C191_1 C192_1 1.414(8)
C191_1 C196_1 1.357(9)
C192_1 H192_1 0.9300
C192_1 C193_1 1.371(10)
C193_1 H193_1 0.9300
C193_1 C194_1 1.379(11)
C194_1 C195_1 1.401(9)
C194_1 O197_1 1.363(8)
C195_1 H195_1 0.9300
C195_1 C196_1 1.397(9)
C196_1 H196_1 0.9300
O197_1 C198_1 1.426(11)
C198_1 H19C_1 0.9600
C198_1 H19D_1 0.9600
C198_1 H19E_1 0.9600
C101_2 C102_2 1.464(7)
C101_2 C121_2 1.404(7)
C101_2 C181_2 1.419(7)
C102_2 O103_2 1.229(7)
C102_2 O104_2 1.347(6)
O104_2 C105_2 1.453(6)
C105_2 H105_2 0.9800
C105_2 C106_2 1.523(7)
C105_2 C110_2 1.525(10)
C106_2 H106_2 0.9800
C106_2 C107_2 1.552(8)
C106_2 C111_2 1.511(10)
C107_2 H10A_2 0.9700
C107_2 H10B_2 0.9700
C107_2 C108_2 1.522(12)
C108_2 H10C_2 0.9700
C108_2 H10D_2 0.9700
C108_2 C109_2 1.522(9)
C109_2 H10E_2 0.9700
C109_2 H10F_2 0.9700
C109_2 C110_2 1.527(9)
C110_2 H11A_2 0.9700
C110_2 H11B_2 0.9700
C111_2 C112_2 1.392(8)
C111_2 C116_2 1.383(9)
C112_2 H112_2 0.9300
C112_2 C113_2 1.390(10)
C113_2 H113_2 0.9300
C113_2 C114_2 1.364(9)
C114_2 C115_2 1.399(10)
C114_2 O117_2 1.373(10)
C115_2 H115_2 0.9300
C115_2 C116_2 1.371(13)
C116_2 H116_2 0.9300
O117_2 C118_2 1.396(9)
C118_2 H11C_2 0.9600
C118_2 H11D_2 0.9600
C118_2 H11E_2 0.9600
C121_2 C122_2 1.473(7)
C121_2 C141_2 1.403(7)
C122_2 O123_2 1.217(6)
C122_2 O124_2 1.345(6)
O124_2 C125_2 1.462(7)
C125_2 H125_2 0.9800
C125_2 C126_2 1.518(8)
C125_2 C130_2 1.513(10)
C126_2 H126_2 0.9800
C126_2 C127_2 1.544(9)
C126_2 C131_2 1.526(10)
C127_2 H12A_2 0.9700
C127_2 H12B_2 0.9700
C127_2 C128_2 1.504(11)
C128_2 H12C_2 0.9700
C128_2 H12D_2 0.9700
C128_2 C129_2 1.521(12)
C129_2 H12E_2 0.9700
C129_2 H12F_2 0.9700
C129_2 C130_2 1.516(10)
C130_2 H13A_2 0.9700
C130_2 H13B_2 0.9700
C131_2 C132_2 1.377(9)
C131_2 C136_2 1.399(9)
C132_2 H132_2 0.9300
C132_2 C133_2 1.394(12)
C133_2 H133_2 0.9300
C133_2 C134_2 1.388(12)
C134_2 C135_2 1.385(11)
C134_2 O137_2 1.345(15)
C134_2 O237_2 1.43(2)
C135_2 H135_2 0.9300
C135_2 C136_2 1.383(11)
C136_2 H136_2 0.9300
O137_2 C138_2 1.394(18)
C138_2 H13C_2 0.9600
C138_2 H13D_2 0.9600
C138_2 H13E_2 0.9600
O237_2 C238_2 1.44(3)
C238_2 H23A_2 0.9600
C238_2 H23B_2 0.9600
C238_2 H23C_2 0.9600
C141_2 C142_2 1.475(7)
C141_2 C161_2 1.409(7)
C142_2 O143_2 1.214(6)
C142_2 O144_2 1.340(6)
O144_2 C145_2 1.465(6)
C145_2 H145_2 0.9800
C145_2 C146_2 1.518(7)
C145_2 C150_2 1.530(7)
C146_2 H146_2 0.9800
C146_2 C147_2 1.549(7)
C146_2 C151_2 1.516(7)
C147_2 H14A_2 0.9700
C147_2 H14B_2 0.9700
C147_2 C148_2 1.529(8)
C148_2 H14C_2 0.9700
C148_2 H14D_2 0.9700
C148_2 C149_2 1.514(9)
C149_2 H14E_2 0.9700
C149_2 H14F_2 0.9700
C149_2 C150_2 1.524(8)
C150_2 H15A_2 0.9700
C150_2 H15B_2 0.9700
C151_2 C152_2 1.388(7)
C151_2 C156_2 1.400(7)
C152_2 H152_2 0.9300
C152_2 C153_2 1.389(8)
C153_2 H153_2 0.9300
C153_2 C154_2 1.394(8)
C154_2 C155_2 1.391(8)
C154_2 O157_2 1.367(7)
C155_2 H155_2 0.9300
C155_2 C156_2 1.383(8)
C156_2 H156_2 0.9300
O157_2 C158_2 1.421(7)
C158_2 H15C_2 0.9600
C158_2 H15D_2 0.9600
C158_2 H15E_2 0.9600
C161_2 C162_2 1.471(7)
C161_2 C181_2 1.405(7)
C162_2 O163_2 1.216(6)
C162_2 O164_2 1.354(6)
O164_2 C165_2 1.460(6)
C165_2 H165_2 0.9800
C165_2 C166_2 1.518(7)
C165_2 C170_2 1.529(9)
C166_2 H166_2 0.9800
C166_2 C167_2 1.538(9)
C166_2 C171_2 1.511(9)
C167_2 H16A_2 0.9700
C167_2 H16B_2 0.9700
C167_2 C168_2 1.527(10)
C168_2 H16C_2 0.9700
C168_2 H16D_2 0.9700
C168_2 C169_2 1.528(10)
C169_2 H16E_2 0.9700
C169_2 H16F_2 0.9700
C169_2 C170_2 1.519(9)
C170_2 H17A_2 0.9700
C170_2 H17B_2 0.9700
C171_2 C172_2 1.394(9)
C171_2 C176_2 1.391(9)
C172_2 H172_2 0.9300
C172_2 C173_2 1.385(9)
C173_2 H173_2 0.9300
C173_2 C174_2 1.390(7)
C174_2 C175_2 1.374(10)
C174_2 O177_2 1.369(8)
C175_2 H175_2 0.9300
C175_2 C176_2 1.393(10)
C176_2 H176_2 0.9300
O177_2 C178_2 1.406(7)
C178_2 H17C_2 0.9600
C178_2 H17D_2 0.9600
C178_2 H17E_2 0.9600
C181_2 C182_2 1.455(7)
C182_2 O183_2 1.221(6)
C182_2 O184_2 1.345(6)
O184_2 C185_2 1.455(7)
C185_2 H185_2 0.9800
C185_2 C186_2 1.533(9)
C185_2 C190_2 1.527(12)
C186_2 H186_2 0.9800
C186_2 C187_2 1.556(10)
C186_2 C191_2 1.507(12)
C187_2 H18A_2 0.9700
C187_2 H18B_2 0.9700
C187_2 C188_2 1.515(15)
C188_2 H18C_2 0.9700
C188_2 H18D_2 0.9700
C188_2 C189_2 1.553(13)
C189_2 H18E_2 0.9700
C189_2 H18F_2 0.9700
C189_2 C190_2 1.512(11)
C190_2 H19A_2 0.9700
C190_2 H19B_2 0.9700
C191_2 C192_2 1.391(10)
C191_2 C196_2 1.389(11)
C192_2 H192_2 0.9300
C192_2 C193_2 1.380(15)
C193_2 H193_2 0.9300
C193_2 C194_2 1.359(13)
C194_2 C195_2 1.415(12)
C194_2 O197_2 1.347(12)
C195_2 H195_2 0.9300
C195_2 C196_2 1.335(14)
C196_2 H196_2 0.9300
O197_2 C198_2 1.439(15)
C198_2 H19C_2 0.9600
C198_2 H19D_2 0.9600
C198_2 H19E_2 0.9600
C101_3 C102_3 1.470(7)
C101_3 C121_3 1.412(7)
C101_3 C181_3 1.397(7)
C102_3 O103_3 1.224(7)
C102_3 O104_3 1.336(6)
O104_3 C105_3 1.460(6)
C105_3 H105_3 0.9800
C105_3 C106_3 1.512(8)
C105_3 C110_3 1.490(11)
C106_3 H106_3 0.9800
C106_3 C107_3 1.542(8)
C106_3 C111_3 1.494(11)
C107_3 H10A_3 0.9700
C107_3 H10B_3 0.9700
C107_3 C108_3 1.516(14)
C108_3 H10C_3 0.9700
C108_3 H10D_3 0.9700
C108_3 C109_3 1.523(11)
C109_3 H10E_3 0.9700
C109_3 H10F_3 0.9700
C109_3 C110_3 1.548(9)
C110_3 H11A_3 0.9700
C110_3 H11B_3 0.9700
C111_3 C112_3 1.390(9)
C111_3 C116_3 1.395(10)
C112_3 H112_3 0.9300
C112_3 C113_3 1.386(11)
C113_3 H113_3 0.9300
C113_3 C114_3 1.384(10)
C114_3 C115_3 1.391(10)
C114_3 O117_3 1.363(10)
C115_3 H115_3 0.9300
C115_3 C116_3 1.380(13)
C116_3 H116_3 0.9300
O117_3 C118_3 1.433(10)
C118_3 H11C_3 0.9600
C118_3 H11D_3 0.9600
C118_3 H11E_3 0.9600
C121_3 C122_3 1.460(7)
C121_3 C141_3 1.389(7)
C122_3 O123_3 1.215(7)
C122_3 O124_3 1.353(6)
O124_3 C125_3 1.449(7)
C125_3 H125_3 0.9800
C125_3 C126_3 1.521(9)
C125_3 C130_3 1.525(11)
C126_3 H126_3 0.9800
C126_3 C127_3 1.533(10)
C126_3 C131_3 1.525(11)
C127_3 H12A_3 0.9700
C127_3 H12B_3 0.9700
C127_3 C128_3 1.542(13)
C128_3 H12C_3 0.9700
C128_3 H12D_3 0.9700
C128_3 C129_3 1.500(12)
C129_3 H12E_3 0.9700
C129_3 H12F_3 0.9700
C129_3 C130_3 1.543(10)
C130_3 H13A_3 0.9700
C130_3 H13B_3 0.9700
C131_3 C132_3 1.406(11)
C131_3 C136_3 1.371(10)
C132_3 H132_3 0.9300
C132_3 C133_3 1.369(13)
C133_3 H133_3 0.9300
C133_3 C134_3 1.370(11)
C134_3 C135_3 1.397(12)
C134_3 O137_3 1.348(10)
C135_3 H135_3 0.9300
C135_3 C136_3 1.389(13)
C136_3 H136_3 0.9300
O137_3 C138_3 1.414(13)
C138_3 H13C_3 0.9600
C138_3 H13D_3 0.9600
C138_3 H13E_3 0.9600
C141_3 C142_3 1.488(6)
C141_3 C161_3 1.404(7)
C142_3 O143_3 1.220(6)
C142_3 O144_3 1.345(6)
O144_3 C145_3 1.456(6)
C145_3 H145_3 0.9800
C145_3 C146_3 1.517(7)
C145_3 C150_3 1.521(9)
C146_3 H146_3 0.9800
C146_3 C147_3 1.546(8)
C146_3 C151_3 1.519(9)
C147_3 H14A_3 0.9700
C147_3 H14B_3 0.9700
C147_3 C148_3 1.504(11)
C148_3 H14C_3 0.9700
C148_3 H14D_3 0.9700
C148_3 C149_3 1.522(10)
C149_3 H14E_3 0.9700
C149_3 H14F_3 0.9700
C149_3 C150_3 1.526(8)
C150_3 H15A_3 0.9700
C150_3 H15B_3 0.9700
C151_3 C152_3 1.384(9)
C151_3 C156_3 1.384(8)
C152_3 H152_3 0.9300
C152_3 C153_3 1.388(10)
C153_3 H153_3 0.9300
C153_3 C154_3 1.397(8)
C154_3 C155_3 1.380(9)
C154_3 O157_3 1.368(8)
C155_3 H155_3 0.9300
C155_3 C156_3 1.397(9)
C156_3 H156_3 0.9300
O157_3 C158_3 1.414(8)
C158_3 H15C_3 0.9600
C158_3 H15D_3 0.9600
C158_3 H15E_3 0.9600
C161_3 C162_3 1.456(7)
C161_3 C181_3 1.426(7)
C162_3 O163_3 1.218(6)
C162_3 O164_3 1.347(6)
O164_3 C165_3 1.463(6)
C165_3 H165_3 0.9800
C165_3 C166_3 1.519(7)
C165_3 C170_3 1.520(7)
C166_3 H166_3 0.9800
C166_3 C167_3 1.539(7)
C166_3 C171_3 1.513(7)
C167_3 H16A_3 0.9700
C167_3 H16B_3 0.9700
C167_3 C168_3 1.516(9)
C168_3 H16C_3 0.9700
C168_3 H16D_3 0.9700
C168_3 C169_3 1.514(9)
C169_3 H16E_3 0.9700
C169_3 H16F_3 0.9700
C169_3 C170_3 1.530(8)
C170_3 H17A_3 0.9700
C170_3 H17B_3 0.9700
C171_3 C172_3 1.371(8)
C171_3 C176_3 1.406(8)
C172_3 H172_3 0.9300
C172_3 C173_3 1.392(9)
C173_3 H173_3 0.9300
C173_3 C174_3 1.391(9)
C174_3 C175_3 1.389(9)
C174_3 O177_3 1.366(7)
C175_3 H175_3 0.9300
C175_3 C176_3 1.382(8)
C176_3 H176_3 0.9300
O177_3 C178_3 1.415(10)
C178_3 H17C_3 0.9600
C178_3 H17D_3 0.9600
C178_3 H17E_3 0.9600
C181_3 C182_3 1.467(7)
C182_3 O183_3 1.215(6)
C182_3 O184_3 1.340(6)
O184_3 C185_3 1.473(6)
C185_3 H185_3 0.9800
C185_3 C186_3 1.524(7)
C185_3 C190_3 1.495(9)
C186_3 H186_3 0.9800
C186_3 C187_3 1.533(8)
C186_3 C191_3 1.514(8)
C187_3 H18A_3 0.9700
C187_3 H18B_3 0.9700
C187_3 C188_3 1.510(9)
C188_3 H18C_3 0.9700
C188_3 H18D_3 0.9700
C188_3 C189_3 1.506(10)
C189_3 H18E_3 0.9700
C189_3 H18F_3 0.9700
C189_3 C190_3 1.529(9)
C190_3 H19A_3 0.9700
C190_3 H19B_3 0.9700
C191_3 C192_3 1.392(9)
C191_3 C196_3 1.368(9)
C192_3 H192_3 0.9300
C192_3 C193_3 1.390(11)
C193_3 H193_3 0.9300
C193_3 C194_3 1.399(11)
C194_3 C195_3 1.368(10)
C194_3 O197_3 1.365(9)
C195_3 H195_3 0.9300
C195_3 C196_3 1.396(9)
C196_3 H196_3 0.9300
O197_3 C198_3 1.419(9)
C198_3 H19C_3 0.9600
C198_3 H19D_3 0.9600
C198_3 H19E_3 0.9600
C101_4 C102_4 1.455(7)
C101_4 C121_4 1.404(7)
C101_4 C181_4 1.423(7)
C102_4 O103_4 1.221(7)
C102_4 O104_4 1.341(6)
O104_4 C105_4 1.461(6)
C105_4 H105_4 0.9800
C105_4 C106_4 1.538(7)
C105_4 C110_4 1.518(9)
C106_4 H106_4 0.9800
C106_4 C107_4 1.536(8)
C106_4 C111_4 1.502(9)
C107_4 H10A_4 0.9700
C107_4 H10B_4 0.9700
C107_4 C108_4 1.522(11)
C108_4 H10C_4 0.9700
C108_4 H10D_4 0.9700
C108_4 C109_4 1.516(10)
C109_4 H10E_4 0.9700
C109_4 H10F_4 0.9700
C109_4 C110_4 1.519(9)
C110_4 H11A_4 0.9700
C110_4 H11B_4 0.9700
C111_4 C112_4 1.385(8)
C111_4 C116_4 1.380(9)
C112_4 H112_4 0.9300
C112_4 C113_4 1.377(9)
C113_4 H113_4 0.9300
C113_4 C114_4 1.386(9)
C114_4 C115_4 1.389(10)
C114_4 O117_4 1.359(9)
C115_4 H115_4 0.9300
C115_4 C116_4 1.379(11)
C116_4 H116_4 0.9300
O117_4 C118_4 1.426(9)
C118_4 H11C_4 0.9600
C118_4 H11D_4 0.9600
C118_4 H11E_4 0.9600
C121_4 C122_4 1.493(7)
C121_4 C141_4 1.410(7)
C122_4 O123_4 1.205(7)
C122_4 O124_4 1.345(7)
O124_4 C125_4 1.467(7)
C125_4 H125_4 0.9800
C125_4 C126_4 1.526(11)
C125_4 C130_4 1.521(10)
C126_4 H126_4 0.9800
C126_4 C127_4 1.555(12)
C126_4 C131_4 1.536(10)
C127_4 H12A_4 0.9700
C127_4 H12B_4 0.9700
C127_4 C128_4 1.519(15)
C128_4 H12C_4 0.9700
C128_4 H12D_4 0.9700
C128_4 C129_4 1.57(3)
C129_4 H12E_4 0.9700
C129_4 H12F_4 0.9700
C129_4 C130_4 1.547(12)
C130_4 H13A_4 0.9700
C130_4 H13B_4 0.9700
C131_4 C132_4 1.378(11)
C131_4 C136_4 1.420(11)
C132_4 H132_4 0.9300
C132_4 C133_4 1.374(10)
C133_4 H133_4 0.9300
C133_4 C134_4 1.396(9)
C134_4 C135_4 1.375(10)
C134_4 O137_4 1.380(8)
C135_4 H135_4 0.9300
C135_4 C136_4 1.356(11)
C136_4 H136_4 0.9300
O137_4 C138_4 1.418(9)
C138_4 H13C_4 0.9600
C138_4 H13D_4 0.9600
C138_4 H13E_4 0.9600
C141_4 C142_4 1.453(7)
C141_4 C161_4 1.420(7)
C142_4 O143_4 1.210(6)
C142_4 O144_4 1.341(6)
O144_4 C145_4 1.477(7)
C145_4 H145_4 0.9800
C145_4 C146_4 1.500(11)
C145_4 C150_4 1.523(14)
C146_4 H146_4 0.9800
C146_4 C147_4 1.571(12)
C146_4 C151_4 1.490(17)
C147_4 H14A_4 0.9700
C147_4 H14B_4 0.9700
C147_4 C148_4 1.488(17)
C148_4 H14C_4 0.9700
C148_4 H14D_4 0.9700
C148_4 C149_4 1.474(16)
C149_4 H14E_4 0.9700
C149_4 H14F_4 0.9700
C149_4 C150_4 1.539(10)
C150_4 H15A_4 0.9700
C150_4 H15B_4 0.9700
C151_4 C152_4 1.319(16)
C151_4 C156_4 1.398(14)
C152_4 H152_4 0.9300
C152_4 C153_4 1.365(19)
C153_4 H153_4 0.9300
C153_4 C154_4 1.420(16)
C154_4 C155_4 1.365(13)
C154_4 O157_4 1.375(15)
C155_4 H155_4 0.9300
C155_4 C156_4 1.339(17)
C156_4 H156_4 0.9300
O157_4 C158_4 1.370(13)
C158_4 H15C_4 0.9600
C158_4 H15D_4 0.9600
C158_4 H15E_4 0.9600
C161_4 C162_4 1.466(7)
C161_4 C181_4 1.388(7)
C162_4 O163_4 1.205(6)
C162_4 O164_4 1.361(6)
O164_4 C165_4 1.450(6)
C165_4 H165_4 0.9800
C165_4 C166_4 1.517(7)
C165_4 C170_4 1.515(8)
C166_4 H166_4 0.9800
C166_4 C167_4 1.551(8)
C166_4 C171_4 1.522(8)
C167_4 H16A_4 0.9700
C167_4 H16B_4 0.9700
C167_4 C168_4 1.509(11)
C168_4 H16C_4 0.9700
C168_4 H16D_4 0.9700
C168_4 C169_4 1.529(10)
C169_4 H16E_4 0.9700
C169_4 H16F_4 0.9700
C169_4 C170_4 1.539(8)
C170_4 H17A_4 0.9700
C170_4 H17B_4 0.9700
C171_4 C172_4 1.366(8)
C171_4 C176_4 1.386(8)
C172_4 H172_4 0.9300
C172_4 C173_4 1.386(9)
C173_4 H173_4 0.9300
C173_4 C174_4 1.378(9)
C174_4 C175_4 1.379(11)
C174_4 O177_4 1.370(8)
C175_4 H175_4 0.9300
C175_4 C176_4 1.400(11)
C176_4 H176_4 0.9300
O177_4 C178_4 1.441(10)
C178_4 H17C_4 0.9600
C178_4 H17D_4 0.9600
C178_4 H17E_4 0.9600
C181_4 C182_4 1.484(7)
C182_4 O183_4 1.216(6)
C182_4 O184_4 1.344(6)
O184_4 C185_4 1.470(6)
C185_4 H185_4 0.9800
C185_4 C186_4 1.527(7)
C185_4 C190_4 1.509(7)
C186_4 H186_4 0.9800
C186_4 C187_4 1.547(8)
C186_4 C191_4 1.509(7)
C187_4 H18A_4 0.9700
C187_4 H18B_4 0.9700
C187_4 C188_4 1.531(8)
C188_4 H18C_4 0.9700
C188_4 H18D_4 0.9700
C188_4 C189_4 1.506(9)
C189_4 H18E_4 0.9700
C189_4 H18F_4 0.9700
C189_4 C190_4 1.536(8)
C190_4 H19A_4 0.9700
C190_4 H19B_4 0.9700
C191_4 C192_4 1.387(7)
C191_4 C196_4 1.412(7)
C192_4 H192_4 0.9300
C192_4 C193_4 1.403(7)
C193_4 H193_4 0.9300
C193_4 C194_4 1.396(7)
C194_4 C195_4 1.394(7)
C194_4 O197_4 1.361(6)
C195_4 H195_4 0.9300
C195_4 C196_4 1.377(8)
C196_4 H196_4 0.9300
O197_4 C198_4 1.429(6)
C198_4 H19C_4 0.9600
C198_4 H19D_4 0.9600
C198_4 H19E_4 0.9600

loop_
_geom_torsion_atom_site_label_1
_geom_torsion_atom_site_label_2
_geom_torsion_atom_site_label_3
_geom_torsion_atom_site_label_4
_geom_torsion
C101_1 C102_1 O104_1 C105_1 171.3(4)
C101_1 C121_1 C122_1 O123_1 -39.5(7)
C101_1 C121_1 C122_1 O124_1 140.4(4)
C101_1 C121_1 C141_1 C142_1 170.3(4)
C101_1 C121_1 C141_1 C161_1 -0.9(4)
C101_1 C181_1 C182_1 O183_1 134.6(5)
C101_1 C181_1 C182_1 O184_1 -43.4(6)
C102_1 C101_1 C121_1 C122_1 2.2(6)
C102_1 C101_1 C121_1 C141_1 -169.3(4)
C102_1 C101_1 C181_1 C161_1 169.8(4)
C102_1 C101_1 C181_1 C182_1 -0.2(6)
C102_1 O104_1 C105_1 C106_1 154.2(4)
C102_1 O104_1 C105_1 C110_1 -83.9(5)
O103_1 C102_1 O104_1 C105_1 -8.2(7)
O104_1 C105_1 C106_1 C107_1 175.4(4)
O104_1 C105_1 C106_1 C111_1 -61.7(5)
O104_1 C105_1 C110_1 C109_1 -177.3(5)
C105_1 C106_1 C107_1 C108_1 -52.6(7)
C105_1 C106_1 C111_1 C112_1 143.1(5)
C105_1 C106_1 C111_1 C116_1 -42.8(7)
C106_1 C105_1 C110_1 C109_1 -58.8(6)
C106_1 C107_1 C108_1 C109_1 54.0(7)
C106_1 C111_1 C112_1 C113_1 173.8(5)
C106_1 C111_1 C116_1 C115_1 -172.4(5)
C107_1 C106_1 C111_1 C112_1 -94.1(6)
C107_1 C106_1 C111_1 C116_1 80.0(6)
C107_1 C108_1 C109_1 C110_1 -55.6(8)
C108_1 C109_1 C110_1 C105_1 56.9(7)
C110_1 C105_1 C106_1 C107_1 55.4(6)
C110_1 C105_1 C106_1 C111_1 178.4(4)
C111_1 C106_1 C107_1 C108_1 -178.1(5)
C111_1 C112_1 C113_1 C114_1 -0.7(9)
C112_1 C111_1 C116_1 C115_1 1.9(8)
C112_1 C113_1 C114_1 C115_1 0.9(9)
C112_1 C113_1 C114_1 O117_1 -177.5(5)
C113_1 C114_1 C115_1 C116_1 0.3(8)
C113_1 C114_1 O117_1 C118_1 5.2(9)
C114_1 C115_1 C116_1 C111_1 -1.7(8)
C115_1 C114_1 O117_1 C118_1 -173.2(6)
C116_1 C111_1 C112_1 C113_1 -0.7(9)
O117_1 C114_1 C115_1 C116_1 178.8(5)
C121_1 C101_1 C102_1 O103_1 121.4(5)
C121_1 C101_1 C102_1 O104_1 -58.1(5)
C121_1 C101_1 C181_1 C161_1 0.0(4)
C121_1 C101_1 C181_1 C182_1 -170.0(4)
C121_1 C122_1 O124_1 C125_1 167.0(4)
C121_1 C141_1 C142_1 O143_1 -42.0(7)
C121_1 C141_1 C142_1 O144_1 139.4(4)
C121_1 C141_1 C161_1 C162_1 172.8(4)
C121_1 C141_1 C161_1 C181_1 0.9(4)
C122_1 C121_1 C141_1 C142_1 -1.0(7)
C122_1 C121_1 C141_1 C161_1 -172.2(4)
C122_1 O124_1 C125_1 C126_1 137.5(5)
C122_1 O124_1 C125_1 C130_1 -101.4(5)
O123_1 C122_1 O124_1 C125_1 -13.0(8)
O124_1 C125_1 C126_1 C127_1 174.2(5)
O124_1 C125_1 C126_1 C131_1 -62.0(6)
O124_1 C125_1 C130_1 C129_1 -177.6(6)
C125_1 C126_1 C127_1 C128_1 -53.2(9)
C125_1 C126_1 C131_1 C132_1 120.6(6)
C125_1 C126_1 C131_1 C136_1 -61.2(7)
C126_1 C125_1 C130_1 C129_1 -59.2(7)
C126_1 C127_1 C128_1 C129_1 54.6(10)
C126_1 C131_1 C132_1 C133_1 176.7(5)
C126_1 C131_1 C136_1 C135_1 -177.1(6)
C127_1 C126_1 C131_1 C132_1 -116.3(7)
C127_1 C126_1 C131_1 C136_1 61.9(8)
C127_1 C128_1 C129_1 C130_1 -56.7(10)
C128_1 C129_1 C130_1 C125_1 58.7(9)
C130_1 C125_1 C126_1 C127_1 56.0(7)
C130_1 C125_1 C126_1 C131_1 179.8(5)
C131_1 C126_1 C127_1 C128_1 -179.1(7)
C131_1 C132_1 C133_1 C134_1 0.7(9)
C132_1 C131_1 C136_1 C135_1 1.2(9)
C132_1 C133_1 C134_1 C135_1 0.5(8)
C132_1 C133_1 C134_1 O137_1 178.5(5)
C133_1 C134_1 C135_1 C136_1 -0.9(9)
C133_1 C134_1 O137_1 C138_1 8.9(8)
C134_1 C135_1 C136_1 C131_1 0.0(9)
C135_1 C134_1 O137_1 C138_1 -173.0(5)
C136_1 C131_1 C132_1 C133_1 -1.6(8)
O137_1 C134_1 C135_1 C136_1 -179.1(5)
C141_1 C121_1 C122_1 O123_1 130.4(5)
C141_1 C121_1 C122_1 O124_1 -49.7(6)
C141_1 C142_1 O144_1 C145_1 166.6(4)
C141_1 C161_1 C162_1 O163_1 -49.7(7)
C141_1 C161_1 C162_1 O164_1 131.4(4)
C141_1 C161_1 C181_1 C101_1 -0.6(4)
C141_1 C161_1 C181_1 C182_1 169.6(4)
C142_1 C141_1 C161_1 C162_1 1.5(6)
C142_1 C141_1 C161_1 C181_1 -170.4(4)
C142_1 O144_1 C145_1 C146_1 131.0(4)
C142_1 O144_1 C145_1 C150_1 -108.2(5)
O143_1 C142_1 O144_1 C145_1 -12.0(7)
O144_1 C145_1 C146_1 C147_1 169.6(4)
O144_1 C145_1 C146_1 C151_1 -66.3(5)
O144_1 C145_1 C150_1 C149_1 -174.2(5)
C145_1 C146_1 C147_1 C148_1 -53.5(7)
C145_1 C146_1 C151_1 C152_1 101.5(6)
C145_1 C146_1 C151_1 C156_1 -81.1(6)
C146_1 C145_1 C150_1 C149_1 -56.1(7)
C146_1 C147_1 C148_1 C149_1 57.4(8)
C146_1 C151_1 C152_1 C153_1 176.4(5)
C146_1 C151_1 C156_1 C155_1 -175.6(5)
C147_1 C146_1 C151_1 C152_1 -134.6(5)
C147_1 C146_1 C151_1 C156_1 42.8(7)
C147_1 C148_1 C149_1 C150_1 -58.6(7)
C148_1 C149_1 C150_1 C145_1 58.6(7)
C150_1 C145_1 C146_1 C147_1 52.3(6)
C150_1 C145_1 C146_1 C151_1 176.4(4)
C151_1 C146_1 C147_1 C148_1 -179.0(5)
C151_1 C152_1 C153_1 C154_1 -1.4(8)
C152_1 C151_1 C156_1 C155_1 1.9(9)
C152_1 C153_1 C154_1 C155_1 3.2(9)
C152_1 C153_1 C154_1 O157_1 -177.9(6)
C153_1 C154_1 C155_1 C156_1 -2.4(10)
C153_1 C154_1 O157_1 C158_1 6.3(10)
C154_1 C155_1 C156_1 C151_1 -0.2(10)
C155_1 C154_1 O157_1 C158_1 -174.8(7)
C156_1 C151_1 C152_1 C153_1 -1.1(8)
O157_1 C154_1 C155_1 C156_1 178.6(6)
C161_1 C141_1 C142_1 O143_1 127.8(6)
C161_1 C141_1 C142_1 O144_1 -50.8(6)
C161_1 C162_1 O164_1 C165_1 168.4(4)
C161_1 C181_1 C182_1 O183_1 -33.8(7)
C161_1 C181_1 C182_1 O184_1 148.2(4)
C162_1 C161_1 C181_1 C101_1 -172.8(4)
C162_1 C161_1 C181_1 C182_1 -2.6(6)
C162_1 O164_1 C165_1 C166_1 146.0(4)
C162_1 O164_1 C165_1 C170_1 -91.0(5)
O163_1 C162_1 O164_1 C165_1 -10.6(7)
O164_1 C165_1 C166_1 C167_1 167.2(5)
O164_1 C165_1 C166_1 C171_1 -68.0(5)
O164_1 C165_1 C170_1 C169_1 -169.3(5)
C165_1 C166_1 C167_1 C168_1 -51.5(8)
C165_1 C166_1 C171_1 C172_1 -80.3(6)
C165_1 C166_1 C171_1 C176_1 99.7(6)
C166_1 C165_1 C170_1 C169_1 -50.8(7)
C166_1 C167_1 C168_1 C169_1 57.3(8)
C166_1 C171_1 C172_1 C173_1 -179.8(5)
C166_1 C171_1 C176_1 C175_1 -179.3(5)
C167_1 C166_1 C171_1 C172_1 44.1(7)
C167_1 C166_1 C171_1 C176_1 -135.8(6)
C167_1 C168_1 C169_1 C170_1 -57.9(8)
C168_1 C169_1 C170_1 C165_1 54.9(8)
C170_1 C165_1 C166_1 C167_1 48.4(6)
C170_1 C165_1 C166_1 C171_1 173.3(5)
C171_1 C166_1 C167_1 C168_1 -176.3(6)
C171_1 C172_1 C173_1 C174_1 -0.6(9)
C172_1 C171_1 C176_1 C175_1 0.7(8)
C172_1 C173_1 C174_1 C175_1 0.2(9)
C172_1 C173_1 C174_1 O177_1 179.3(6)
C173_1 C174_1 C175_1 C176_1 0.7(9)
C173_1 C174_1 O177_1 C178_1 178.1(6)
C174_1 C175_1 C176_1 C171_1 -1.1(9)
C175_1 C174_1 O177_1 C178_1 -2.9(10)
C176_1 C171_1 C172_1 C173_1 0.1(8)
O177_1 C174_1 C175_1 C176_1 -178.4(6)
C181_1 C101_1 C102_1 O103_1 -46.6(7)
C181_1 C101_1 C102_1 O104_1 133.9(4)
C181_1 C101_1 C121_1 C122_1 172.0(4)
C181_1 C101_1 C121_1 C141_1 0.5(4)
C181_1 C161_1 C162_1 O163_1 120.9(5)
C181_1 C161_1 C162_1 O164_1 -58.0(5)
C181_1 C182_1 O184_1 C185_1 170.2(4)
C182_1 O184_1 C185_1 C186_1 149.8(4)
C182_1 O184_1 C185_1 C190_1 -87.9(5)
O183_1 C182_1 O184_1 C185_1 -7.8(7)
O184_1 C185_1 C186_1 C187_1 177.5(4)
O184_1 C185_1 C186_1 C191_1 -57.1(6)
O184_1 C185_1 C190_1 C189_1 -179.0(4)
C185_1 C186_1 C187_1 C188_1 -53.5(6)
C185_1 C186_1 C191_1 C192_1 159.6(5)
C185_1 C186_1 C191_1 C196_1 -21.8(8)
C186_1 C185_1 C190_1 C189_1 -59.7(6)
C186_1 C187_1 C188_1 C189_1 53.3(7)
C186_1 C191_1 C192_1 C193_1 179.6(6)
C186_1 C191_1 C196_1 C195_1 -178.5(5)
C187_1 C186_1 C191_1 C192_1 -76.4(6)
C187_1 C186_1 C191_1 C196_1 102.1(6)
C187_1 C188_1 C189_1 C190_1 -53.8(7)
C188_1 C189_1 C190_1 C185_1 56.2(7)
C190_1 C185_1 C186_1 C187_1 57.4(6)
C190_1 C185_1 C186_1 C191_1 -177.2(4)
C191_1 C186_1 C187_1 C188_1 179.1(5)
C191_1 C192_1 C193_1 C194_1 -0.4(10)
C192_1 C191_1 C196_1 C195_1 0.0(9)
C192_1 C193_1 C194_1 C195_1 -1.3(10)
C192_1 C193_1 C194_1 O197_1 -179.8(6)
C193_1 C194_1 C195_1 C196_1 2.2(9)
C193_1 C194_1 O197_1 C198_1 -175.6(7)
C194_1 C195_1 C196_1 C191_1 -1.6(9)
C195_1 C194_1 O197_1 C198_1 5.9(10)
C196_1 C191_1 C192_1 C193_1 1.0(9)
O197_1 C194_1 C195_1 C196_1 -179.3(6)
C101_2 C102_2 O104_2 C105_2 168.1(5)
C101_2 C121_2 C122_2 O123_2 -55.3(7)
C101_2 C121_2 C122_2 O124_2 127.4(5)
C101_2 C121_2 C141_2 C142_2 171.7(4)
C101_2 C121_2 C141_2 C161_2 1.1(5)
C101_2 C181_2 C182_2 O183_2 135.7(6)
C101_2 C181_2 C182_2 O184_2 -45.6(7)
C102_2 C101_2 C121_2 C122_2 -3.4(7)
C102_2 C101_2 C121_2 C141_2 -170.7(4)
C102_2 C101_2 C181_2 C161_2 169.8(4)
C102_2 C101_2 C181_2 C182_2 -3.6(7)
C102_2 O104_2 C105_2 C106_2 134.8(5)
C102_2 O104_2 C105_2 C110_2 -104.3(5)
O103_2 C102_2 O104_2 C105_2 -13.2(9)
O104_2 C105_2 C106_2 C107_2 174.5(5)
O104_2 C105_2 C106_2 C111_2 -61.6(6)
O104_2 C105_2 C110_2 C109_2 -177.4(4)
C105_2 C106_2 C107_2 C108_2 -54.2(7)
C105_2 C106_2 C111_2 C112_2 124.9(6)
C105_2 C106_2 C111_2 C116_2 -59.8(8)
C106_2 C105_2 C110_2 C109_2 -58.4(6)
C106_2 C107_2 C108_2 C109_2 54.9(7)
C106_2 C111_2 C112_2 C113_2 175.6(6)
C106_2 C111_2 C116_2 C115_2 -174.5(9)
C107_2 C106_2 C111_2 C112_2 -111.7(6)
C107_2 C106_2 C111_2 C116_2 63.6(8)
C107_2 C108_2 C109_2 C110_2 -55.5(9)
C108_2 C109_2 C110_2 C105_2 57.0(8)
C110_2 C105_2 C106_2 C107_2 55.8(7)
C110_2 C105_2 C106_2 C111_2 179.8(5)
C111_2 C106_2 C107_2 C108_2 -179.6(5)
C111_2 C112_2 C113_2 C114_2 -0.1(10)
C112_2 C111_2 C116_2 C115_2 1.0(13)
C112_2 C113_2 C114_2 C115_2 -0.9(12)
C112_2 C113_2 C114_2 O117_2 -178.6(7)
C113_2 C114_2 C115_2 C116_2 1.9(15)
C113_2 C114_2 O117_2 C118_2 7.9(12)
C114_2 C115_2 C116_2 C111_2 -2.0(16)
C115_2 C114_2 O117_2 C118_2 -169.9(9)
C116_2 C111_2 C112_2 C113_2 0.0(10)
O117_2 C114_2 C115_2 C116_2 179.8(9)
C121_2 C101_2 C102_2 O103_2 137.8(6)
C121_2 C101_2 C102_2 O104_2 -43.6(7)
C121_2 C101_2 C181_2 C161_2 -0.5(5)
C121_2 C101_2 C181_2 C182_2 -173.9(4)
C121_2 C122_2 O124_2 C125_2 163.5(5)
C121_2 C141_2 C142_2 O143_2 -38.9(7)
C121_2 C141_2 C142_2 O144_2 141.7(4)
C121_2 C141_2 C161_2 C162_2 171.4(4)
C121_2 C141_2 C161_2 C181_2 -1.4(5)
C122_2 C121_2 C141_2 C142_2 4.4(7)
C122_2 C121_2 C141_2 C161_2 -166.2(4)
C122_2 O124_2 C125_2 C126_2 145.7(5)
C122_2 O124_2 C125_2 C130_2 -92.3(6)
O123_2 C122_2 O124_2 C125_2 -13.8(7)
O124_2 C125_2 C126_2 C127_2 167.6(5)
O124_2 C125_2 C126_2 C131_2 -69.2(6)
O124_2 C125_2 C130_2 C129_2 -173.3(6)
C125_2 C126_2 C127_2 C128_2 -51.1(8)
C125_2 C126_2 C131_2 C132_2 105.4(6)
C125_2 C126_2 C131_2 C136_2 -77.4(7)
C126_2 C125_2 C130_2 C129_2 -54.4(8)
C126_2 C127_2 C128_2 C129_2 55.5(9)
C126_2 C131_2 C132_2 C133_2 176.4(6)
C126_2 C131_2 C136_2 C135_2 -174.9(6)
C127_2 C126_2 C131_2 C132_2 -131.2(6)
C127_2 C126_2 C131_2 C136_2 46.0(7)
C127_2 C128_2 C129_2 C130_2 -56.6(9)
C128_2 C129_2 C130_2 C125_2 56.2(9)
C130_2 C125_2 C126_2 C127_2 49.9(7)
C130_2 C125_2 C126_2 C131_2 173.1(5)
C131_2 C126_2 C127_2 C128_2 -176.3(6)
C131_2 C132_2 C133_2 C134_2 -2.8(11)
C132_2 C131_2 C136_2 C135_2 2.4(10)
C132_2 C133_2 C134_2 C135_2 4.8(11)
C132_2 C133_2 C134_2 O137_2 -178.8(14)
C132_2 C133_2 C134_2 O237_2 -174(2)
C133_2 C134_2 C135_2 C136_2 -3.2(11)
C133_2 C134_2 O137_2 C138_2 -1(2)
C133_2 C134_2 O237_2 C238_2 169(3)
C134_2 C135_2 C136_2 C131_2 -0.4(11)
C135_2 C134_2 O137_2 C138_2 175.6(12)
C135_2 C134_2 O237_2 C238_2 -10(5)
C136_2 C131_2 C132_2 C133_2 -0.8(10)
O137_2 C134_2 C135_2 C136_2 179.8(13)
O237_2 C134_2 C135_2 C136_2 175(2)
C141_2 C121_2 C122_2 O123_2 109.8(6)
C141_2 C121_2 C122_2 O124_2 -67.5(6)
C141_2 C142_2 O144_2 C145_2 168.7(4)
C141_2 C161_2 C162_2 O163_2 -48.3(7)
C141_2 C161_2 C162_2 O164_2 131.0(5)
C141_2 C161_2 C181_2 C101_2 1.1(5)
C141_2 C161_2 C181_2 C182_2 174.7(4)
C142_2 C141_2 C161_2 C162_2 0.7(7)
C142_2 C141_2 C161_2 C181_2 -172.1(4)
C142_2 O144_2 C145_2 C146_2 136.1(4)
C142_2 O144_2 C145_2 C150_2 -101.6(5)
O143_2 C142_2 O144_2 C145_2 -10.7(7)
O144_2 C145_2 C146_2 C147_2 167.2(4)
O144_2 C145_2 C146_2 C151_2 -70.6(5)
O144_2 C145_2 C150_2 C149_2 -174.6(4)
C145_2 C146_2 C147_2 C148_2 -48.1(6)
C145_2 C146_2 C151_2 C152_2 121.0(5)
C145_2 C146_2 C151_2 C156_2 -60.5(6)
C146_2 C145_2 C150_2 C149_2 -56.5(6)
C146_2 C147_2 C148_2 C149_2 54.1(6)
C146_2 C151_2 C152_2 C153_2 178.1(5)
C146_2 C151_2 C156_2 C155_2 -177.6(5)
C147_2 C146_2 C151_2 C152_2 -116.4(6)
C147_2 C146_2 C151_2 C156_2 62.1(6)
C147_2 C148_2 C149_2 C150_2 -59.6(7)
C148_2 C149_2 C150_2 C145_2 60.9(6)
C150_2 C145_2 C146_2 C147_2 49.0(6)
C150_2 C145_2 C146_2 C151_2 171.1(4)
C151_2 C146_2 C147_2 C148_2 -171.2(4)
C151_2 C152_2 C153_2 C154_2 -0.4(9)
C152_2 C151_2 C156_2 C155_2 0.9(8)
C152_2 C153_2 C154_2 C155_2 0.7(9)
C152_2 C153_2 C154_2 O157_2 178.9(5)
C153_2 C154_2 C155_2 C156_2 -0.2(9)
C153_2 C154_2 O157_2 C158_2 15.1(8)
C154_2 C155_2 C156_2 C151_2 -0.7(9)
C155_2 C154_2 O157_2 C158_2 -166.6(5)
C156_2 C151_2 C152_2 C153_2 -0.4(8)
O157_2 C154_2 C155_2 C156_2 -178.6(5)
C161_2 C141_2 C142_2 O143_2 130.2(5)
C161_2 C141_2 C142_2 O144_2 -49.1(6)
C161_2 C162_2 O164_2 C165_2 173.7(4)
C161_2 C181_2 C182_2 O183_2 -36.6(8)
C161_2 C181_2 C182_2 O184_2 142.0(5)
C162_2 C161_2 C181_2 C101_2 -171.6(4)
C162_2 C161_2 C181_2 C182_2 2.0(7)
C162_2 O164_2 C165_2 C166_2 149.2(5)
C162_2 O164_2 C165_2 C170_2 -90.0(6)
O163_2 C162_2 O164_2 C165_2 -7.1(7)
O164_2 C165_2 C166_2 C167_2 179.2(5)
O164_2 C165_2 C166_2 C171_2 -56.2(7)
O164_2 C165_2 C170_2 C169_2 -179.3(5)
C165_2 C166_2 C167_2 C168_2 -57.7(8)
C165_2 C166_2 C171_2 C172_2 -63.9(7)
C165_2 C166_2 C171_2 C176_2 117.8(6)
C166_2 C165_2 C170_2 C169_2 -59.4(7)
C166_2 C167_2 C168_2 C169_2 55.2(9)
C166_2 C171_2 C172_2 C173_2 -177.9(5)
C166_2 C171_2 C176_2 C175_2 178.8(6)
C167_2 C166_2 C171_2 C172_2 58.9(7)
C167_2 C166_2 C171_2 C176_2 -119.4(7)
C167_2 C168_2 C169_2 C170_2 -53.6(10)
C168_2 C169_2 C170_2 C165_2 56.2(8)
C170_2 C165_2 C166_2 C167_2 58.8(7)
C170_2 C165_2 C166_2 C171_2 -176.7(5)
C171_2 C166_2 C167_2 C168_2 177.0(6)
C171_2 C172_2 C173_2 C174_2 -0.8(8)
C172_2 C171_2 C176_2 C175_2 0.5(9)
C172_2 C173_2 C174_2 C175_2 0.1(8)
C172_2 C173_2 C174_2 O177_2 -179.5(5)
C173_2 C174_2 C175_2 C176_2 0.8(9)
C173_2 C174_2 O177_2 C178_2 171.0(6)
C174_2 C175_2 C176_2 C171_2 -1.1(10)
C175_2 C174_2 O177_2 C178_2 -8.7(9)
C176_2 C171_2 C172_2 C173_2 0.5(8)
O177_2 C174_2 C175_2 C176_2 -179.6(6)
C181_2 C101_2 C102_2 O103_2 -30.8(9)
C181_2 C101_2 C102_2 O104_2 147.8(5)
C181_2 C101_2 C121_2 C122_2 166.8(4)
C181_2 C101_2 C121_2 C141_2 -0.4(5)
C181_2 C161_2 C162_2 O163_2 123.3(6)
C181_2 C161_2 C162_2 O164_2 -57.5(6)
C181_2 C182_2 O184_2 C185_2 169.2(6)
C182_2 O184_2 C185_2 C186_2 148.1(6)
C182_2 O184_2 C185_2 C190_2 -91.1(7)
O183_2 C182_2 O184_2 C185_2 -12.1(9)
O184_2 C185_2 C186_2 C187_2 177.2(7)
O184_2 C185_2 C186_2 C191_2 -57.7(8)
O184_2 C185_2 C190_2 C189_2 -177.1(6)
C185_2 C186_2 C187_2 C188_2 -57.3(9)
C185_2 C186_2 C191_2 C192_2 144.3(9)
C185_2 C186_2 C191_2 C196_2 -36.4(10)
C186_2 C185_2 C190_2 C189_2 -58.9(8)
C186_2 C187_2 C188_2 C189_2 57.5(10)
C186_2 C191_2 C192_2 C193_2 -180.0(11)
C186_2 C191_2 C196_2 C195_2 -178.9(8)
C187_2 C186_2 C191_2 C192_2 -92.9(10)
C187_2 C186_2 C191_2 C196_2 86.4(9)
C187_2 C188_2 C189_2 C190_2 -55.1(13)
C188_2 C189_2 C190_2 C185_2 55.9(11)
C190_2 C185_2 C186_2 C187_2 56.8(9)
C190_2 C185_2 C186_2 C191_2 -178.1(6)
C191_2 C186_2 C187_2 C188_2 176.9(6)
C191_2 C192_2 C193_2 C194_2 -1(2)
C192_2 C191_2 C196_2 C195_2 0.5(13)
C192_2 C193_2 C194_2 C195_2 0.7(17)
C192_2 C193_2 C194_2 O197_2 179.3(10)
C193_2 C194_2 C195_2 C196_2 0.3(15)
C193_2 C194_2 O197_2 C198_2 12.4(14)
C194_2 C195_2 C196_2 C191_2 -0.9(14)
C195_2 C194_2 O197_2 C198_2 -169.0(9)
C196_2 C191_2 C192_2 C193_2 0.6(17)
O197_2 C194_2 C195_2 C196_2 -178.4(8)
C101_3 C102_3 O104_3 C105_3 169.6(5)
C101_3 C121_3 C122_3 O123_3 140.5(6)
C101_3 C121_3 C122_3 O124_3 -38.7(7)
C101_3 C121_3 C141_3 C142_3 -170.7(4)
C101_3 C121_3 C141_3 C161_3 0.9(5)
C101_3 C181_3 C182_3 O183_3 -48.3(7)
C101_3 C181_3 C182_3 O184_3 131.5(5)
C102_3 C101_3 C121_3 C122_3 -6.8(7)
C102_3 C101_3 C121_3 C141_3 169.3(4)
C102_3 C101_3 C181_3 C161_3 -169.9(4)
C102_3 C101_3 C181_3 C182_3 2.7(7)
C102_3 O104_3 C105_3 C106_3 150.6(6)
C102_3 O104_3 C105_3 C110_3 -84.6(7)
O103_3 C102_3 O104_3 C105_3 -9.1(9)
O104_3 C105_3 C106_3 C107_3 172.7(7)
O104_3 C105_3 C106_3 C111_3 -63.0(7)
O104_3 C105_3 C110_3 C109_3 -174.9(6)
C105_3 C106_3 C107_3 C108_3 -51.6(9)
C105_3 C106_3 C111_3 C112_3 117.5(6)
C105_3 C106_3 C111_3 C116_3 -66.0(8)
C106_3 C105_3 C110_3 C109_3 -55.1(9)
C106_3 C107_3 C108_3 C109_3 55.3(10)
C106_3 C111_3 C112_3 C113_3 174.9(6)
C106_3 C111_3 C116_3 C115_3 -175.2(7)
C107_3 C106_3 C111_3 C112_3 -118.6(6)
C107_3 C106_3 C111_3 C116_3 57.9(8)
C107_3 C108_3 C109_3 C110_3 -55.5(11)
C108_3 C109_3 C110_3 C105_3 54.7(11)
C110_3 C105_3 C106_3 C107_3 52.4(9)
C110_3 C105_3 C106_3 C111_3 176.7(6)
C111_3 C106_3 C107_3 C108_3 -178.8(6)
C111_3 C112_3 C113_3 C114_3 0.7(10)
C112_3 C111_3 C116_3 C115_3 1.5(10)
C112_3 C113_3 C114_3 C115_3 0.6(10)
C112_3 C113_3 C114_3 O117_3 179.7(6)
C113_3 C114_3 C115_3 C116_3 -0.8(12)
C113_3 C114_3 O117_3 C118_3 7.4(11)
C114_3 C115_3 C116_3 C111_3 -0.3(13)
C115_3 C114_3 O117_3 C118_3 -173.6(7)
C116_3 C111_3 C112_3 C113_3 -1.7(9)
O117_3 C114_3 C115_3 C116_3 -179.9(7)
C121_3 C101_3 C102_3 O103_3 -49.3(8)
C121_3 C101_3 C102_3 O104_3 132.0(5)
C121_3 C101_3 C181_3 C161_3 0.6(5)
C121_3 C101_3 C181_3 C182_3 173.1(4)
C121_3 C122_3 O124_3 C125_3 168.2(5)
C121_3 C141_3 C142_3 O143_3 112.7(6)
C121_3 C141_3 C142_3 O144_3 -66.1(6)
C121_3 C141_3 C161_3 C162_3 -169.1(4)
C121_3 C141_3 C161_3 C181_3 -0.6(5)
C122_3 C121_3 C141_3 C142_3 5.5(7)
C122_3 C121_3 C141_3 C161_3 177.1(4)
C122_3 O124_3 C125_3 C126_3 140.8(6)
C122_3 O124_3 C125_3 C130_3 -98.2(7)
O123_3 C122_3 O124_3 C125_3 -11.0(9)
O124_3 C125_3 C126_3 C127_3 174.4(7)
O124_3 C125_3 C126_3 C131_3 -62.5(8)
O124_3 C125_3 C130_3 C129_3 -176.6(6)
C125_3 C126_3 C127_3 C128_3 -54.4(11)
C125_3 C126_3 C131_3 C132_3 -33.6(11)
C125_3 C126_3 C131_3 C136_3 147.7(10)
C126_3 C125_3 C130_3 C129_3 -59.2(9)
C126_3 C127_3 C128_3 C129_3 57.1(12)
C126_3 C131_3 C132_3 C133_3 -177.3(8)
C126_3 C131_3 C136_3 C135_3 176.5(12)
C127_3 C126_3 C131_3 C132_3 88.4(10)
C127_3 C126_3 C131_3 C136_3 -90.3(11)
C127_3 C128_3 C129_3 C130_3 -58.3(12)
C128_3 C129_3 C130_3 C125_3 59.2(10)
C130_3 C125_3 C126_3 C127_3 56.4(10)
C130_3 C125_3 C126_3 C131_3 179.5(6)
C131_3 C126_3 C127_3 C128_3 -178.6(7)
C131_3 C132_3 C133_3 C134_3 0.3(15)
C132_3 C131_3 C136_3 C135_3 -2.3(19)
C132_3 C133_3 C134_3 C135_3 -1.4(16)
C132_3 C133_3 C134_3 O137_3 179.0(9)
C133_3 C134_3 C135_3 C136_3 0.6(19)
C133_3 C134_3 O137_3 C138_3 -173.5(11)
C134_3 C135_3 C136_3 C131_3 1(2)
C135_3 C134_3 O137_3 C138_3 6.9(17)
C136_3 C131_3 C132_3 C133_3 1.5(14)
O137_3 C134_3 C135_3 C136_3 -179.8(12)
C141_3 C121_3 C122_3 O123_3 -35.0(8)
C141_3 C121_3 C122_3 O124_3 145.8(5)
C141_3 C142_3 O144_3 C145_3 172.0(4)
C141_3 C161_3 C162_3 O163_3 136.6(5)
C141_3 C161_3 C162_3 O164_3 -40.1(6)
C141_3 C161_3 C181_3 C101_3 0.0(5)
C141_3 C161_3 C181_3 C182_3 -172.6(4)
C142_3 C141_3 C161_3 C162_3 2.7(7)
C142_3 C141_3 C161_3 C181_3 171.2(4)
C142_3 O144_3 C145_3 C146_3 155.5(5)
C142_3 O144_3 C145_3 C150_3 -82.8(5)
O143_3 C142_3 O144_3 C145_3 -6.8(7)
O144_3 C145_3 C146_3 C147_3 179.0(5)
O144_3 C145_3 C146_3 C151_3 -58.3(7)
O144_3 C145_3 C150_3 C149_3 179.7(5)
C145_3 C146_3 C147_3 C148_3 -57.5(7)
C145_3 C146_3 C151_3 C152_3 -50.5(8)
C145_3 C146_3 C151_3 C156_3 135.7(6)
C146_3 C145_3 C150_3 C149_3 -60.3(7)
C146_3 C147_3 C148_3 C149_3 56.4(8)
C146_3 C151_3 C152_3 C153_3 -172.7(6)
C146_3 C151_3 C156_3 C155_3 173.1(6)
C147_3 C146_3 C151_3 C152_3 70.5(7)
C147_3 C146_3 C151_3 C156_3 -103.3(6)
C147_3 C148_3 C149_3 C150_3 -54.2(9)
C148_3 C149_3 C150_3 C145_3 55.6(8)
C150_3 C145_3 C146_3 C147_3 59.3(7)
C150_3 C145_3 C146_3 C151_3 -178.1(5)
C151_3 C146_3 C147_3 C148_3 176.6(5)
C151_3 C152_3 C153_3 C154_3 -0.8(10)
C152_3 C151_3 C156_3 C155_3 -1.0(9)
C152_3 C153_3 C154_3 C155_3 0.0(9)
C152_3 C153_3 C154_3 O157_3 177.9(6)
C153_3 C154_3 C155_3 C156_3 0.3(9)
C153_3 C154_3 O157_3 C158_3 -172.5(6)
C154_3 C155_3 C156_3 C151_3 0.2(10)
C155_3 C154_3 O157_3 C158_3 5.3(9)
C156_3 C151_3 C152_3 C153_3 1.3(9)
O157_3 C154_3 C155_3 C156_3 -177.4(6)
C161_3 C141_3 C142_3 O143_3 -57.6(7)
C161_3 C141_3 C142_3 O144_3 123.5(5)
C161_3 C162_3 O164_3 C165_3 167.5(4)
C161_3 C181_3 C182_3 O183_3 123.0(6)
C161_3 C181_3 C182_3 O184_3 -57.2(6)
C162_3 C161_3 C181_3 C101_3 168.6(4)
C162_3 C161_3 C181_3 C182_3 -3.9(7)
C162_3 O164_3 C165_3 C166_3 126.8(4)
C162_3 O164_3 C165_3 C170_3 -111.5(5)
O163_3 C162_3 O164_3 C165_3 -9.3(7)
O164_3 C165_3 C166_3 C167_3 169.5(4)
O164_3 C165_3 C166_3 C171_3 -66.8(6)
O164_3 C165_3 C170_3 C169_3 -171.3(4)
C165_3 C166_3 C167_3 C168_3 -53.8(6)
C165_3 C166_3 C171_3 C172_3 119.4(6)
C165_3 C166_3 C171_3 C176_3 -63.6(6)
C166_3 C165_3 C170_3 C169_3 -53.9(6)
C166_3 C167_3 C168_3 C169_3 58.0(6)
C166_3 C171_3 C172_3 C173_3 178.1(6)
C166_3 C171_3 C176_3 C175_3 -176.8(5)
C167_3 C166_3 C171_3 C172_3 -117.5(6)
C167_3 C166_3 C171_3 C176_3 59.5(6)
C167_3 C168_3 C169_3 C170_3 -57.5(7)
C168_3 C169_3 C170_3 C165_3 55.6(7)
C170_3 C165_3 C166_3 C167_3 51.7(6)
C170_3 C165_3 C166_3 C171_3 175.4(5)
C171_3 C166_3 C167_3 C168_3 -178.5(5)
C171_3 C172_3 C173_3 C174_3 -2.9(12)
C172_3 C171_3 C176_3 C175_3 0.4(8)
C172_3 C173_3 C174_3 C175_3 3.2(11)
C172_3 C173_3 C174_3 O177_3 -179.8(7)
C173_3 C174_3 C175_3 C176_3 -1.9(10)
C173_3 C174_3 O177_3 C178_3 19.7(11)
C174_3 C175_3 C176_3 C171_3 0.1(9)
C175_3 C174_3 O177_3 C178_3 -163.3(7)
C176_3 C171_3 C172_3 C173_3 1.1(10)
O177_3 C174_3 C175_3 C176_3 -179.1(6)
C181_3 C101_3 C102_3 O103_3 119.4(6)
C181_3 C101_3 C102_3 O104_3 -59.3(7)
C181_3 C101_3 C121_3 C122_3 -177.1(4)
C181_3 C101_3 C121_3 C141_3 -0.9(5)
C181_3 C161_3 C162_3 O163_3 -29.8(7)
C181_3 C161_3 C162_3 O164_3 153.4(4)
C181_3 C182_3 O184_3 C185_3 166.6(4)
C182_3 O184_3 C185_3 C186_3 142.8(4)
C182_3 O184_3 C185_3 C190_3 -94.5(5)
O183_3 C182_3 O184_3 C185_3 -13.6(7)
O184_3 C185_3 C186_3 C187_3 169.6(4)
O184_3 C185_3 C186_3 C191_3 -65.8(6)
O184_3 C185_3 C190_3 C189_3 -172.7(5)
C185_3 C186_3 C187_3 C188_3 -52.0(7)
C185_3 C186_3 C191_3 C192_3 -75.5(8)
C185_3 C186_3 C191_3 C196_3 104.4(6)
C186_3 C185_3 C190_3 C189_3 -54.4(7)
C186_3 C187_3 C188_3 C189_3 55.5(7)
C186_3 C191_3 C192_3 C193_3 -176.2(9)
C186_3 C191_3 C196_3 C195_3 176.3(5)
C187_3 C186_3 C191_3 C192_3 47.6(8)
C187_3 C186_3 C191_3 C196_3 -132.4(6)
C187_3 C188_3 C189_3 C190_3 -55.4(8)
C188_3 C189_3 C190_3 C185_3 55.4(8)
C190_3 C185_3 C186_3 C187_3 51.3(6)
C190_3 C185_3 C186_3 C191_3 175.9(5)
C191_3 C186_3 C187_3 C188_3 -177.3(5)
C191_3 C192_3 C193_3 C194_3 0.5(17)
C192_3 C191_3 C196_3 C195_3 -3.8(10)
C192_3 C193_3 C194_3 C195_3 -5.0(16)
C192_3 C193_3 C194_3 O197_3 178.7(10)
C193_3 C194_3 C195_3 C196_3 5.1(12)
C193_3 C194_3 O197_3 C198_3 179.0(9)
C194_3 C195_3 C196_3 C191_3 -0.7(10)
C195_3 C194_3 O197_3 C198_3 2.9(14)
C196_3 C191_3 C192_3 C193_3 3.8(13)
O197_3 C194_3 C195_3 C196_3 -179.0(8)
C101_4 C102_4 O104_4 C105_4 165.1(4)
C101_4 C121_4 C122_4 O123_4 -55.2(7)
C101_4 C121_4 C122_4 O124_4 126.9(5)
C101_4 C121_4 C141_4 C142_4 171.0(4)
C101_4 C121_4 C141_4 C161_4 0.4(5)
C101_4 C181_4 C182_4 O183_4 119.2(5)
C101_4 C181_4 C182_4 O184_4 -62.2(6)
C102_4 C101_4 C121_4 C122_4 -1.6(7)
C102_4 C101_4 C121_4 C141_4 -172.0(4)
C102_4 C101_4 C181_4 C161_4 172.1(4)
C102_4 C101_4 C181_4 C182_4 2.5(7)
C102_4 O104_4 C105_4 C106_4 116.1(5)
C102_4 O104_4 C105_4 C110_4 -123.1(5)
O103_4 C102_4 O104_4 C105_4 -12.7(7)
O104_4 C105_4 C106_4 C107_4 170.0(5)
O104_4 C105_4 C106_4 C111_4 -64.9(6)
O104_4 C105_4 C110_4 C109_4 -175.6(5)
C105_4 C106_4 C107_4 C108_4 -53.3(8)
C105_4 C106_4 C111_4 C112_4 107.0(6)
C105_4 C106_4 C111_4 C116_4 -75.6(7)
C106_4 C105_4 C110_4 C109_4 -56.8(7)
C106_4 C107_4 C108_4 C109_4 56.1(8)
C106_4 C111_4 C112_4 C113_4 177.0(5)
C106_4 C111_4 C116_4 C115_4 -176.0(6)
C107_4 C106_4 C111_4 C112_4 -129.5(6)
C107_4 C106_4 C111_4 C116_4 47.9(8)
C107_4 C108_4 C109_4 C110_4 -56.7(9)
C108_4 C109_4 C110_4 C105_4 57.7(9)
C110_4 C105_4 C106_4 C107_4 53.2(7)
C110_4 C105_4 C106_4 C111_4 178.3(5)
C111_4 C106_4 C107_4 C108_4 -178.8(6)
C111_4 C112_4 C113_4 C114_4 -0.6(9)
C112_4 C111_4 C116_4 C115_4 1.5(10)
C112_4 C113_4 C114_4 C115_4 0.6(9)
C112_4 C113_4 C114_4 O117_4 -177.5(6)
C113_4 C114_4 C115_4 C116_4 0.4(11)
C113_4 C114_4 O117_4 C118_4 0.3(9)
C114_4 C115_4 C116_4 C111_4 -1.5(12)
C115_4 C114_4 O117_4 C118_4 -177.9(6)
C116_4 C111_4 C112_4 C113_4 -0.5(9)
O117_4 C114_4 C115_4 C116_4 178.7(7)
C121_4 C101_4 C102_4 O103_4 142.6(5)
C121_4 C101_4 C102_4 O104_4 -35.2(6)
C121_4 C101_4 C181_4 C161_4 0.3(5)
C121_4 C101_4 C181_4 C182_4 -169.2(4)
C121_4 C122_4 O124_4 C125_4 167.3(4)
C121_4 C141_4 C142_4 O143_4 -39.9(8)
C121_4 C141_4 C142_4 O144_4 142.4(5)
C121_4 C141_4 C161_4 C162_4 171.6(4)
C121_4 C141_4 C161_4 C181_4 -0.1(5)
C122_4 C121_4 C141_4 C142_4 0.2(7)
C122_4 C121_4 C141_4 C161_4 -170.5(4)
C122_4 O124_4 C125_4 C126_4 148.7(6)
C122_4 O124_4 C125_4 C130_4 -91.1(9)
O123_4 C122_4 O124_4 C125_4 -10.6(8)
O124_4 C125_4 C126_4 C127_4 171.0(8)
O124_4 C125_4 C126_4 C131_4 -66.7(9)
O124_4 C125_4 C130_4 C129_4 -174.0(12)
C125_4 C126_4 C127_4 C128_4 -58.8(17)
C125_4 C126_4 C131_4 C132_4 94.8(9)
C125_4 C126_4 C131_4 C136_4 -84.7(8)
C126_4 C125_4 C130_4 C129_4 -57.5(15)
C126_4 C127_4 C128_4 C129_4 63.6(18)
C126_4 C131_4 C132_4 C133_4 -179.9(7)
C126_4 C131_4 C136_4 C135_4 -179.9(7)
C127_4 C126_4 C131_4 C132_4 -144.2(10)
C127_4 C126_4 C131_4 C136_4 36.3(12)
C127_4 C128_4 C129_4 C130_4 -64.3(16)
C128_4 C129_4 C130_4 C125_4 61.0(17)
C130_4 C125_4 C126_4 C127_4 55.2(11)
C130_4 C125_4 C126_4 C131_4 177.5(8)
C131_4 C126_4 C127_4 C128_4 179.4(13)
C131_4 C132_4 C133_4 C134_4 -1.0(11)
C132_4 C131_4 C136_4 C135_4 0.5(11)
C132_4 C133_4 C134_4 C135_4 2.3(10)
C132_4 C133_4 C134_4 O137_4 179.5(6)
C133_4 C134_4 C135_4 C136_4 -2.2(11)
C133_4 C134_4 O137_4 C138_4 0.6(9)
C134_4 C135_4 C136_4 C131_4 0.8(12)
C135_4 C134_4 O137_4 C138_4 177.9(6)
C136_4 C131_4 C132_4 C133_4 -0.4(10)
O137_4 C134_4 C135_4 C136_4 -179.7(7)
C141_4 C121_4 C122_4 O123_4 114.0(6)
C141_4 C121_4 C122_4 O124_4 -64.0(6)
C141_4 C142_4 O144_4 C145_4 166.7(6)
C141_4 C161_4 C162_4 O163_4 -42.3(8)
C141_4 C161_4 C162_4 O164_4 139.7(4)
C141_4 C161_4 C181_4 C101_4 -0.1(5)
C141_4 C161_4 C181_4 C182_4 169.7(4)
C142_4 C141_4 C161_4 C162_4 1.0(7)
C142_4 C141_4 C161_4 C181_4 -170.7(4)
C142_4 O144_4 C145_4 C146_4 142.4(7)
C142_4 O144_4 C145_4 C150_4 -94.5(7)
O143_4 C142_4 O144_4 C145_4 -11.1(9)
O144_4 C145_4 C146_4 C147_4 173.9(7)
O144_4 C145_4 C146_4 C151_4 -60.7(8)
O144_4 C145_4 C150_4 C149_4 -176.0(7)
C145_4 C146_4 C147_4 C148_4 -52.5(11)
C145_4 C146_4 C151_4 C152_4 101.9(10)
C145_4 C146_4 C151_4 C156_4 -75.7(10)
C146_4 C145_4 C150_4 C149_4 -56.4(9)
C146_4 C147_4 C148_4 C149_4 54.8(12)
C146_4 C151_4 C152_4 C153_4 179.2(11)
C146_4 C151_4 C156_4 C155_4 179.7(9)
C147_4 C146_4 C151_4 C152_4 -135.4(10)
C147_4 C146_4 C151_4 C156_4 47.0(11)
C147_4 C148_4 C149_4 C150_4 -55.6(11)
C148_4 C149_4 C150_4 C145_4 55.9(10)
C150_4 C145_4 C146_4 C147_4 53.2(9)
C150_4 C145_4 C146_4 C151_4 178.6(6)
C151_4 C146_4 C147_4 C148_4 -177.3(8)
C151_4 C152_4 C153_4 C154_4 2.5(19)
C152_4 C151_4 C156_4 C155_4 2.0(16)
C152_4 C153_4 C154_4 C155_4 -0.6(17)
C152_4 C153_4 C154_4 O157_4 177.4(11)
C153_4 C154_4 C155_4 C156_4 -0.3(18)
C153_4 C154_4 O157_4 C158_4 0.7(17)
C154_4 C155_4 C156_4 C151_4 -0.3(18)
C155_4 C154_4 O157_4 C158_4 178.7(11)
C156_4 C151_4 C152_4 C153_4 -3.2(18)
O157_4 C154_4 C155_4 C156_4 -178.5(11)
C161_4 C141_4 C142_4 O143_4 129.0(6)
C161_4 C141_4 C142_4 O144_4 -48.7(7)
C161_4 C162_4 O164_4 C165_4 172.2(4)
C161_4 C181_4 C182_4 O183_4 -48.8(7)
C161_4 C181_4 C182_4 O184_4 129.8(4)
C162_4 C161_4 C181_4 C101_4 -171.6(4)
C162_4 C161_4 C181_4 C182_4 -1.8(7)
C162_4 O164_4 C165_4 C166_4 149.2(4)
C162_4 O164_4 C165_4 C170_4 -89.0(5)
O163_4 C162_4 O164_4 C165_4 -5.9(7)
O164_4 C165_4 C166_4 C167_4 174.1(4)
O164_4 C165_4 C166_4 C171_4 -61.3(6)
O164_4 C165_4 C170_4 C169_4 -177.0(4)
C165_4 C166_4 C167_4 C168_4 -53.9(7)
C165_4 C166_4 C171_4 C172_4 -29.6(8)
C165_4 C166_4 C171_4 C176_4 156.5(6)
C166_4 C165_4 C170_4 C169_4 -58.7(6)
C166_4 C167_4 C168_4 C169_4 56.3(8)
C166_4 C171_4 C172_4 C173_4 -175.4(6)
C166_4 C171_4 C176_4 C175_4 175.0(8)
C167_4 C166_4 C171_4 C172_4 93.7(6)
C167_4 C166_4 C171_4 C176_4 -80.1(7)
C167_4 C168_4 C169_4 C170_4 -56.2(8)
C168_4 C169_4 C170_4 C165_4 57.1(7)
C170_4 C165_4 C166_4 C167_4 54.9(6)
C170_4 C165_4 C166_4 C171_4 179.5(4)
C171_4 C166_4 C167_4 C168_4 179.2(5)
C171_4 C172_4 C173_4 C174_4 1.1(10)
C172_4 C171_4 C176_4 C175_4 0.8(12)
C172_4 C173_4 C174_4 C175_4 0.0(11)
C172_4 C173_4 C174_4 O177_4 179.2(6)
C173_4 C174_4 C175_4 C176_4 -0.7(12)
C173_4 C174_4 O177_4 C178_4 -178.5(7)
C174_4 C175_4 C176_4 C171_4 0.3(14)
C175_4 C174_4 O177_4 C178_4 0.7(11)
C176_4 C171_4 C172_4 C173_4 -1.5(10)
O177_4 C174_4 C175_4 C176_4 -179.9(8)
C181_4 C101_4 C102_4 O103_4 -27.6(8)
C181_4 C101_4 C102_4 O104_4 154.7(4)
C181_4 C101_4 C121_4 C122_4 170.0(4)
C181_4 C101_4 C121_4 C141_4 -0.4(5)
C181_4 C161_4 C162_4 O163_4 128.0(6)
C181_4 C161_4 C162_4 O164_4 -50.1(6)
C181_4 C182_4 O184_4 C185_4 171.4(4)
C182_4 O184_4 C185_4 C186_4 154.2(4)
C182_4 O184_4 C185_4 C190_4 -84.7(5)
O183_4 C182_4 O184_4 C185_4 -10.0(7)
O184_4 C185_4 C186_4 C187_4 175.5(4)
O184_4 C185_4 C186_4 C191_4 -62.5(6)
O184_4 C185_4 C190_4 C189_4 -176.2(4)
C185_4 C186_4 C187_4 C188_4 -55.4(7)
C185_4 C186_4 C191_4 C192_4 126.5(5)
C185_4 C186_4 C191_4 C196_4 -56.7(7)
C186_4 C185_4 C190_4 C189_4 -58.7(6)
C186_4 C187_4 C188_4 C189_4 56.6(7)
C186_4 C191_4 C192_4 C193_4 175.5(5)
C186_4 C191_4 C196_4 C195_4 -175.5(5)
C187_4 C186_4 C191_4 C192_4 -112.1(6)
C187_4 C186_4 C191_4 C196_4 64.6(6)
C187_4 C188_4 C189_4 C190_4 -56.7(8)
C188_4 C189_4 C190_4 C185_4 57.9(7)
C190_4 C185_4 C186_4 C187_4 56.8(6)
C190_4 C185_4 C186_4 C191_4 178.9(5)
C191_4 C186_4 C187_4 C188_4 179.7(5)
C191_4 C192_4 C193_4 C194_4 0.2(8)
C192_4 C191_4 C196_4 C195_4 1.4(7)
C192_4 C193_4 C194_4 C195_4 1.0(7)
C192_4 C193_4 C194_4 O197_4 179.7(5)
C193_4 C194_4 C195_4 C196_4 -1.0(8)
C193_4 C194_4 O197_4 C198_4 -0.2(7)
C194_4 C195_4 C196_4 C191_4 -0.2(8)
C195_4 C194_4 O197_4 C198_4 178.6(5)
C196_4 C191_4 C192_4 C193_4 -1.4(8)
O197_4 C194_4 C195_4 C196_4 -179.9(5)

loop_
_exptl_oxdiff_crystal_face_indexfrac_h
_exptl_oxdiff_crystal_face_indexfrac_k
_exptl_oxdiff_crystal_face_indexfrac_l
_exptl_oxdiff_crystal_face_x
_exptl_oxdiff_crystal_face_y
_exptl_oxdiff_crystal_face_z
6.2279 -10.1828 -11.6636 0.1610 -0.0576 0.9853
8.1205 -2.5146 10.6654 0.9426 -0.3337 -0.0093
-8.1205 2.5146 -10.6654 -0.9426 0.3337 0.0093
-2.8973 -14.6447 -12.2589 -0.3489 0.6436 0.6812
-9.0012 1.5848 8.6004 -0.2836 0.5206 -0.8053
8.9674 -1.7081 -8.6962 0.2803 -0.5146 0.8103
0.0002 0.0001 -0.9999 -0.0362 -0.0052 0.0412
0.0002 0.9998 0.0001 -0.0188 -0.0366 -0.0212
-0.0002 -0.9998 -0.0001 0.0188 0.0366 0.0212
